data_1566754
loop_
_publ_author_name
'Dang, Li-Long'
'Li, Ting-Ting'
'Zhang, Ting-Ting'
'Zhao, Ying'
'Chen, Tian'
'Gao, Xiang'
'Ma, Lufang'
'Jin, Guo-Xin'

_publ_section_title
;
 Highly selective synthesis and near-infrared photothermal conversion of
 metalla-Borromean ring and [2]catenane assemblies
;
_journal_name_full 'Chemical Science'
_journal_paper_doi 10.1039/D2SC00437B
_journal_year 2022
_chemical_formula_moiety '2(C124 H117 N4 O8 Rh4), 20[CF3SO3]'
_chemical_formula_sum 'C268 H233 F60 N8 O76 Rh8 S20'
_chemical_formula_weight 7386.09
_space_group_crystal_system orthorhombic
_space_group_IT_number 33
_space_group_name_Hall 'P 2c -2n'
_space_group_name_H-M_alt 'P n a 21'
_atom_sites_solution_hydrogens geom
_audit_creation_date 2021-08-01
_audit_creation_method
;
Olex2 1.3
(compiled 2020.11.12 svn.r5f609507 for OlexSys, GUI svn.r6272)
;
_audit_update_record
;
2022-02-28 deposited with the CCDC.	2022-04-05 downloaded from the CCDC.
;
_cell_angle_alpha 90
_cell_angle_beta 90
_cell_angle_gamma 90
_cell_formula_units_Z 4
_cell_length_a 29.3957(12)
_cell_length_b 27.2297(11)
_cell_length_c 40.625(3)
_cell_measurement_reflns_used 9808
_cell_measurement_temperature 150.00(10)
_cell_measurement_theta_max 52.6640
_cell_measurement_theta_min 3.0430
_cell_volume 32518(3)
_computing_cell_refinement 'CrysAlisPro 1.171.38.43f (Rigaku OD, 2015)'
_computing_data_collection 'CrysAlisPro 1.171.38.43f (Rigaku OD, 2015)'
_computing_data_reduction 'CrysAlisPro 1.171.38.43f (Rigaku OD, 2015)'
_computing_molecular_graphics 'Olex2 1.3 (Dolomanov et al., 2009)'
_computing_publication_material 'Olex2 1.3 (Dolomanov et al., 2009)'
_computing_structure_refinement 'SHELXL 2018/3 (Sheldrick, 2015)'
_diffrn_ambient_environment N~2~
_diffrn_ambient_temperature 150.00(10)
_diffrn_detector 'CCD plate'
_diffrn_detector_area_resol_mean 5.2684
_diffrn_detector_type AtlasS2
_diffrn_measured_fraction_theta_full 0.996
_diffrn_measured_fraction_theta_max 0.959
_diffrn_measurement_details
;
List of Runs (angles in degrees, time in seconds):

  # Type    Start    End  Width  t~exp~   \w     \q     \k     \f   Frames
#--------------------------------------------------------------------------
  1  \w     -5.00  60.00   1.00    5.00    --   40.73 -57.00  30.00   65
  2  \w     38.00 122.00   1.00    5.00    --  107.58 -45.00 -30.00   84
  3  \w     56.00 137.00   1.00    5.00    --  107.58 -61.00-150.00   81
  4  \w     43.00  93.00   1.00    5.00    --  107.58 -95.00-150.00   50
  5  \w     26.00  77.00   1.00    5.00    --   40.73-125.00-150.00   51
  6  \w    -92.00 -22.00   1.00    5.00    --  -40.73 -57.00   0.00   70
  7  \w     97.00 122.00   1.00    5.00    --  107.58 125.00 120.00   25
  8  \w    133.00 158.00   1.00    5.00    --  107.58 125.00-120.00   25
;
_diffrn_measurement_device 'four-circle diffractometer'
_diffrn_measurement_device_type 'SuperNova, Dual, Cu at zero, AtlasS2'
_diffrn_measurement_method '\w scans'
_diffrn_orient_matrix_type 'CrysAlisPro convention (1999,Acta A55,543-557)'
_diffrn_orient_matrix_UB_11 -0.0076624000
_diffrn_orient_matrix_UB_12 -0.0143867000
_diffrn_orient_matrix_UB_13 -0.0362582000
_diffrn_orient_matrix_UB_21 -0.0501123000
_diffrn_orient_matrix_UB_22 -0.0121489000
_diffrn_orient_matrix_UB_23 0.0078058000
_diffrn_orient_matrix_UB_31 -0.0133814000
_diffrn_orient_matrix_UB_32 0.0533237000
_diffrn_orient_matrix_UB_33 -0.0080288000
_diffrn_radiation_monochromator mirror
_diffrn_radiation_probe x-ray
_diffrn_radiation_type 'Cu K\a'
_diffrn_radiation_wavelength 1.54178
_diffrn_reflns_av_R_equivalents 0.0906
_diffrn_reflns_av_unetI/netI 0.1696
_diffrn_reflns_Laue_measured_fraction_full 0.996
_diffrn_reflns_Laue_measured_fraction_max 0.959
_diffrn_reflns_limit_h_max 36
_diffrn_reflns_limit_h_min -27
_diffrn_reflns_limit_k_max 17
_diffrn_reflns_limit_k_min -33
_diffrn_reflns_limit_l_max 39
_diffrn_reflns_limit_l_min -50
_diffrn_reflns_number 81531
_diffrn_reflns_point_group_measured_fraction_full 0.764
_diffrn_reflns_point_group_measured_fraction_max 0.722
_diffrn_reflns_theta_full 67.679
_diffrn_reflns_theta_max 74.832
_diffrn_reflns_theta_min 3.740
_diffrn_source 'micro-focus sealed X-ray tube'
_diffrn_source_type 'SuperNova (Cu) X-ray Source'
_diffrn_standards_number 0
_exptl_absorpt_coefficient_mu 5.368
_exptl_absorpt_correction_T_max 1.00000
_exptl_absorpt_correction_T_min 0.27921
_exptl_absorpt_correction_type multi-scan
_exptl_absorpt_process_details
;
CrysAlisPro 1.171.38.43f (Rigaku Oxford Diffraction, 2015)
Empirical absorption correction using spherical harmonics,
 implemented in SCALE3 ABSPACK scaling algorithm.
;
_exptl_crystal_colour black
_exptl_crystal_colour_primary black
_exptl_crystal_density_diffrn 1.509
_exptl_crystal_description prism
_exptl_crystal_F_000 14900
_exptl_crystal_size_max 0.14
_exptl_crystal_size_mid 0.11
_exptl_crystal_size_min 0.08
_refine_diff_density_max 0.743
_refine_diff_density_min -0.569
_refine_diff_density_rms 0.065
_refine_ls_abs_structure_details
;
 Refined as an inversion twin.
;
_refine_ls_abs_structure_Flack 0.639(10)
_refine_ls_extinction_method none
_refine_ls_goodness_of_fit_ref 1.016
_refine_ls_hydrogen_treatment constr
_refine_ls_matrix_type full
_refine_ls_number_parameters 2259
_refine_ls_number_reflns 48239
_refine_ls_number_restraints 7595
_refine_ls_restrained_S_all 0.991
_refine_ls_R_factor_all 0.2019
_refine_ls_R_factor_gt 0.0973
_refine_ls_shift/su_max 0.009
_refine_ls_shift/su_mean 0.000
_refine_ls_structure_factor_coef Fsqd
_refine_ls_weighting_details 'w=1/[\s^2^(Fo^2^)+(0.0100P)^2^+40.0000P] where P=(Fo^2^+2Fc^2^)/3'
_refine_ls_weighting_scheme calc
_refine_ls_wR_factor_gt 0.1601
_refine_ls_wR_factor_ref 0.2025
_reflns_Friedel_coverage 0.484
_reflns_Friedel_fraction_full 0.525
_reflns_Friedel_fraction_max 0.478
_reflns_number_gt 14141
_reflns_number_total 48239
_reflns_threshold_expression 'I > 2\s(I)'
_cod_data_source_file d2sc00437b2.cif
_cod_data_source_block pna21
_cod_database_code 1566754
_shelx_shelxl_version_number 2018/3
_shelx_space_group_comment
;
The symmetry employed for this shelxl refinement is uniquely defined
by the following loop, which should always be used as a source of
symmetry information in preference to the above space-group names.
They are only intended as comments.
;
_shelx_estimated_absorpt_t_max 0.673
_shelx_estimated_absorpt_t_min 0.520
_reflns_odcompleteness_completeness 99.82
_reflns_odcompleteness_iscentric 1
_reflns_odcompleteness_theta 66.97
_olex2_refinement_description
;
1. Twinned data refinement
 Scales: 0.361(10)
 0.639(10)
2. Fixed Uiso
 At 1.2 times of:
  All C(H) groups, All C(H,H) groups
 At 1.5 times of:
  All C(H,H,H) groups
3. Restrained distances
 C137-C9
 2.34 with sigma of 0.02
 C41-C85 = C163-C171 = C21-C83 = C165-C43
 1.53 with sigma of 0.02
 C199-C231 = C119-C25 = C49-C59 = C197-C239 = C99-C29
 1.53 with sigma of 0.02
 C5-C224
 1.53 with sigma of 0.02
 C59-C49 = C25-C119
 1.53 with sigma of 0.02
 C59-C49 = C25-C119 = C231-C199 = C99-C29 = C239-C197
 1.53 with sigma of 0.01
 C59-C25
 2.68 with sigma of 0.02
 C113-C185 = C187-C23
 1.53 with sigma of 0.02
 C59-C197
 2.68 with sigma of 0.02
 C35-C137
 2.34 with sigma of 0.02
 C119-C199
 2.68 with sigma of 0.02
 C119-C49
 2.68 with sigma of 0.02
 C183-C187
 2.68 with sigma of 0.02
 C235-C213
 2.64 with sigma of 0.02
 C36-C30
 1.35 with sigma of 0.02
 C235-C105
 2.64 with sigma of 0.02
 C237-C53 = C117-C211 = C15-C105 = C107-C235 = C233-C213
 1.53 with sigma of 0.02
 C248-C71
 1.35 with sigma of 0.02
 C248-C143
 2.34 with sigma of 0.02
 C248-C141
 2.34 with sigma of 0.02
 C234-C137
 1.13 with sigma of 0.02
 C184-C234
 1.54 with sigma of 0.02
 C133-C17
 1.54 with sigma of 0.02
 C28-C36
 2.34 with sigma of 0.02
 C36-C32
 2.34 with sigma of 0.02
 C65-C222
 2.34 with sigma of 0.02
 C230-C65
 2.34 with sigma of 0.02
 C120-C1 = C108-C1 = C108-C110 = C110-C147 = C147-C130 = C120-C130
 1.39 with sigma of 0.02
 C124-C144 = C37-C218 = C37-C144 = C218-C216 = C126-C216
 1.39 with sigma of 0.02
 C216-C124
 2.39 with sigma of 0.02
 C37-C216
 2.39 with sigma of 0.02
 C218-C126
 2.39 with sigma of 0.02
 C144-C218
 2.39 with sigma of 0.02
 C126-C144
 2.39 with sigma of 0.02
 C124-C37
 2.39 with sigma of 0.02
 C94-C12 = C168-C94 = C168-C164 = C14-C148 = C164-C148
 1.39 with sigma of 0.02
 C58-C178 = C178-C172 = C172-C149 = C174-C149 = C60-C174 = C58-C60
 1.39 with sigma of 0.02
 C80-C155 = C54-C80 = C66-C64 = C66-C75
 1.39 with sigma of 0.02
 C68-C70 = C72-C74 = C76-C78
 1.39 with sigma of 0.02
 C146-C78 = C39-C146 = C157-C39 = C157-C79 = C76-C79
 1.39 with sigma of 0.02
 C104-C31 = C31-C100
 2.48 with sigma of 0.02
 C31-C102
 1.53 with sigma of 0.02
 C240-C145
 1.53 with sigma of 0.02
 C31-C145
 1.2 with sigma of 0.02
 C69-C134
 2.48 with sigma of 0.02
 C69-C138
 2.48 with sigma of 0.02
 C248-C71 = C69-C136
 1.53 with sigma of 0.02
 C248-C69
 1.2 with sigma of 0.02
 C192-C226
 1.53 with sigma of 0.02
 C192-C73
 1.2 with sigma of 0.02
 C198-C73
 1.53 with sigma of 0.02
 C192-C226 = C198-C73
 1.53 with sigma of 0.02
 C200-C73
 2.38 with sigma of 0.02
 C73-C196
 2.38 with sigma of 0.02
 Rh7-C199 = Rh7-C99
 2.1 with sigma of 0.02
 Rh4-C105 = Rh4-C211 = Rh4-C107
 2.1 with sigma of 0.02
 C230-C159 = C228-C161 = C222-C129
 1.53 with sigma of 0.02
 C234-C35
 3.4 with sigma of 0.02
 C234-C9
 3.4 with sigma of 0.02
 C69-C143
 3.4 with sigma of 0.02
 C69-C141
 3.4 with sigma of 0.02
 Rh5-C140
 3.1 with sigma of 0.02
 Rh5-C132
 3.1 with sigma of 0.02
 Rh6-C180
 3.1 with sigma of 0.02
 Rh6-C188
 3.1 with sigma of 0.02
 C111-C141
 1.53 with sigma of 0.02
 C143-C81 = C9-C221
 1.53 with sigma of 0.02
 C42-C55 = C190-C40 = C48-C176 = C166-C46
 1.53 with sigma of 0.02
 C35-C111
 2.6 with sigma of 0.02
 C221-C143
 2.6 with sigma of 0.02
 C111-C71
 2.6 with sigma of 0.02
 C81-C71
 2.6 with sigma of 0.02
 C221-C139
 2.6 with sigma of 0.02
 C81-C9
 2.6 with sigma of 0.02
 C139-C223
 2.6 with sigma of 0.02
 C35-C223
 1.53 with sigma of 0.02
 C7-C150 = C7-C6 = C160-C142 = C8-C142
 1.39 with sigma of 0.02
 C191-C227 = C3-C195 = C47-C97 = C193-C189
 1.53 with sigma of 0.02
 C95-C57
 1.53 with sigma of 0.02
 C169-C167
 1.53 with sigma of 0.02
 C97-C3
 2.64 with sigma of 0.02
 C193-C47
 2.64 with sigma of 0.02
 C57-C191
 2.64 with sigma of 0.02
 C57-C189
 2.64 with sigma of 0.02
 C95-C227
 2.64 with sigma of 0.02
 C195-C191
 2.64 with sigma of 0.02
 C3-C227
 2.64 with sigma of 0.02
 C195-C47
 2.64 with sigma of 0.02
 C193-C95
 2.64 with sigma of 0.02
 C97-C189
 2.64 with sigma of 0.02
 C43-C83
 2.64 with sigma of 0.02
 C43-C41
 2.64 with sigma of 0.02
 C229-C185
 2.64 with sigma of 0.02
 C93-C229
 1.53 with sigma of 0.02
 C229-C91
 2.64 with sigma of 0.02
 C103-C101
 2.64 with sigma of 0.02
 C207-C51 = C203-C209 = C205-C13 = C201-C103 = C115-C101
 1.53 with sigma of 0.02
 C115-C201
 2.64 with sigma of 0.02
 C103-C205
 2.64 with sigma of 0.02
 C13-C51
 2.64 with sigma of 0.02
 C203-C115
 2.64 with sigma of 0.02
 C207-C205
 2.64 with sigma of 0.02
 C207-C203
 2.64 with sigma of 0.02
 C13-C201
 2.64 with sigma of 0.02
 C209-C101
 2.64 with sigma of 0.02
 C203-C209
 1.53 with sigma of 0.01
 C209-C51
 2.64 with sigma of 0.02
 O15-C7
 1.3 with sigma of 0.02
 C233-C53
 2.64 with sigma of 0.02
 C117-C53
 2.64 with sigma of 0.02
 C107-C233
 2.64 with sigma of 0.02
 C237-C211
 2.64 with sigma of 0.02
 C117-C105
 2.64 with sigma of 0.02
 C15-C211
 2.64 with sigma of 0.02
 C15-C107
 2.64 with sigma of 0.02
 C241-C183
 1.53 with sigma of 0.02
 C241-C91
 2.68 with sigma of 0.02
 C245-C109
 2.68 with sigma of 0.02
 C123-C219
 2.68 with sigma of 0.02
 C243-C215
 2.68 with sigma of 0.02
 C243-C217
 2.68 with sigma of 0.02
 C241-C23
 2.68 with sigma of 0.02
 C121-C217
 2.68 with sigma of 0.02
 C123-C27
 2.68 with sigma of 0.02
 C121-C219
 2.68 with sigma of 0.02
 C217-C245 = C109-C121 = C61-C219 = C215-C123 = C27-C243
 1.53 with sigma of 0.02
 C61-C109
 2.68 with sigma of 0.02
 C245-C27
 2.68 with sigma of 0.02
 C61-C215
 2.68 with sigma of 0.02
 C247-C183
 2.68 with sigma of 0.02
 C247-C93
 2.68 with sigma of 0.02
 C247-C91
 1.53 with sigma of 0.02
 C211-C237
 2.68 with sigma of 0.02
 C53-C237
 1.53 with sigma of 0.02
 C237-C213
 2.68 with sigma of 0.02
 C49-C239
 2.68 with sigma of 0.02
 C29-C199
 2.68 with sigma of 0.02
 C197-C29
 2.68 with sigma of 0.02
 C239-C99
 2.68 with sigma of 0.02
 C231-C25
 2.68 with sigma of 0.02
 C231-C99
 2.68 with sigma of 0.02
 C129-C224
 2.54 with sigma of 0.02
 C129-C220
 2.54 with sigma of 0.02
 C72-C50 = C84-C50 = C86-C52 = C70-C52
 1.39 with sigma of 0.02
 C187-C185
 2.68 with sigma of 0.02
 C187-C183
 2.68 with sigma of 0.02
 C93-C229 = C185-C113 = C23-C187 = C241-C183 = C91-C247
 1.53 with sigma of 0.01
 C113-C93
 2.68 with sigma of 0.02
 C113-C23
 2.68 with sigma of 0.02
 C125-C104 = C127-C106
 1.53 with sigma of 0.01
 H11F-H22H
 2.1 with sigma of 0.02
 H12N-H12K
 2.1 with sigma of 0.02
 H43B-H45C_$1
 2.1 with sigma of 0.02
 H12L-H12N
 2.1 with sigma of 0.02
4. Restrained planarity
 C235, C233, C237, C15, C107, C213, C53, C211, C105
 with sigma of 0.1
 C65, C73, C192, C220, C222, C224, C226, C228, C230, C232
 with sigma of 0.1
 N2, C73, C192, C194, C196, C198, C200, C202
 with sigma of 0.1
 C37, C120, C122, C124, C126, C128, C130, C144, C216, C218
 with sigma of 0.1
 C9, C35, C69, C71, C81, C111, C137, C139, C141, C143, C221, C223, C234, C248
 with sigma of 0.1
 C17, C38, C40, C42, C44, C46, C48, C55, C166, C170, C176, C190, C214, C246
 with sigma of 0.1
 C2, C31, C36, C63, C96, C98, C100, C102, C104, C106, C125, C127, C145, C162
 with sigma of 0.1
5. Rigid bond restraints
 All non-hydrogen atoms
 with sigma for 1-2 distances of 0.01 and sigma for 1-3 distances of 0.01
6. Uiso/Uaniso restraints and constraints
All non-hydrogen atoms have similar U: within 2A with sigma of 0.01 and sigma
for terminal atoms of 0.02 within 2A
All non-hydrogen atoms restrained to be isotropic: with sigma of 0.01 and sigma
for terminal atoms of 0.02
7. Rigid body (RIGU) restrains
 All non-hydrogen atoms
 with sigma for 1-2 distances of 0.01 and sigma for 1-3 distances of 0.01
8.a Secondary CH2 refined with riding coordinates:
 C79(H79A,H79B)
8.b Me refined with riding coordinates:
 C5(H5A,H5B,H5C), C59(H59A,H59B,H59C), C85(H85A,H85B,H85C), C119(H11M,H11N,
 H11O), C179(H17J,H17K,H17L), C187(H18D,H18E,H18F), C235(H23D,H23E,H23F)
8.c Aromatic/amide H refined with riding coordinates:
 C16(H16), C18(H18), C22(H22), C24(H24), C194(H194), C196(H196), C200(H200),
 C202(H202), C236(H236), C238(H238), C242(H242), C244(H244), C26(H26), C28(H28),
  C32(H32), C34(H34), C204(H204), C206(H206), C210(H210), C212(H212),
 C132(H132), C134(H134), C138(H138), C140(H140), C131(H131), C33(H33), C67(H67),
  C135(H135), C180(H180), C182(H182), C186(H186), C188(H188), C37(H37),
 C39(H39), C151(H151), C19(H19), C153(H153), C77(H77), C82(H82), C88(H88),
 C90(H90), C92(H92), C94(H94), C112(H112), C114(H114), C116(H116), C118(H118),
 C144(H144), C146(H146), C148(H148), C149(H149), C152(H152), C154(H154),
 C156(H156), C158(H158), C157(H157), C164(H164), C168(H168), C172(H172),
 C174(H174), C178(H178), C216(H216), C218(H218)
8.d Fitted pentagon refined as free rotating group:
 C47(C189,C95,C191,C3), C49(C197,C99,C199,C25), C87(C175,C11,C177,C89),
 C91(C183,C23,C185,C93), C105(C211,C53,C213,C107), C163(C41,C165,C83,C167),
 C201(C101,C203,C51,C205), C215(C27,C217,C109,C219)
8.e Fitted hexagon refined as free rotating group:
 N1(C16,C18,C20,C22,C24), N2(C194,C196,C198,C200,C202), N3(C236,C238,C240,C242,
 C244), N4(C26,C28,C30,C32,C34), N5(C204,C206,C208,C210,C212), N6(C132,C134,
 C136,C138,C140), N7(C131,C33,C133,C67,C135), N8(C180,C182,C184,C186,C188),
 C4(C6,C8,C10,C12,C14), C38(C40,C42,C44,C46,C48), C54(C56,C58,C60,C62,C64),
 C68(C70,C72,C74,C76,C78), C75(C151,C19,C153,C77,C155), C82(C84,C86,C88,C90,
 C92), C96(C98,C100,C102,C104,C106), C108(C110,C112,C114,C116,C118), C120(C122,
 C124,C126,C128,C130), C139(C35,C141,C71,C143,C9), C150(C152,C154,C156,C158,
 C160), C220(C222,C224,C226,C228,C230)
8.f Idealised Me refined as rotating group:
 C2(H2A,H2B,H2C), C13(H13A,H13B,H13C), C15(H15A,H15B,H15C), C21(H21A,H21B,
 H21C), C29(H29A,H29B,H29C), C43(H43A,H43B,H43C), C45(H45A,H45B,H45C), C55(H55A,
 H55B,H55C), C57(H57A,H57B,H57C), C61(H61A,H61B,H61C), C63(H63A,H63B,H63C),
 C81(H81A,H81B,H81C), C97(H97A,H97B,H97C), C103(H10A,H10B,H10C), C111(H11D,H11E,
 H11F), C113(H11G,H11H,H11I), C115(H11J,H11K,H11L), C117(H11A,H11B,H11C),
 C121(H12A,H12B,H12C), C123(H12D,H12E,H12F), C125(H12J,H12K,H12L), C127(H12M,
 H12N,H12O), C129(H12G,H12H,H12I), C159(H15D,H15E,H15F), C161(H16A,H16B,H16C),
 C166(H16D,H16E,H16F), C169(H16G,H16H,H16I), C171(H17A,H17B,H17C), C173(H17D,
 H17E,H17F), C176(H17G,H17H,H17I), C181(H18A,H18B,H18C), C190(H19A,H19B,H19C),
 C193(H19D,H19E,H19F), C195(H19G,H19H,H19I), C207(H20A,H20B,H20C), C209(H20D,
 H20E,H20F), C221(H22D,H22E,H22F), C223(H22G,H22H,H22I), C225(H22A,H22B,H22C),
 C227(H22J,H22K,H22L), C229(H22M,H22N,H22O), C231(H23J,H23K,H23L), C233(H23A,
 H23B,H23C), C237(H23G,H23H,H23I), C239(H23M,H23N,H23O), C241(H24G,H24H,H24I),
 C243(H24A,H24B,H24C), C245(H24D,H24E,H24F), C247(H24J,H24K,H24L)
;
_smtbx_masks_special_details
;
A solvent mask was calculated and 5774 electrons were 
found in a volume of 15988\%A^3^ in 1 void per unit cell. 
This is consistent with the presence of 
20[CF3SO3] per Asymmetric Unit 
which account for 5840 electrons 
per unit cell.
;
_smtbx_masks_void_probe_radius 1.2
_smtbx_masks_void_truncation_radius 1.2
_olex2_submission_special_instructions 'No special instructions were received'
_oxdiff_exptl_absorpt_empirical_details
;
Empirical correction (ABSPACK) includes:
- Absorption correction using spherical harmonics
- Frame scaling
;
_oxdiff_exptl_absorpt_empirical_full_max 2.896
_oxdiff_exptl_absorpt_empirical_full_min 0.581

loop_
_space_group_symop_operation_xyz
'x, y, z'
'-x, -y, z+1/2'
'x+1/2, -y+1/2, z'
'-x+1/2, y+1/2, z+1/2'

loop_
_atom_site_label
_atom_site_type_symbol
_atom_site_fract_x
_atom_site_fract_y
_atom_site_fract_z
_atom_site_U_iso_or_equiv
_atom_site_adp_type
_atom_site_occupancy
_atom_site_site_symmetry_order
_atom_site_calc_flag
_atom_site_refinement_flags_posn
_atom_site_refinement_flags_adp
_atom_site_refinement_flags_occupancy
_atom_site_disorder_assembly
_atom_site_disorder_group
Rh1 Rh -0.11922(5) 1.30740(6) 0.49719(5) 0.1137(6) Uani 1 1 d . U . . .
Rh2 Rh -0.32166(6) 1.86471(6) 0.18880(6) 0.1378(8) Uani 1 1 d . U . . .
Rh3 Rh -0.49861(6) 1.63520(6) 0.13104(6) 0.1360(7) Uani 1 1 d . U . . .
Rh4 Rh 0.13069(5) 1.42917(6) 0.44057(7) 0.1451(8) Uani 1 1 d D U . . .
Rh5 Rh -0.16525(6) 1.11462(6) 0.23938(6) 0.1409(8) Uani 1 1 d D U . . .
Rh6 Rh -0.64628(6) 1.60378(6) 0.40465(7) 0.1501(9) Uani 1 1 d D U . . .
Rh7 Rh 0.01357(7) 1.33412(7) 0.16859(7) 0.1519(8) Uani 1 1 d D U . . .
Rh8 Rh -0.40756(6) 1.74647(8) 0.46503(7) 0.1573(8) Uani 1 1 d . U . . .
O1 O -0.4571(5) 1.7576(5) 0.4248(4) 0.143(4) Uani 1 1 d . U . . .
O2 O -0.4972(4) 1.6889(4) 0.1660(4) 0.115(3) Uani 1 1 d . U . . .
O3 O -0.1092(4) 1.1541(4) 0.2572(4) 0.118(3) Uani 1 1 d . U . . .
O4 O -0.0690(4) 1.2879(4) 0.4656(4) 0.113(3) Uani 1 1 d . U . . .
O5 O -0.0451(4) 1.2993(5) 0.1537(4) 0.130(3) Uani 1 1 d . U . . .
O6 O 0.0928(4) 1.3708(4) 0.4251(4) 0.118(3) Uani 1 1 d . U . . .
O7 O -0.3852(4) 1.8345(4) 0.2018(4) 0.119(3) Uani 1 1 d . U . . .
O8 O -0.6055(4) 1.6625(5) 0.3874(4) 0.130(3) Uani 1 1 d . U . . .
O9 O -0.3250(4) 1.8085(5) 0.1520(4) 0.126(3) Uani 1 1 d . U . . .
O10 O -0.4316(5) 1.6747(5) 0.4755(4) 0.154(4) Uani 1 1 d . U . . .
O11 O 0.0072(4) 1.2922(5) 0.2103(4) 0.124(3) Uani 1 1 d . U . . .
O12 O 0.0832(4) 1.4337(4) 0.4785(4) 0.128(3) Uani 1 1 d . U . . .
O13 O -0.4393(4) 1.6666(4) 0.1149(4) 0.117(3) Uani 1 1 d . U . . .
O14 O -0.0873(4) 1.3721(4) 0.5011(4) 0.118(3) Uani 1 1 d . U . . .
O15 O -0.6036(5) 1.6052(5) 0.4430(4) 0.146(3) Uani 1 1 d D U . . .
O16 O -0.1625(4) 1.1602(4) 0.1966(4) 0.118(3) Uani 1 1 d . U . . .
N1 N 0.0799(3) 1.4692(4) 0.4127(4) 0.126(3) Uani 1 1 d G U . . .
C16 C 0.0675(4) 1.4575(4) 0.3806(4) 0.134(4) Uani 1 1 d G U . . .
H16 H 0.081787 1.430909 0.369562 0.161 Uiso 1 1 calc R U . . .
C18 C 0.0342(5) 1.4849(5) 0.3646(3) 0.136(4) Uani 1 1 d G U . . .
H18 H 0.025743 1.476953 0.342715 0.163 Uiso 1 1 calc R U . . .
C20 C 0.0134(3) 1.5239(5) 0.3808(4) 0.129(4) Uani 1 1 d G U . . .
C22 C 0.0258(4) 1.5355(4) 0.4129(4) 0.125(4) Uani 1 1 d G U . . .
H22 H 0.011524 1.562129 0.423881 0.150 Uiso 1 1 calc R U . . .
C24 C 0.0591(4) 1.5081(5) 0.4288(3) 0.123(4) Uani 1 1 d G U . . .
H24 H 0.067568 1.516085 0.450729 0.148 Uiso 1 1 calc R U . . .
N2 N -0.2883(4) 1.8125(4) 0.2181(4) 0.123(4) Uani 1 1 d G U . . .
C194 C -0.3004(3) 1.8095(4) 0.2511(4) 0.128(4) Uani 1 1 d G U . . .
H194 H -0.324308 1.829328 0.259449 0.153 Uiso 1 1 calc R U . . .
C196 C -0.2774(4) 1.7774(5) 0.2719(3) 0.129(4) Uani 1 1 d DG U . . .
H196 H -0.285640 1.775394 0.294492 0.155 Uiso 1 1 calc R U . . .
C198 C -0.2424(4) 1.7484(4) 0.2597(3) 0.131(4) Uani 1 1 d DG U . . .
C200 C -0.2303(3) 1.7514(4) 0.2267(4) 0.131(4) Uani 1 1 d DG U . . .
H200 H -0.206364 1.731511 0.218351 0.157 Uiso 1 1 calc R U . . .
C202 C -0.2533(4) 1.7834(5) 0.2059(3) 0.130(4) Uani 1 1 d G U . . .
H202 H -0.245032 1.785445 0.183307 0.156 Uiso 1 1 calc R U . . .
N3 N -0.0327(4) 1.3840(4) 0.1878(4) 0.131(4) Uani 1 1 d G U . . .
C236 C -0.0709(5) 1.4017(5) 0.1715(3) 0.140(4) Uani 1 1 d G U . . .
H236 H -0.075112 1.394934 0.148800 0.169 Uiso 1 1 calc R U . . .
C238 C -0.1029(4) 1.4294(5) 0.1885(4) 0.141(4) Uani 1 1 d G U . . .
H238 H -0.129048 1.441576 0.177388 0.169 Uiso 1 1 calc R U . . .
C240 C -0.0968(4) 1.4394(4) 0.2218(4) 0.139(4) Uani 1 1 d DG U . . .
C242 C -0.0586(6) 1.4216(5) 0.2381(3) 0.139(4) Uani 1 1 d G U . . .
H242 H -0.054383 1.428409 0.260793 0.167 Uiso 1 1 calc R U . . .
C244 C -0.0266(4) 1.3939(4) 0.2211(4) 0.134(4) Uani 1 1 d G U . . .
H244 H -0.000446 1.381768 0.232205 0.161 Uiso 1 1 calc R U . . .
N4 N -0.3664(4) 1.7093(5) 0.4342(4) 0.142(4) Uani 1 1 d G U . . .
C26 C -0.3524(4) 1.6616(5) 0.4412(3) 0.145(4) Uani 1 1 d G U . . .
H26 H -0.359469 1.647213 0.461837 0.174 Uiso 1 1 calc R U . . .
C28 C -0.3282(4) 1.6350(4) 0.4178(4) 0.142(4) Uani 1 1 d DG U . . .
H28 H -0.318644 1.602420 0.422549 0.171 Uiso 1 1 calc R U . . .
C30 C -0.3179(4) 1.6561(5) 0.3876(3) 0.144(4) Uani 1 1 d DG U . . .
C32 C -0.3318(4) 1.7037(5) 0.3806(3) 0.141(4) Uani 1 1 d DG U . . .
H32 H -0.324796 1.718117 0.359941 0.170 Uiso 1 1 calc R U . . .
C34 C -0.3561(4) 1.7303(4) 0.4040(4) 0.141(4) Uani 1 1 d G U . . .
H34 H -0.365622 1.762911 0.399230 0.169 Uiso 1 1 calc R U . . .
N5 N -0.4589(4) 1.5947(4) 0.1646(4) 0.128(4) Uani 1 1 d G U . . .
C204 C -0.4701(3) 1.5968(4) 0.1978(4) 0.130(4) Uani 1 1 d G U . . .
H204 H -0.497045 1.613193 0.204618 0.156 Uiso 1 1 calc R U . . .
C206 C -0.4420(5) 1.5749(5) 0.2210(3) 0.126(4) Uani 1 1 d G U . . .
H206 H -0.449654 1.576304 0.243739 0.151 Uiso 1 1 calc R U . . .
C208 C -0.4026(5) 1.5509(4) 0.2111(4) 0.129(4) Uani 1 1 d G U . . .
C210 C -0.3913(3) 1.5488(4) 0.1779(4) 0.134(4) Uani 1 1 d G U . . .
H210 H -0.364400 1.532392 0.171066 0.161 Uiso 1 1 calc R U . . .
C212 C -0.4195(5) 1.5707(5) 0.1546(3) 0.131(4) Uani 1 1 d G U . . .
H212 H -0.411790 1.569281 0.131944 0.158 Uiso 1 1 calc R U . . .
N6 N -0.2076(3) 1.1715(3) 0.2590(3) 0.123(4) Uani 1 1 d G U . . .
C132 C -0.2401(4) 1.1956(4) 0.2403(3) 0.128(4) Uani 1 1 d DG U . . .
H132 H -0.243012 1.188504 0.217457 0.154 Uiso 1 1 calc R U . . .
C134 C -0.2685(3) 1.2302(4) 0.2548(3) 0.135(4) Uani 1 1 d DG U . . .
H134 H -0.290789 1.246694 0.241979 0.162 Uiso 1 1 calc R U . . .
C136 C -0.2643(4) 1.2406(4) 0.2882(4) 0.147(4) Uani 1 1 d DG U . . .
C138 C -0.2317(4) 1.2165(5) 0.3070(3) 0.144(5) Uani 1 1 d DG U . . .
H138 H -0.228870 1.223603 0.329763 0.173 Uiso 1 1 calc R U . . .
C140 C -0.2034(3) 1.1819(4) 0.2924(3) 0.138(4) Uani 1 1 d DG U . . .
H140 H -0.181092 1.165411 0.305242 0.166 Uiso 1 1 calc R U . . .
N7 N -0.1559(3) 1.3369(5) 0.4543(3) 0.127(4) Uani 1 1 d G U . . .
C131 C -0.1622(4) 1.3110(4) 0.4252(4) 0.136(4) Uani 1 1 d G U . . .
H131 H -0.150242 1.278736 0.422990 0.163 Uiso 1 1 calc R U . . .
C33 C -0.1858(4) 1.3323(6) 0.3992(3) 0.133(4) Uani 1 1 d G U . . .
H33 H -0.190097 1.314642 0.379322 0.159 Uiso 1 1 calc R U . . .
C133 C -0.2033(4) 1.3795(6) 0.4024(3) 0.135(4) Uani 1 1 d DG U . . .
C67 C -0.1970(4) 1.4054(4) 0.4316(4) 0.132(4) Uani 1 1 d G U . . .
H67 H -0.208910 1.437701 0.433769 0.159 Uiso 1 1 calc R U . . .
C135 C -0.1733(4) 1.3841(5) 0.4575(3) 0.133(4) Uani 1 1 d G U . . .
H135 H -0.169055 1.401797 0.477437 0.160 Uiso 1 1 calc R U . . .
N8 N -0.5923(3) 1.5576(4) 0.3854(3) 0.133(4) Uani 1 1 d G U . . .
C180 C -0.5773(4) 1.5614(4) 0.3530(3) 0.139(4) Uani 1 1 d DG U . . .
H180 H -0.590464 1.585015 0.338710 0.167 Uiso 1 1 calc R U . . .
C182 C -0.5430(4) 1.5307(5) 0.3416(3) 0.138(4) Uani 1 1 d G U . . .
H182 H -0.532717 1.533251 0.319525 0.165 Uiso 1 1 calc R U . . .
C184 C -0.5236(3) 1.4961(4) 0.3626(4) 0.138(4) Uani 1 1 d DG U . . .
C186 C -0.5386(4) 1.4923(4) 0.3949(4) 0.134(4) Uani 1 1 d G U . . .
H186 H -0.525436 1.468688 0.409262 0.160 Uiso 1 1 calc R U . . .
C188 C -0.5729(4) 1.5230(5) 0.4063(3) 0.133(4) Uani 1 1 d DG U . . .
H188 H -0.583182 1.520451 0.428447 0.159 Uiso 1 1 calc R U . . .
C1 C 0.0558(6) 1.3534(6) 0.4398(5) 0.115(3) Uani 1 1 d D U . . .
C2 C -0.2838(5) 1.6074(5) 0.2775(6) 0.124(6) Uani 1 1 d . U . . .
H2A H -0.307592 1.608164 0.294346 0.186 Uiso 1 1 calc R U . . .
H2B H -0.296738 1.595689 0.256660 0.186 Uiso 1 1 calc R U . . .
H2C H -0.271400 1.640461 0.274412 0.186 Uiso 1 1 calc R U . . .
C4 C -0.5709(4) 1.6817(6) 0.3977(4) 0.126(4) Uani 1 1 d G U . . .
C6 C -0.5481(6) 1.6634(4) 0.4251(4) 0.136(4) Uani 1 1 d DG U . . .
C8 C -0.5071(6) 1.6841(6) 0.4348(3) 0.138(4) Uani 1 1 d DG U . . .
C10 C -0.4887(4) 1.7231(6) 0.4172(4) 0.136(4) Uani 1 1 d G U . . .
C12 C -0.5115(6) 1.7414(4) 0.3898(4) 0.129(4) Uani 1 1 d DG U . . .
C14 C -0.5526(6) 1.7207(6) 0.3801(3) 0.125(4) Uani 1 1 d DG U . . .
C5 C -0.1297(7) 1.6268(7) 0.2532(5) 0.146(6) Uani 1 1 d D U . . .
H5A H -0.154370 1.648004 0.245354 0.219 Uiso 1 1 calc R U . . .
H5B H -0.100916 1.637318 0.243244 0.219 Uiso 1 1 calc R U . . .
H5C H -0.136016 1.592719 0.246867 0.219 Uiso 1 1 calc R U . . .
C7 C -0.5616(7) 1.6260(7) 0.4465(5) 0.145(4) Uani 1 1 d D U . . .
C13 C -0.0847(5) 1.0434(7) 0.2247(5) 0.152(7) Uani 1 1 d D U . . .
H13A H -0.069937 1.071836 0.234852 0.228 Uiso 1 1 calc R U . . .
H13B H -0.080470 1.044720 0.200744 0.228 Uiso 1 1 calc R U . . .
H13C H -0.071195 1.013127 0.233276 0.228 Uiso 1 1 calc R U . . .
C15 C 0.1786(5) 1.4808(7) 0.3693(4) 0.186(7) Uani 1 1 d D U . . .
H15A H 0.162126 1.512074 0.370518 0.279 Uiso 1 1 calc R U . . .
H15B H 0.162100 1.458176 0.354811 0.279 Uiso 1 1 calc R U . . .
H15C H 0.209148 1.486508 0.360493 0.279 Uiso 1 1 calc R U . . .
C17 C -0.2292(6) 1.3937(6) 0.3717(5) 0.134(5) Uani 1 1 d D U . . .
C21 C -0.2178(5) 1.3232(7) 0.5362(6) 0.138(6) Uani 1 1 d D U . . .
H21A H -0.236662 1.322491 0.516359 0.207 Uiso 1 1 calc R U . . .
H21B H -0.211941 1.357333 0.542559 0.207 Uiso 1 1 calc R U . . .
H21C H -0.233753 1.306351 0.554179 0.207 Uiso 1 1 calc R U . . .
C29 C 0.0748(6) 1.4302(6) 0.1899(5) 0.157(7) Uani 1 1 d D U . . .
H29A H 0.103861 1.446333 0.185110 0.236 Uiso 1 1 calc R U . . .
H29B H 0.076165 1.415149 0.211818 0.236 Uiso 1 1 calc R U . . .
H29C H 0.050303 1.454656 0.189449 0.236 Uiso 1 1 calc R U . . .
C31 C -0.1551(5) 1.4822(5) 0.2614(5) 0.137(5) Uani 1 1 d D U . . .
C36 C -0.2933(5) 1.6300(5) 0.3656(5) 0.137(5) Uani 1 1 d D U . . .
C37 C -0.0008(6) 1.5107(6) 0.5400(4) 0.154(5) Uani 1 1 d D U . . .
H37 H 0.008662 1.540471 0.550087 0.185 Uiso 1 1 calc R U . . .
C38 C -0.3282(4) 1.4811(4) 0.2814(4) 0.116(4) Uani 1 1 d G U . . .
C40 C -0.2954(5) 1.4461(5) 0.2739(3) 0.114(4) Uani 1 1 d DG U . . .
C42 C -0.2704(3) 1.4243(3) 0.2989(5) 0.118(4) Uani 1 1 d DG U . . .
C44 C -0.2781(4) 1.4375(5) 0.3315(4) 0.121(4) Uani 1 1 d G U . . .
C46 C -0.3109(5) 1.4725(5) 0.3390(3) 0.121(4) Uani 1 1 d DG U . . .
C48 C -0.3360(3) 1.4943(3) 0.3140(5) 0.120(4) Uani 1 1 d DG U . . .
C39 C -0.5027(6) 1.8148(7) 0.2450(6) 0.119(4) Uani 1 1 d D U . . .
H39 H -0.512023 1.838876 0.260537 0.143 Uiso 1 1 calc R U . . .
C43 C -0.1207(6) 1.3488(6) 0.5700(5) 0.137(6) Uani 1 1 d D U . . .
H43A H -0.087529 1.351795 0.571327 0.205 Uiso 1 1 calc R U . . .
H43B H -0.133131 1.343808 0.592168 0.205 Uiso 1 1 calc DR U . . .
H43C H -0.133511 1.378826 0.560532 0.205 Uiso 1 1 calc R U . . .
C45 C -0.2928(7) 1.9154(7) 0.1144(6) 0.145(6) Uani 1 1 d . U . . .
H45A H -0.263628 1.898497 0.111351 0.218 Uiso 1 1 calc R U . . .
H45B H -0.292054 1.946963 0.102781 0.218 Uiso 1 1 calc R U . . .
H45C H -0.317375 1.895094 0.105509 0.218 Uiso 1 1 calc R U . . .
C47 C -0.7084(5) 1.6412(4) 0.4057(4) 0.142(4) Uani 1 1 d DG U . . .
C189 C -0.7076(5) 1.6018(5) 0.4286(3) 0.141(4) Uani 1 1 d DG U . . .
C95 C -0.7026(5) 1.5573(4) 0.4107(4) 0.142(4) Uani 1 1 d DG U . . .
C191 C -0.7003(5) 1.5692(5) 0.3767(3) 0.144(4) Uani 1 1 d DG U . . .
C3 C -0.7039(5) 1.6210(5) 0.3736(3) 0.144(4) Uani 1 1 d DG U . . .
C49 C 0.0383(5) 1.3583(6) 0.1160(3) 0.171(4) Uani 1 1 d DG U . . .
C197 C 0.0388(5) 1.4010(5) 0.1360(4) 0.164(4) Uani 1 1 d DG U . . .
C99 C 0.0656(5) 1.3909(5) 0.1643(4) 0.154(4) Uani 1 1 d DG U . . .
C199 C 0.0817(4) 1.3419(5) 0.1617(4) 0.158(4) Uani 1 1 d DG U . . .
C25 C 0.0649(5) 1.3217(5) 0.1319(4) 0.166(4) Uani 1 1 d DG U . . .
C50 C -0.4156(6) 1.6986(7) 0.1255(5) 0.116(3) Uani 1 1 d D U . . .
C52 C -0.3559(6) 1.7783(7) 0.1456(5) 0.123(4) Uani 1 1 d D U . . .
C54 C -0.0628(4) 1.2423(6) 0.1981(4) 0.121(3) Uani 1 1 d DG U . . .
C56 C -0.0723(5) 1.2662(4) 0.1686(4) 0.125(3) Uani 1 1 d G U . . .
C58 C -0.1107(6) 1.2535(5) 0.1506(3) 0.125(4) Uani 1 1 d DG U . . .
C60 C -0.1397(4) 1.2169(6) 0.1621(4) 0.130(4) Uani 1 1 d DG U . . .
C62 C -0.1302(5) 1.1930(4) 0.1915(4) 0.121(3) Uani 1 1 d G U . . .
C64 C -0.0917(6) 1.2057(5) 0.2095(3) 0.116(3) Uani 1 1 d DG U . . .
C55 C -0.2341(5) 1.3852(5) 0.2891(6) 0.131(6) Uani 1 1 d D U . . .
H55A H -0.248976 1.358132 0.277401 0.197 Uiso 1 1 calc R U . . .
H55B H -0.219212 1.372607 0.308925 0.197 Uiso 1 1 calc R U . . .
H55C H -0.211315 1.400378 0.274681 0.197 Uiso 1 1 calc R U . . .
C57 C -0.6989(7) 1.5050(6) 0.4254(6) 0.171(7) Uani 1 1 d D U . . .
H57A H -0.726847 1.486725 0.420661 0.256 Uiso 1 1 calc R U . . .
H57B H -0.694578 1.507209 0.449264 0.256 Uiso 1 1 calc R U . . .
H57C H -0.672885 1.487975 0.415512 0.256 Uiso 1 1 calc R U . . .
C59 C -0.0052(7) 1.3529(8) 0.0949(6) 0.229(8) Uani 1 1 d D U . . .
H59A H -0.003288 1.322762 0.081731 0.343 Uiso 1 1 calc R U . . .
H59B H -0.031874 1.351119 0.109348 0.343 Uiso 1 1 calc R U . . .
H59C H -0.008141 1.381256 0.080213 0.343 Uiso 1 1 calc R U . . .
C61 C -0.5659(7) 1.5434(6) 0.1556(5) 0.163(7) Uani 1 1 d D U . . .
H61A H -0.537395 1.532870 0.165875 0.244 Uiso 1 1 calc R U . . .
H61B H -0.580578 1.515097 0.145053 0.244 Uiso 1 1 calc R U . . .
H61C H -0.586212 1.557023 0.172356 0.244 Uiso 1 1 calc R U . . .
C63 C -0.2263(5) 1.5455(5) 0.2339(6) 0.141(6) Uani 1 1 d . U . . .
H63A H -0.259096 1.543619 0.229919 0.211 Uiso 1 1 calc R U . . .
H63B H -0.211054 1.517983 0.222983 0.211 Uiso 1 1 calc R U . . .
H63C H -0.214475 1.576545 0.225201 0.211 Uiso 1 1 calc R U . . .
C65 C -0.0547(6) 1.5762(6) 0.3515(6) 0.143(5) Uani 1 1 d D U . . .
C66 C -0.0837(6) 1.1889(7) 0.2417(5) 0.118(3) Uani 1 1 d D U . . .
C68 C -0.4049(5) 1.7986(4) 0.1898(4) 0.114(3) Uani 1 1 d DG U . . .
C70 C -0.3943(4) 1.7660(6) 0.1646(4) 0.123(4) Uani 1 1 d DG U . . .
C72 C -0.4243(5) 1.7285(5) 0.1565(3) 0.115(3) Uani 1 1 d DG U . . .
C74 C -0.4650(5) 1.7235(4) 0.1736(4) 0.112(3) Uani 1 1 d DG U . . .
C76 C -0.4756(4) 1.7560(6) 0.1988(4) 0.117(4) Uani 1 1 d DG U . . .
C78 C -0.4456(5) 1.7936(5) 0.2069(3) 0.120(4) Uani 1 1 d DG U . . .
C69 C -0.2942(5) 1.2755(5) 0.3067(5) 0.158(5) Uani 1 1 d D U . . .
C73 C -0.2175(5) 1.7180(5) 0.2828(4) 0.135(5) Uani 1 1 d D U . . .
C75 C -0.0452(4) 1.2002(5) 0.2613(4) 0.123(4) Uani 1 1 d DG U . . .
C151 C -0.0353(4) 1.1780(4) 0.2913(4) 0.128(4) Uani 1 1 d G U . . .
H151 H -0.055308 1.153966 0.300146 0.154 Uiso 1 1 calc R U . . .
C19 C 0.0039(5) 1.1909(5) 0.3083(3) 0.123(4) Uani 1 1 d G U . . .
H19 H 0.010737 1.175713 0.328806 0.148 Uiso 1 1 calc R U . . .
C153 C 0.0332(4) 1.2260(5) 0.2954(4) 0.124(4) Uani 1 1 d G U . . .
H153 H 0.060062 1.234819 0.307026 0.149 Uiso 1 1 calc R U . . .
C77 C 0.0233(5) 1.2482(4) 0.2654(4) 0.123(4) Uani 1 1 d G U . . .
H77 H 0.043343 1.272177 0.256585 0.147 Uiso 1 1 calc R U . . .
C155 C -0.0159(5) 1.2353(5) 0.2484(3) 0.122(4) Uani 1 1 d DG U . . .
C79 C -0.5197(6) 1.7535(7) 0.2137(5) 0.119(4) Uani 1 1 d D U . . .
H79A H -0.541652 1.762734 0.196252 0.142 Uiso 1 1 calc R U . . .
H79B H -0.525195 1.718360 0.218476 0.142 Uiso 1 1 calc R U . . .
C80 C -0.0245(7) 1.2568(7) 0.2171(5) 0.124(4) Uani 1 1 d D U . . .
C81 C -0.3257(5) 1.3206(5) 0.3862(5) 0.174(7) Uani 1 1 d D U . . .
H81A H -0.344167 1.300705 0.401246 0.261 Uiso 1 1 calc R U . . .
H81B H -0.309195 1.345606 0.398867 0.261 Uiso 1 1 calc R U . . .
H81C H -0.303922 1.299510 0.374729 0.261 Uiso 1 1 calc R U . . .
C82 C -0.3540(5) 1.6731(4) 0.0896(4) 0.124(4) Uani 1 1 d G U . . .
H82 H -0.373001 1.646651 0.082954 0.148 Uiso 1 1 calc R U . . .
C84 C -0.3689(4) 1.7058(6) 0.1136(4) 0.120(4) Uani 1 1 d DG U . . .
C86 C -0.3411(5) 1.7444(5) 0.1233(3) 0.124(4) Uani 1 1 d DG U . . .
C88 C -0.2984(5) 1.7503(4) 0.1092(4) 0.129(4) Uani 1 1 d G U . . .
H88 H -0.279355 1.776707 0.115825 0.155 Uiso 1 1 calc R U . . .
C90 C -0.2835(4) 1.7176(5) 0.0852(4) 0.131(5) Uani 1 1 d G U . . .
H90 H -0.254310 1.721581 0.075525 0.157 Uiso 1 1 calc R U . . .
C92 C -0.3113(5) 1.6789(5) 0.0755(3) 0.130(5) Uani 1 1 d G U . . .
H92 H -0.301133 1.656552 0.059090 0.155 Uiso 1 1 calc R U . . .
C85 C -0.0534(5) 1.2646(7) 0.5489(6) 0.143(6) Uani 1 1 d D U . . .
H85A H -0.039554 1.233888 0.541396 0.215 Uiso 1 1 calc R U . . .
H85B H -0.038438 1.292442 0.538109 0.215 Uiso 1 1 calc R U . . .
H85C H -0.049829 1.267537 0.572825 0.215 Uiso 1 1 calc R U . . .
C87 C -0.3301(6) 1.9402(5) 0.2055(4) 0.124(4) Uani 1 1 d G U . . .
C175 C -0.2838(6) 1.9260(5) 0.2089(4) 0.127(4) Uani 1 1 d G U . . .
C11 C -0.2661(4) 1.9166(5) 0.1770(5) 0.130(4) Uani 1 1 d G U . . .
C177 C -0.3015(7) 1.9250(6) 0.1539(3) 0.131(4) Uani 1 1 d G U . . .
C89 C -0.3410(5) 1.9396(5) 0.1714(5) 0.124(4) Uani 1 1 d G U . . .
C91 C -0.4124(5) 1.7691(6) 0.5165(4) 0.167(4) Uani 1 1 d DG U . . .
C183 C -0.3687(4) 1.7657(5) 0.5019(4) 0.162(4) Uani 1 1 d DG U . . .
C23 C -0.3657(4) 1.8020(6) 0.4769(4) 0.158(4) Uani 1 1 d DG U . . .
C185 C -0.4077(5) 1.8279(5) 0.4761(4) 0.156(4) Uani 1 1 d DG U . . .
C93 C -0.4365(4) 1.8076(6) 0.5006(4) 0.166(4) Uani 1 1 d DG U . . .
C94 C -0.4927(7) 1.7808(6) 0.3715(5) 0.125(4) Uani 1 1 d D U . . .
H94 H -0.466855 1.798575 0.379010 0.151 Uiso 1 1 calc R U . . .
C96 C -0.2391(4) 1.5717(4) 0.3224(4) 0.125(4) Uani 1 1 d G U . . .
C98 C -0.2452(3) 1.5722(3) 0.2885(4) 0.124(4) Uani 1 1 d G U . . .
C100 C -0.2178(4) 1.5432(4) 0.2685(3) 0.129(4) Uani 1 1 d DG U . . .
C102 C -0.1843(4) 1.5137(3) 0.2824(4) 0.130(4) Uani 1 1 d DG U . . .
C104 C -0.1783(3) 1.5132(4) 0.3164(4) 0.131(4) Uani 1 1 d DG U . . .
C106 C -0.2057(5) 1.5422(5) 0.3364(3) 0.132(4) Uani 1 1 d DG U . . .
C97 C -0.7151(7) 1.6946(5) 0.4147(5) 0.155(7) Uani 1 1 d D U . . .
H97A H -0.695754 1.702839 0.433574 0.232 Uiso 1 1 calc R U . . .
H97B H -0.747072 1.700245 0.420539 0.232 Uiso 1 1 calc R U . . .
H97C H -0.706923 1.715402 0.395950 0.232 Uiso 1 1 calc R U . . .
C103 C -0.1640(6) 1.0483(7) 0.1725(4) 0.146(6) Uani 1 1 d D U . . .
H10A H -0.166613 1.081868 0.163952 0.219 Uiso 1 1 calc R U . . .
H10B H -0.186610 1.027297 0.161829 0.219 Uiso 1 1 calc R U . . .
H10C H -0.133392 1.035689 0.167939 0.219 Uiso 1 1 calc R U . . .
C105 C 0.1823(3) 1.4579(5) 0.4046(3) 0.152(4) Uani 1 1 d DG U . . .
C211 C 0.1818(3) 1.4834(4) 0.4351(4) 0.150(4) Uani 1 1 d DG U . . .
C53 C 0.1871(3) 1.4484(5) 0.4607(3) 0.151(3) Uani 1 1 d DG U . . .
C213 C 0.1908(3) 1.4013(4) 0.4460(3) 0.150(3) Uani 1 1 d DG U . . .
C107 C 0.1879(3) 1.4071(4) 0.4114(3) 0.152(4) Uani 1 1 d DG U . . .
C108 C 0.0385(5) 1.3098(4) 0.4252(3) 0.114(4) Uani 1 1 d DG U . . .
C110 C -0.0030(4) 1.2895(5) 0.4343(3) 0.111(4) Uani 1 1 d DG U . . .
C112 C -0.0175(3) 1.2456(5) 0.4202(3) 0.117(4) Uani 1 1 d G U . . .
H112 H -0.045848 1.231806 0.426432 0.141 Uiso 1 1 calc R U . . .
C114 C 0.0097(5) 1.2221(4) 0.3971(3) 0.124(4) Uani 1 1 d G U . . .
H114 H -0.000195 1.192082 0.387477 0.149 Uiso 1 1 calc R U . . .
C116 C 0.0512(4) 1.2423(5) 0.3880(3) 0.119(4) Uani 1 1 d G U . . .
H116 H 0.069754 1.226181 0.372192 0.143 Uiso 1 1 calc R U . . .
C118 C 0.0657(3) 1.2862(5) 0.4021(3) 0.120(4) Uani 1 1 d G U . . .
H118 H 0.094049 1.300004 0.395863 0.145 Uiso 1 1 calc R U . . .
C111 C -0.3721(6) 1.3443(6) 0.2662(4) 0.160(7) Uani 1 1 d D U . . .
H11D H -0.400894 1.333414 0.256425 0.240 Uiso 1 1 calc R U . . .
H11E H -0.349652 1.317773 0.264618 0.240 Uiso 1 1 calc R U . . .
H11F H -0.360907 1.373169 0.254283 0.240 Uiso 1 1 calc DR U . . .
C113 C -0.4148(7) 1.8710(7) 0.4529(5) 0.176(7) Uani 1 1 d D U . . .
H11G H -0.392636 1.869229 0.434952 0.264 Uiso 1 1 calc R U . . .
H11H H -0.410697 1.901773 0.465038 0.264 Uiso 1 1 calc R U . . .
H11I H -0.445663 1.869655 0.443867 0.264 Uiso 1 1 calc R U . . .
C115 C -0.2611(5) 1.0570(7) 0.2131(5) 0.141(6) Uani 1 1 d D U . . .
H11J H -0.277248 1.086414 0.220573 0.212 Uiso 1 1 calc R U . . .
H11K H -0.277336 1.027643 0.220541 0.212 Uiso 1 1 calc R U . . .
H11L H -0.259516 1.057036 0.188960 0.212 Uiso 1 1 calc R U . . .
C117 C 0.1771(7) 1.5386(5) 0.4418(6) 0.173(7) Uani 1 1 d D U . . .
H11A H 0.146101 1.549178 0.436598 0.259 Uiso 1 1 calc R U . . .
H11B H 0.198787 1.556660 0.428036 0.259 Uiso 1 1 calc R U . . .
H11C H 0.183557 1.545114 0.465055 0.259 Uiso 1 1 calc R U . . .
C119 C 0.0759(8) 1.2743(7) 0.1127(6) 0.213(8) Uani 1 1 d D U . . .
H11M H 0.057143 1.272831 0.092757 0.320 Uiso 1 1 calc R U . . .
H11N H 0.108167 1.274312 0.106459 0.320 Uiso 1 1 calc R U . . .
H11O H 0.069537 1.245715 0.126536 0.320 Uiso 1 1 calc R U . . .
C120 C 0.0293(4) 1.3751(5) 0.4657(3) 0.115(3) Uani 1 1 d DG U . . .
C122 C 0.0448(3) 1.4171(5) 0.4816(3) 0.120(4) Uani 1 1 d G U . . .
C124 C 0.0162(4) 1.4426(4) 0.5027(3) 0.131(4) Uani 1 1 d DG U . . .
C126 C -0.0280(4) 1.4263(4) 0.5079(3) 0.131(4) Uani 1 1 d DG U . . .
C128 C -0.0435(3) 1.3843(5) 0.4920(4) 0.119(4) Uani 1 1 d G U . . .
C130 C -0.0149(5) 1.3587(4) 0.4709(3) 0.116(3) Uani 1 1 d DG U . . .
C121 C -0.6060(6) 1.6566(6) 0.1518(5) 0.149(6) Uani 1 1 d D U . . .
H12A H -0.600195 1.645050 0.174291 0.224 Uiso 1 1 calc R U . . .
H12B H -0.636800 1.647175 0.145167 0.224 Uiso 1 1 calc R U . . .
H12C H -0.602966 1.692382 0.151026 0.224 Uiso 1 1 calc R U . . .
C123 C -0.4945(6) 1.5324(6) 0.0933(6) 0.153(7) Uani 1 1 d D U . . .
H12D H -0.497489 1.524560 0.069816 0.229 Uiso 1 1 calc R U . . .
H12E H -0.503691 1.503917 0.106425 0.229 Uiso 1 1 calc R U . . .
H12F H -0.462746 1.540637 0.098165 0.229 Uiso 1 1 calc R U . . .
C125 C -0.1427(4) 1.4811(5) 0.3344(5) 0.135(6) Uani 1 1 d D U . . .
H12J H -0.120116 1.469094 0.318574 0.202 Uiso 1 1 calc R U . . .
H12K H -0.157941 1.453053 0.344786 0.202 Uiso 1 1 calc DR U . . .
H12L H -0.127411 1.500715 0.351356 0.202 Uiso 1 1 calc DR U . . .
C127 C -0.1939(6) 1.5362(6) 0.3727(4) 0.161(7) Uani 1 1 d D U . . .
H12M H -0.166443 1.555099 0.377752 0.241 Uiso 1 1 calc R U . . .
H12N H -0.188595 1.501413 0.377531 0.241 Uiso 1 1 calc DR U . . .
H12O H -0.219247 1.548244 0.386169 0.241 Uiso 1 1 calc R U . . .
C129 C -0.0639(6) 1.5654(7) 0.2895(5) 0.157(7) Uani 1 1 d D U . . .
H12G H -0.034284 1.564663 0.300588 0.236 Uiso 1 1 calc R U . . .
H12H H -0.059558 1.573699 0.266227 0.236 Uiso 1 1 calc R U . . .
H12I H -0.078368 1.533113 0.291257 0.236 Uiso 1 1 calc R U . . .
C137 C -0.4507(5) 1.4365(5) 0.3547(6) 0.152(5) Uani 1 1 d D U . . .
C139 C -0.4184(3) 1.4035(3) 0.3452(3) 0.150(4) Uani 1 1 d DG U . . .
C35 C -0.4126(3) 1.3917(3) 0.3122(3) 0.151(4) Uani 1 1 d DG U . . .
C141 C -0.3798(3) 1.3577(4) 0.3029(3) 0.151(4) Uani 1 1 d DG U . . .
C71 C -0.3527(3) 1.3355(3) 0.3267(3) 0.150(4) Uani 1 1 d DG U . . .
C143 C -0.3585(3) 1.3472(3) 0.3597(3) 0.152(4) Uani 1 1 d DG U . . .
C9 C -0.3913(3) 1.3812(3) 0.3690(3) 0.153(4) Uani 1 1 d DG U . . .
C142 C -0.4798(7) 1.6669(7) 0.4619(5) 0.142(4) Uani 1 1 d D U . . .
C144 C 0.0294(6) 1.4836(6) 0.5208(5) 0.150(5) Uani 1 1 d D U . . .
H144 H 0.060362 1.493490 0.520104 0.181 Uiso 1 1 calc R U . . .
C145 C -0.1347(5) 1.4597(5) 0.2414(6) 0.141(5) Uani 1 1 d D U . . .
C146 C -0.4606(6) 1.8251(7) 0.2312(5) 0.118(4) Uani 1 1 d D U . . .
H146 H -0.443040 1.852465 0.238169 0.142 Uiso 1 1 calc R U . . .
C147 C -0.0287(6) 1.3117(6) 0.4581(5) 0.111(3) Uani 1 1 d D U . . .
C148 C -0.5741(7) 1.7350(7) 0.3538(5) 0.128(4) Uani 1 1 d D U . . .
H148 H -0.602858 1.720983 0.348868 0.153 Uiso 1 1 calc R U . . .
C149 C -0.1866(7) 1.2276(7) 0.1132(6) 0.137(5) Uani 1 1 d D U . . .
H149 H -0.213898 1.219802 0.101729 0.164 Uiso 1 1 calc R U . . .
C150 C -0.5406(6) 1.6122(6) 0.4768(4) 0.148(4) Uani 1 1 d DG U . . .
C152 C -0.5582(4) 1.5745(6) 0.4960(5) 0.158(5) Uani 1 1 d G U . . .
H152 H -0.588431 1.563259 0.492478 0.190 Uiso 1 1 calc R U . . .
C154 C -0.5316(6) 1.5532(4) 0.5204(4) 0.160(5) Uani 1 1 d G U . . .
H154 H -0.543595 1.527393 0.533554 0.192 Uiso 1 1 calc R U . . .
C156 C -0.4874(6) 1.5696(6) 0.5256(4) 0.162(5) Uani 1 1 d G U . . .
H156 H -0.469169 1.554993 0.542232 0.194 Uiso 1 1 calc R U . . .
C158 C -0.4698(4) 1.6073(6) 0.5063(5) 0.156(5) Uani 1 1 d G U . . .
H158 H -0.439578 1.618459 0.509833 0.187 Uiso 1 1 calc R U . . .
C160 C -0.4964(6) 1.6286(5) 0.4819(4) 0.147(4) Uani 1 1 d DG U . . .
C157 C -0.5331(6) 1.7787(7) 0.2415(5) 0.116(4) Uani 1 1 d D U . . .
H157 H -0.558506 1.771922 0.255207 0.140 Uiso 1 1 calc R U . . .
C159 C -0.1042(7) 1.6315(8) 0.3931(5) 0.170(7) Uani 1 1 d D U . . .
H15D H -0.104129 1.597072 0.400135 0.255 Uiso 1 1 calc R U . . .
H15E H -0.126972 1.649729 0.405869 0.255 Uiso 1 1 calc R U . . .
H15F H -0.074084 1.645844 0.396897 0.255 Uiso 1 1 calc R U . . .
C161 C -0.1795(6) 1.6956(7) 0.3614(6) 0.144(6) Uani 1 1 d D U . . .
H16A H -0.196957 1.715974 0.346034 0.215 Uiso 1 1 calc R U . . .
H16B H -0.161241 1.716663 0.375761 0.215 Uiso 1 1 calc R U . . .
H16C H -0.200461 1.675930 0.374756 0.215 Uiso 1 1 calc R U . . .
C162 C -0.2682(6) 1.6032(6) 0.3480(6) 0.134(4) Uani 1 1 d . U . . .
C163 C -0.1261(5) 1.2339(4) 0.5172(4) 0.116(4) Uani 1 1 d DG U . . .
C41 C -0.1037(4) 1.2647(5) 0.5403(4) 0.121(4) Uani 1 1 d DG U . . .
C165 C -0.1333(5) 1.3043(5) 0.5480(3) 0.124(4) Uani 1 1 d DG U . . .
C83 C -0.1740(4) 1.2980(5) 0.5297(4) 0.116(4) Uani 1 1 d DG U . . .
C167 C -0.1696(4) 1.2545(5) 0.5106(3) 0.114(4) Uani 1 1 d DG U . . .
C164 C -0.5559(7) 1.7708(7) 0.3324(6) 0.130(5) Uani 1 1 d D U . . .
H164 H -0.570950 1.779901 0.312590 0.156 Uiso 1 1 calc R U . . .
C166 C -0.3212(6) 1.4907(6) 0.3739(4) 0.133(6) Uani 1 1 d D U . . .
H16D H -0.327327 1.462540 0.388270 0.200 Uiso 1 1 calc R U . . .
H16E H -0.347823 1.512306 0.373466 0.200 Uiso 1 1 calc R U . . .
H16F H -0.294894 1.508924 0.382403 0.200 Uiso 1 1 calc R U . . .
C168 C -0.5142(6) 1.7922(7) 0.3418(6) 0.123(4) Uani 1 1 d D U . . .
H168 H -0.500295 1.815265 0.327457 0.147 Uiso 1 1 calc R U . . .
C169 C -0.2088(5) 1.2395(6) 0.4914(5) 0.117(5) Uani 1 1 d D U . . .
H16G H -0.223182 1.210953 0.501789 0.176 Uiso 1 1 calc R U . . .
H16H H -0.199021 1.230743 0.469075 0.176 Uiso 1 1 calc R U . . .
H16I H -0.230671 1.266582 0.490294 0.176 Uiso 1 1 calc R U . . .
C170 C -0.3540(6) 1.5033(6) 0.2561(6) 0.120(4) Uani 1 1 d . U . . .
C171 C -0.1048(5) 1.1881(5) 0.5023(5) 0.118(5) Uani 1 1 d D U . . .
H17A H -0.096725 1.194436 0.479296 0.177 Uiso 1 1 calc R U . . .
H17B H -0.126523 1.160834 0.503372 0.177 Uiso 1 1 calc R U . . .
H17C H -0.077286 1.179383 0.514682 0.177 Uiso 1 1 calc R U . . .
C172 C -0.1556(7) 1.2650(7) 0.1037(6) 0.137(5) Uani 1 1 d D U . . .
H172 H -0.160771 1.281278 0.083382 0.165 Uiso 1 1 calc R U . . .
C173 C -0.3871(6) 1.9405(7) 0.1496(6) 0.141(6) Uani 1 1 d . U . . .
H17D H -0.379533 1.948207 0.126670 0.211 Uiso 1 1 calc R U . . .
H17E H -0.407817 1.965557 0.158256 0.211 Uiso 1 1 calc R U . . .
H17F H -0.401876 1.908259 0.150617 0.211 Uiso 1 1 calc R U . . .
C174 C -0.1722(6) 1.2049(8) 0.1403(5) 0.133(4) Uani 1 1 d D U . . .
H174 H -0.187580 1.175027 0.145102 0.160 Uiso 1 1 calc R U . . .
C176 C -0.3743(5) 1.5322(5) 0.3139(6) 0.130(6) Uani 1 1 d D U . . .
H17G H -0.361416 1.565152 0.311217 0.196 Uiso 1 1 calc R U . . .
H17H H -0.390878 1.530476 0.334820 0.196 Uiso 1 1 calc R U . . .
H17I H -0.395190 1.525288 0.295705 0.196 Uiso 1 1 calc R U . . .
C178 C -0.1180(6) 1.2792(7) 0.1223(5) 0.126(4) Uani 1 1 d D U . . .
H178 H -0.098629 1.305334 0.115616 0.151 Uiso 1 1 calc R U . . .
C179 C -0.2200(6) 1.9013(7) 0.1759(6) 0.144(6) Uani 1 1 d . U . . .
H17J H -0.210954 1.895771 0.153017 0.216 Uiso 1 1 calc R U . . .
H17K H -0.200637 1.926853 0.185605 0.216 Uiso 1 1 calc R U . . .
H17L H -0.216462 1.870779 0.188446 0.216 Uiso 1 1 calc R U . . .
C181 C -0.2570(7) 1.9240(7) 0.2384(6) 0.155(7) Uani 1 1 d . U . . .
H18A H -0.275408 1.910744 0.256447 0.233 Uiso 1 1 calc R U . . .
H18B H -0.246600 1.957117 0.244152 0.233 Uiso 1 1 calc R U . . .
H18C H -0.230542 1.902725 0.234792 0.233 Uiso 1 1 calc R U . . .
C187 C -0.3242(6) 1.8218(7) 0.4582(5) 0.176(7) Uani 1 1 d D U . . .
H18D H -0.298372 1.799471 0.461392 0.264 Uiso 1 1 calc R U . . .
H18E H -0.331309 1.824010 0.434684 0.264 Uiso 1 1 calc R U . . .
H18F H -0.316314 1.854412 0.466603 0.264 Uiso 1 1 calc R U . . .
C190 C -0.2873(6) 1.4327(6) 0.2385(4) 0.128(6) Uani 1 1 d D U . . .
H19A H -0.312533 1.444861 0.224984 0.192 Uiso 1 1 calc R U . . .
H19B H -0.285385 1.396870 0.236438 0.192 Uiso 1 1 calc R U . . .
H19C H -0.258782 1.447496 0.230981 0.192 Uiso 1 1 calc R U . . .
C192 C -0.1866(5) 1.6886(5) 0.2853(5) 0.141(5) Uani 1 1 d D U . . .
C193 C -0.7122(7) 1.6094(6) 0.4653(4) 0.155(6) Uani 1 1 d D U . . .
H19D H -0.702634 1.579515 0.476809 0.232 Uiso 1 1 calc R U . . .
H19E H -0.744005 1.616603 0.470674 0.232 Uiso 1 1 calc R U . . .
H19F H -0.692963 1.636928 0.472127 0.232 Uiso 1 1 calc R U . . .
C195 C -0.7018(7) 1.6511(6) 0.3415(4) 0.153(6) Uani 1 1 d D U . . .
H19G H -0.692694 1.629705 0.323261 0.229 Uiso 1 1 calc R U . . .
H19H H -0.679476 1.677647 0.343941 0.229 Uiso 1 1 calc R U . . .
H19I H -0.731783 1.665192 0.336900 0.229 Uiso 1 1 calc R U . . .
C201 C -0.1721(4) 1.0486(5) 0.2095(3) 0.133(4) Uani 1 1 d DG U . . .
C101 C -0.2131(4) 1.0569(5) 0.2272(3) 0.131(4) Uani 1 1 d DG U . . .
C203 C -0.2024(4) 1.0576(5) 0.2613(3) 0.130(4) Uani 1 1 d DG U . . .
C51 C -0.1549(4) 1.0498(5) 0.2647(3) 0.130(4) Uani 1 1 d DG U . . .
C205 C -0.1362(3) 1.0442(5) 0.2327(3) 0.131(4) Uani 1 1 d DG U . . .
C207 C -0.1252(6) 1.0554(7) 0.2963(4) 0.141(6) Uani 1 1 d D U . . .
H20A H -0.119436 1.090281 0.300437 0.212 Uiso 1 1 calc R U . . .
H20B H -0.096225 1.038233 0.293182 0.212 Uiso 1 1 calc R U . . .
H20C H -0.141349 1.041152 0.315133 0.212 Uiso 1 1 calc R U . . .
C209 C -0.2377(5) 1.0549(7) 0.2897(4) 0.147(7) Uani 1 1 d D U . . .
H20D H -0.225656 1.071904 0.309050 0.221 Uiso 1 1 calc R U . . .
H20E H -0.243624 1.020449 0.295148 0.221 Uiso 1 1 calc R U . . .
H20F H -0.266083 1.070651 0.282680 0.221 Uiso 1 1 calc R U . . .
C214 C -0.3745(6) 1.5219(7) 0.2327(6) 0.122(4) Uani 1 1 d . U . . .
C215 C -0.5255(5) 1.5770(4) 0.1018(4) 0.141(4) Uani 1 1 d DG U . . .
C27 C -0.5226(5) 1.6222(5) 0.0845(3) 0.144(4) Uani 1 1 d DG U . . .
C217 C -0.5509(5) 1.6568(4) 0.1008(4) 0.142(4) Uani 1 1 d DG U . . .
C109 C -0.5712(5) 1.6331(5) 0.1282(3) 0.140(4) Uani 1 1 d DG U . . .
C219 C -0.5556(5) 1.5837(4) 0.1288(3) 0.142(4) Uani 1 1 d DG U . . .
C216 C -0.0567(5) 1.4514(7) 0.5280(5) 0.150(5) Uani 1 1 d D U . . .
H216 H -0.086625 1.439231 0.531107 0.180 Uiso 1 1 calc R U . . .
C218 C -0.0441(6) 1.4941(7) 0.5441(5) 0.155(5) Uani 1 1 d D U . . .
H218 H -0.065062 1.511267 0.557669 0.186 Uiso 1 1 calc R U . . .
C220 C -0.0874(4) 1.6044(4) 0.3390(3) 0.143(4) Uani 1 1 d DG U . . .
C222 C -0.0928(4) 1.6023(5) 0.3050(3) 0.139(4) Uani 1 1 d DG U . . .
C224 C -0.1263(5) 1.6303(5) 0.2898(3) 0.136(4) Uani 1 1 d DG U . . .
C226 C -0.1544(4) 1.6603(4) 0.3086(5) 0.136(4) Uani 1 1 d DG U . . .
C228 C -0.1490(5) 1.6624(5) 0.3425(4) 0.140(4) Uani 1 1 d DG U . . .
C230 C -0.1155(5) 1.6344(5) 0.3577(3) 0.143(4) Uani 1 1 d DG U . . .
C221 C -0.3994(5) 1.3956(5) 0.4058(4) 0.155(6) Uani 1 1 d D U . . .
H22D H -0.427855 1.380931 0.413549 0.233 Uiso 1 1 calc R U . . .
H22E H -0.401198 1.431439 0.407747 0.233 Uiso 1 1 calc R U . . .
H22F H -0.374041 1.383484 0.419258 0.233 Uiso 1 1 calc R U . . .
C223 C -0.4392(6) 1.4118(6) 0.2837(5) 0.158(7) Uani 1 1 d D U . . .
H22G H -0.464482 1.389590 0.278581 0.237 Uiso 1 1 calc R U . . .
H22H H -0.419257 1.414595 0.264439 0.237 Uiso 1 1 calc DR U . . .
H22I H -0.451201 1.444260 0.289382 0.237 Uiso 1 1 calc R U . . .
C225 C -0.3746(6) 1.9494(7) 0.2245(6) 0.141(6) Uani 1 1 d . U . . .
H22A H -0.395596 1.922000 0.220749 0.211 Uiso 1 1 calc R U . . .
H22B H -0.388624 1.979972 0.216690 0.211 Uiso 1 1 calc R U . . .
H22C H -0.368050 1.952184 0.248047 0.211 Uiso 1 1 calc R U . . .
C227 C -0.6863(8) 1.5363(7) 0.3486(5) 0.174(7) Uani 1 1 d D U . . .
H22J H -0.653761 1.529054 0.350208 0.262 Uiso 1 1 calc R U . . .
H22K H -0.692514 1.552959 0.327653 0.262 Uiso 1 1 calc R U . . .
H22L H -0.703682 1.505629 0.349563 0.262 Uiso 1 1 calc R U . . .
C229 C -0.4871(5) 1.8234(8) 0.5043(7) 0.189(8) Uani 1 1 d D U . . .
H22M H -0.502527 1.820133 0.483028 0.284 Uiso 1 1 calc R U . . .
H22N H -0.488469 1.857674 0.511579 0.284 Uiso 1 1 calc R U . . .
H22O H -0.502081 1.802376 0.520578 0.284 Uiso 1 1 calc R U . . .
C231 C 0.1203(6) 1.3301(7) 0.1859(5) 0.180(7) Uani 1 1 d D U . . .
H23J H 0.121966 1.355855 0.202701 0.269 Uiso 1 1 calc R U . . .
H23K H 0.149203 1.328456 0.173959 0.269 Uiso 1 1 calc R U . . .
H23L H 0.114294 1.298410 0.196502 0.269 Uiso 1 1 calc R U . . .
C232 C -0.0265(7) 1.5555(7) 0.3681(6) 0.132(5) Uani 1 1 d . U . . .
C233 C 0.1982(5) 1.3556(6) 0.4654(5) 0.172(7) Uani 1 1 d D U . . .
H23A H 0.212032 1.363859 0.486656 0.258 Uiso 1 1 calc R U . . .
H23B H 0.218555 1.333550 0.453238 0.258 Uiso 1 1 calc R U . . .
H23C H 0.168995 1.339176 0.469098 0.258 Uiso 1 1 calc R U . . .
C234 C -0.4790(5) 1.4651(5) 0.3598(6) 0.145(5) Uani 1 1 d D U . . .
C235 C 0.1919(5) 1.3675(7) 0.3848(5) 0.188(7) Uani 1 1 d D U . . .
H23D H 0.188437 1.382519 0.363075 0.283 Uiso 1 1 calc R U . . .
H23E H 0.221876 1.351814 0.386372 0.283 Uiso 1 1 calc R U . . .
H23F H 0.168135 1.342781 0.388106 0.283 Uiso 1 1 calc R U . . .
C237 C 0.1879(5) 1.4589(7) 0.4977(4) 0.204(7) Uani 1 1 d D U . . .
H23G H 0.178959 1.429313 0.509746 0.305 Uiso 1 1 calc R U . . .
H23H H 0.166589 1.485575 0.502709 0.305 Uiso 1 1 calc R U . . .
H23I H 0.218682 1.468660 0.504260 0.305 Uiso 1 1 calc R U . . .
C239 C 0.0123(7) 1.4471(6) 0.1262(6) 0.193(8) Uani 1 1 d D U . . .
H23M H 0.019138 1.473695 0.141699 0.290 Uiso 1 1 calc R U . . .
H23N H -0.020381 1.440120 0.126611 0.290 Uiso 1 1 calc R U . . .
H23O H 0.021241 1.457151 0.103930 0.290 Uiso 1 1 calc R U . . .
C241 C -0.3331(6) 1.7261(7) 0.5088(7) 0.207(8) Uani 1 1 d D U . . .
H24G H -0.314339 1.721146 0.489140 0.311 Uiso 1 1 calc R U . . .
H24H H -0.348444 1.695302 0.514492 0.311 Uiso 1 1 calc R U . . .
H24I H -0.313809 1.736521 0.527159 0.311 Uiso 1 1 calc R U . . .
C243 C -0.4879(7) 1.6296(7) 0.0552(5) 0.175(7) Uani 1 1 d D U . . .
H24A H -0.496619 1.658641 0.042428 0.262 Uiso 1 1 calc R U . . .
H24B H -0.488249 1.600608 0.040991 0.262 Uiso 1 1 calc R U . . .
H24C H -0.457207 1.634307 0.064166 0.262 Uiso 1 1 calc R U . . .
C245 C -0.5656(7) 1.7084(6) 0.0883(6) 0.157(7) Uani 1 1 d D U . . .
H24D H -0.542583 1.732679 0.094607 0.235 Uiso 1 1 calc R U . . .
H24E H -0.594865 1.717204 0.098218 0.235 Uiso 1 1 calc R U . . .
H24F H -0.568589 1.707731 0.064307 0.235 Uiso 1 1 calc R U . . .
C246 C -0.2517(6) 1.4182(7) 0.3604(7) 0.131(4) Uani 1 1 d . U . . .
C247 C -0.4309(7) 1.7290(7) 0.5405(6) 0.204(8) Uani 1 1 d D U . . .
H24J H -0.448375 1.744755 0.558153 0.306 Uiso 1 1 calc R U . . .
H24K H -0.405262 1.710923 0.550130 0.306 Uiso 1 1 calc R U . . .
H24L H -0.450498 1.706240 0.528437 0.306 Uiso 1 1 calc R U . . .
C248 C -0.3196(5) 1.3026(5) 0.3186(6) 0.162(5) Uani 1 1 d D U . . .

loop_
_atom_site_aniso_label
_atom_site_aniso_U_11
_atom_site_aniso_U_22
_atom_site_aniso_U_33
_atom_site_aniso_U_23
_atom_site_aniso_U_13
_atom_site_aniso_U_12
Rh1 0.0918(10) 0.1019(11) 0.1472(17) 0.0002(11) 0.0107(11) -0.0073(9)
Rh2 0.1184(13) 0.0889(11) 0.206(2) 0.0051(13) -0.0238(15) -0.0087(10)
Rh3 0.1329(14) 0.1101(13) 0.165(2) 0.0077(13) -0.0222(14) -0.0320(11)
Rh4 0.0907(10) 0.1158(13) 0.229(3) 0.0138(14) 0.0118(14) -0.0089(10)
Rh5 0.1268(13) 0.0815(10) 0.215(2) -0.0144(13) 0.0370(15) 0.0004(10)
Rh6 0.0910(11) 0.1104(13) 0.249(3) -0.0095(15) 0.0208(14) 0.0079(10)
Rh7 0.1491(15) 0.1373(16) 0.169(2) -0.0039(15) 0.0213(16) -0.0267(13)
Rh8 0.1325(14) 0.1531(17) 0.186(2) -0.0006(16) 0.0098(16) -0.0190(13)
O1 0.137(7) 0.137(7) 0.154(7) -0.001(6) -0.006(6) -0.012(5)
O2 0.117(6) 0.103(6) 0.124(7) 0.009(5) -0.008(6) 0.008(5)
O3 0.113(6) 0.116(6) 0.127(7) -0.007(5) 0.019(6) 0.004(5)
O4 0.104(6) 0.125(6) 0.112(7) -0.002(6) 0.012(5) -0.001(5)
O5 0.115(6) 0.135(7) 0.140(7) -0.006(6) 0.004(6) 0.005(5)
O6 0.116(6) 0.116(6) 0.122(7) 0.011(5) 0.017(5) -0.007(5)
O7 0.118(5) 0.111(6) 0.128(8) 0.006(5) -0.004(6) 0.000(5)
O8 0.131(6) 0.116(6) 0.143(8) -0.021(6) 0.009(6) -0.009(5)
O9 0.132(7) 0.113(6) 0.135(7) -0.007(5) -0.004(6) -0.002(5)
O10 0.162(7) 0.152(6) 0.147(8) 0.007(6) 0.006(6) -0.023(6)
O11 0.128(7) 0.124(6) 0.120(6) -0.015(5) 0.010(6) -0.007(5)
O12 0.128(6) 0.116(7) 0.139(7) -0.003(6) 0.004(5) -0.005(5)
O13 0.122(5) 0.105(7) 0.123(7) 0.006(5) -0.010(6) -0.010(5)
O14 0.113(6) 0.107(5) 0.134(8) -0.004(5) 0.011(6) -0.011(5)
O15 0.131(5) 0.128(6) 0.178(6) -0.007(5) 0.005(5) 0.004(5)
O16 0.119(7) 0.105(6) 0.130(6) -0.015(5) 0.015(6) 0.013(5)
N1 0.108(5) 0.124(6) 0.145(7) 0.005(6) 0.015(6) -0.011(5)
C16 0.125(7) 0.130(7) 0.147(7) 0.000(7) 0.020(6) -0.007(6)
C18 0.130(8) 0.133(8) 0.145(7) 0.003(6) 0.019(6) -0.004(6)
C20 0.127(7) 0.117(7) 0.143(7) 0.005(6) 0.008(6) -0.015(5)
C22 0.121(7) 0.116(7) 0.138(7) 0.009(6) 0.011(7) -0.011(6)
C24 0.110(7) 0.120(7) 0.139(8) 0.003(6) 0.007(6) -0.011(6)
N2 0.126(6) 0.099(6) 0.145(7) 0.002(6) -0.015(6) 0.000(5)
C194 0.123(7) 0.111(7) 0.150(7) -0.009(6) -0.005(7) -0.009(6)
C196 0.124(7) 0.126(7) 0.138(7) -0.005(6) -0.006(7) -0.013(6)
C198 0.129(7) 0.123(7) 0.142(7) -0.006(6) -0.006(6) -0.009(5)
C200 0.128(7) 0.123(7) 0.141(7) -0.004(7) -0.010(7) 0.002(6)
C202 0.128(7) 0.119(7) 0.144(7) -0.005(6) -0.011(7) -0.001(6)
N3 0.130(6) 0.120(6) 0.144(7) 0.014(6) 0.003(6) -0.006(5)
C236 0.135(7) 0.141(8) 0.145(8) -0.002(7) -0.006(6) -0.016(6)
C238 0.127(7) 0.149(8) 0.147(7) 0.000(7) -0.008(6) -0.006(6)
C240 0.131(7) 0.135(7) 0.149(7) -0.001(6) -0.004(6) -0.005(6)
C242 0.139(7) 0.130(8) 0.148(7) 0.003(7) -0.003(6) -0.004(6)
C244 0.132(7) 0.126(7) 0.144(7) 0.018(7) 0.003(6) 0.004(6)
N4 0.132(6) 0.138(7) 0.157(7) 0.006(6) -0.001(6) -0.002(6)
C26 0.140(8) 0.143(7) 0.152(8) 0.007(6) -0.004(7) -0.009(6)
C28 0.140(8) 0.144(7) 0.143(8) 0.001(6) -0.003(7) -0.013(7)
C30 0.142(7) 0.141(7) 0.149(7) -0.003(6) -0.003(6) -0.006(6)
C32 0.144(8) 0.129(7) 0.152(8) -0.001(6) -0.008(7) -0.001(7)
C34 0.140(8) 0.128(7) 0.155(7) 0.007(6) -0.006(7) -0.001(7)
N5 0.131(6) 0.113(6) 0.141(7) 0.011(6) -0.012(6) -0.001(5)
C204 0.133(7) 0.115(7) 0.141(7) -0.008(7) -0.009(6) -0.002(6)
C206 0.129(7) 0.116(7) 0.133(7) -0.003(7) -0.002(6) -0.004(6)
C208 0.136(7) 0.120(7) 0.132(7) 0.005(6) 0.003(6) 0.002(6)
C210 0.144(7) 0.123(7) 0.134(7) 0.005(7) -0.002(6) 0.008(6)
C212 0.137(7) 0.116(7) 0.141(7) 0.011(7) 0.000(6) -0.007(6)
N6 0.115(6) 0.116(6) 0.139(7) -0.002(6) 0.026(6) 0.006(5)
C132 0.127(7) 0.118(7) 0.141(7) 0.001(7) 0.011(7) -0.004(6)
C134 0.129(7) 0.127(7) 0.150(7) 0.010(7) 0.011(7) 0.012(6)
C136 0.142(7) 0.142(7) 0.157(7) 0.002(6) 0.009(6) 0.012(6)
C138 0.139(8) 0.145(8) 0.148(7) -0.007(7) 0.007(7) 0.006(6)
C140 0.131(7) 0.138(7) 0.144(7) -0.006(7) 0.003(7) 0.008(6)
N7 0.115(6) 0.130(7) 0.135(6) 0.015(5) 0.002(6) 0.004(6)
C131 0.124(7) 0.143(7) 0.142(7) 0.008(6) 0.008(7) -0.001(7)
C33 0.127(8) 0.135(7) 0.136(7) 0.008(6) 0.010(7) 0.005(6)
C133 0.131(7) 0.134(7) 0.139(7) 0.004(6) 0.001(6) 0.006(6)
C67 0.123(8) 0.133(7) 0.140(7) 0.004(6) -0.003(7) 0.007(6)
C135 0.128(8) 0.135(7) 0.137(7) 0.004(6) 0.005(7) -0.001(6)
N8 0.128(6) 0.122(6) 0.149(7) 0.000(6) 0.006(6) 0.011(5)
C180 0.140(7) 0.131(7) 0.146(7) -0.006(7) 0.004(7) -0.002(6)
C182 0.136(8) 0.134(8) 0.142(8) -0.008(6) 0.002(7) -0.009(6)
C184 0.141(7) 0.127(7) 0.146(7) -0.005(6) 0.004(6) -0.006(5)
C186 0.134(7) 0.119(7) 0.147(8) 0.000(7) 0.002(7) 0.004(6)
C188 0.130(7) 0.122(7) 0.146(8) 0.000(6) -0.001(7) 0.009(6)
C1 0.110(6) 0.113(6) 0.121(7) 0.006(5) -0.002(6) -0.010(5)
C2 0.096(10) 0.120(11) 0.157(14) 0.012(11) -0.001(10) -0.027(8)
C4 0.126(6) 0.118(6) 0.136(7) -0.011(5) 0.014(6) 0.000(5)
C6 0.134(6) 0.132(7) 0.142(7) -0.003(5) 0.010(5) -0.002(5)
C8 0.144(6) 0.130(6) 0.140(7) -0.005(5) 0.009(6) -0.004(5)
C10 0.139(6) 0.132(7) 0.138(7) 0.002(5) 0.008(5) -0.004(5)
C12 0.132(6) 0.125(7) 0.130(7) -0.006(5) 0.008(5) 0.001(6)
C14 0.124(6) 0.119(6) 0.131(7) -0.010(5) 0.014(6) 0.001(5)
C5 0.159(13) 0.133(12) 0.147(9) 0.028(11) 0.003(11) -0.046(11)
C7 0.137(6) 0.145(7) 0.153(7) 0.005(5) 0.012(6) -0.002(6)
C13 0.137(8) 0.120(12) 0.200(15) 0.002(12) 0.007(10) 0.035(10)
C15 0.164(14) 0.207(14) 0.187(10) 0.017(10) -0.010(12) -0.021(13)
C17 0.128(8) 0.137(8) 0.138(7) 0.003(7) -0.003(6) 0.001(6)
C21 0.128(9) 0.166(13) 0.121(14) -0.018(12) 0.017(9) 0.021(10)
C29 0.132(12) 0.169(11) 0.170(13) 0.010(10) 0.010(12) -0.050(10)
C31 0.138(8) 0.129(8) 0.144(8) 0.005(7) 0.004(7) -0.010(6)
C36 0.131(8) 0.135(7) 0.147(8) -0.006(7) 0.001(7) -0.010(6)
C37 0.149(8) 0.159(8) 0.155(8) -0.019(7) 0.007(7) -0.006(7)
C38 0.111(7) 0.112(7) 0.124(6) 0.012(6) -0.005(6) -0.022(5)
C40 0.115(7) 0.103(7) 0.125(7) 0.011(6) -0.002(6) -0.021(5)
C42 0.116(7) 0.106(7) 0.131(6) 0.010(6) -0.002(6) -0.022(5)
C44 0.122(7) 0.110(7) 0.131(6) 0.011(6) -0.007(6) -0.022(5)
C46 0.119(7) 0.117(7) 0.127(7) 0.009(6) -0.003(6) -0.022(5)
C48 0.119(7) 0.110(7) 0.130(6) 0.009(6) -0.006(6) -0.022(5)
C39 0.117(7) 0.116(7) 0.124(8) 0.003(7) -0.007(6) 0.009(6)
C43 0.121(12) 0.148(12) 0.141(11) -0.009(10) 0.005(11) -0.014(10)
C45 0.148(13) 0.138(13) 0.149(8) -0.034(10) 0.001(9) -0.020(11)
C47 0.125(6) 0.139(7) 0.163(7) 0.003(6) 0.015(7) 0.019(6)
C189 0.122(6) 0.142(7) 0.159(7) 0.002(6) 0.014(6) 0.000(6)
C95 0.124(6) 0.136(6) 0.166(7) 0.001(6) 0.010(6) -0.007(6)
C191 0.124(6) 0.145(7) 0.164(7) -0.008(6) 0.016(6) -0.010(6)
C3 0.122(6) 0.147(7) 0.163(7) 0.001(6) 0.014(6) 0.007(6)
C49 0.168(8) 0.185(7) 0.160(6) 0.005(6) 0.020(6) -0.022(6)
C197 0.163(7) 0.165(7) 0.163(7) 0.010(6) 0.016(6) -0.023(6)
C99 0.139(6) 0.160(7) 0.162(8) 0.008(6) 0.024(6) -0.025(5)
C199 0.139(6) 0.169(7) 0.167(8) 0.007(6) 0.021(6) -0.016(6)
C25 0.156(7) 0.175(7) 0.167(7) -0.002(6) 0.035(6) -0.013(6)
C50 0.121(6) 0.110(6) 0.118(7) 0.012(5) -0.012(6) -0.003(5)
C52 0.121(6) 0.119(6) 0.130(7) 0.004(5) -0.001(5) -0.006(5)
C54 0.117(6) 0.121(6) 0.125(6) -0.018(5) 0.007(5) 0.009(5)
C56 0.118(6) 0.128(7) 0.129(6) -0.013(6) 0.006(5) 0.007(5)
C58 0.116(6) 0.129(7) 0.130(7) -0.011(6) 0.005(5) 0.001(5)
C60 0.125(6) 0.132(7) 0.134(7) -0.006(6) 0.003(5) 0.000(6)
C62 0.117(6) 0.119(6) 0.127(6) -0.016(5) 0.010(5) 0.011(5)
C64 0.111(6) 0.115(6) 0.123(6) -0.020(5) 0.014(5) 0.011(5)
C55 0.102(11) 0.134(12) 0.158(14) 0.013(10) 0.011(10) -0.002(8)
C57 0.168(14) 0.137(9) 0.207(15) 0.002(10) 0.009(14) -0.018(10)
C59 0.248(15) 0.256(16) 0.184(11) -0.012(12) -0.039(12) -0.031(13)
C61 0.171(14) 0.152(11) 0.165(14) 0.007(10) 0.000(12) -0.064(10)
C63 0.157(13) 0.118(12) 0.148(9) 0.011(11) 0.011(11) 0.011(11)
C65 0.138(8) 0.136(8) 0.154(8) 0.010(7) -0.002(7) -0.013(6)
C66 0.113(6) 0.116(6) 0.124(6) -0.021(6) 0.014(5) 0.008(5)
C68 0.111(6) 0.109(6) 0.122(7) 0.008(5) -0.011(5) 0.000(5)
C70 0.123(6) 0.121(6) 0.126(7) 0.005(5) -0.004(5) -0.003(5)
C72 0.121(6) 0.104(6) 0.121(6) 0.008(5) -0.005(5) 0.003(5)
C74 0.114(6) 0.101(6) 0.120(6) 0.013(5) -0.008(5) 0.005(5)
C76 0.116(6) 0.117(6) 0.118(7) 0.011(5) -0.005(6) 0.002(5)
C78 0.123(6) 0.116(6) 0.121(7) 0.009(6) -0.004(5) 0.002(5)
C69 0.154(8) 0.157(8) 0.164(8) -0.005(7) 0.011(7) 0.010(6)
C73 0.136(8) 0.124(8) 0.146(8) 0.003(7) -0.011(7) -0.016(6)
C75 0.121(6) 0.120(7) 0.127(6) -0.014(6) 0.007(5) 0.005(5)
C151 0.131(7) 0.123(7) 0.130(7) -0.011(6) 0.005(6) 0.004(6)
C19 0.121(8) 0.117(8) 0.132(8) -0.006(7) 0.007(6) 0.013(7)
C153 0.125(7) 0.117(8) 0.132(8) -0.012(7) 0.001(7) 0.009(6)
C77 0.126(7) 0.115(7) 0.127(7) -0.006(6) 0.002(6) 0.002(6)
C155 0.127(6) 0.113(6) 0.126(6) -0.014(5) 0.003(5) 0.001(5)
C79 0.115(7) 0.119(7) 0.122(8) 0.010(6) -0.004(6) 0.004(6)
C80 0.129(6) 0.120(6) 0.124(6) -0.020(5) 0.007(5) -0.005(5)
C81 0.201(14) 0.145(13) 0.177(13) 0.014(13) -0.002(12) 0.017(11)
C82 0.127(7) 0.119(7) 0.125(8) 0.008(6) -0.018(6) 0.007(6)
C84 0.121(6) 0.116(6) 0.123(7) 0.007(6) -0.013(6) 0.001(5)
C86 0.120(6) 0.124(6) 0.127(7) 0.002(5) -0.007(6) -0.006(6)
C88 0.129(7) 0.128(7) 0.131(8) -0.005(6) -0.004(6) -0.006(6)
C90 0.132(7) 0.124(8) 0.136(8) 0.001(7) -0.002(7) 0.000(6)
C92 0.132(7) 0.127(7) 0.130(8) -0.001(7) -0.015(7) 0.000(7)
C85 0.119(9) 0.167(14) 0.144(14) 0.018(11) 0.004(9) -0.007(9)
C87 0.134(7) 0.100(5) 0.137(7) 0.005(6) 0.000(6) -0.002(6)
C175 0.136(6) 0.112(6) 0.134(7) 0.004(6) -0.007(6) -0.016(6)
C11 0.127(6) 0.120(7) 0.142(7) 0.009(6) -0.002(6) -0.009(5)
C177 0.132(7) 0.121(6) 0.139(6) 0.013(6) -0.003(6) -0.008(6)
C89 0.129(7) 0.105(5) 0.138(7) 0.012(6) 0.000(6) 0.003(6)
C91 0.171(7) 0.169(7) 0.163(6) -0.008(5) -0.001(6) 0.000(6)
C183 0.154(6) 0.162(6) 0.170(6) -0.006(5) -0.010(5) -0.004(5)
C23 0.150(7) 0.159(6) 0.164(8) -0.012(6) -0.005(6) -0.019(5)
C185 0.156(7) 0.151(6) 0.162(8) -0.014(5) -0.009(6) -0.007(6)
C93 0.166(7) 0.169(7) 0.162(7) -0.012(5) 0.000(6) 0.009(6)
C94 0.134(7) 0.114(7) 0.129(8) -0.006(6) 0.002(6) -0.003(6)
C96 0.118(7) 0.118(7) 0.139(6) 0.007(6) 0.007(6) -0.014(5)
C98 0.115(7) 0.114(7) 0.143(7) 0.012(6) 0.009(6) -0.015(6)
C100 0.130(7) 0.116(7) 0.139(7) 0.010(6) 0.010(6) -0.013(6)
C102 0.123(7) 0.125(7) 0.143(6) 0.008(6) 0.009(6) -0.012(5)
C104 0.120(7) 0.128(7) 0.146(7) 0.002(6) 0.004(6) -0.011(6)
C106 0.129(7) 0.127(7) 0.139(7) -0.001(6) 0.003(6) -0.012(6)
C97 0.149(13) 0.146(9) 0.169(15) 0.011(10) 0.041(13) 0.040(10)
C103 0.178(13) 0.112(11) 0.149(8) -0.002(10) 0.003(10) -0.026(11)
C105 0.117(6) 0.165(7) 0.175(7) 0.006(6) 0.014(6) -0.013(6)
C211 0.120(6) 0.149(6) 0.182(7) 0.002(6) 0.005(6) -0.019(6)
C53 0.116(5) 0.153(6) 0.183(6) 0.001(5) -0.002(5) -0.006(6)
C213 0.114(5) 0.145(6) 0.190(6) 0.005(5) 0.007(6) -0.003(5)
C107 0.116(6) 0.159(7) 0.181(7) -0.005(6) 0.012(6) -0.002(6)
C108 0.110(6) 0.110(6) 0.122(7) 0.009(5) 0.003(6) 0.001(5)
C110 0.106(6) 0.106(6) 0.121(7) 0.002(5) 0.004(5) -0.008(5)
C112 0.114(7) 0.112(7) 0.126(8) -0.003(6) 0.003(6) 0.000(6)
C114 0.125(7) 0.119(7) 0.127(8) -0.005(6) 0.003(7) -0.001(6)
C116 0.117(7) 0.117(7) 0.124(8) 0.001(6) 0.006(7) 0.008(7)
C118 0.117(7) 0.120(7) 0.124(8) 0.003(6) 0.001(6) 0.005(6)
C111 0.153(13) 0.165(14) 0.162(10) -0.027(11) 0.006(11) -0.055(11)
C113 0.168(14) 0.175(10) 0.186(15) 0.005(10) -0.015(13) -0.011(11)
C115 0.144(8) 0.108(12) 0.172(14) -0.009(12) -0.005(10) 0.007(10)
C117 0.166(14) 0.149(8) 0.204(16) 0.012(9) 0.028(14) -0.044(10)
C119 0.207(15) 0.202(13) 0.232(16) -0.040(11) 0.039(13) -0.013(12)
C120 0.113(6) 0.114(6) 0.118(7) 0.010(5) 0.001(5) -0.009(5)
C122 0.120(6) 0.115(6) 0.125(7) 0.006(5) -0.006(6) -0.009(5)
C124 0.135(6) 0.127(6) 0.132(7) -0.005(5) -0.003(6) -0.015(6)
C126 0.129(6) 0.130(6) 0.135(7) -0.007(6) 0.001(6) -0.013(5)
C128 0.117(6) 0.116(6) 0.125(7) 0.003(5) 0.005(6) -0.005(5)
C130 0.115(6) 0.116(6) 0.118(7) 0.004(5) 0.001(6) -0.006(5)
C121 0.153(10) 0.158(13) 0.137(13) -0.017(11) -0.023(10) -0.018(10)
C123 0.142(12) 0.149(10) 0.167(15) -0.019(10) -0.044(11) -0.011(10)
C125 0.120(12) 0.128(12) 0.155(13) -0.003(11) -0.004(11) -0.009(9)
C127 0.156(13) 0.179(14) 0.147(9) -0.019(12) -0.023(11) 0.012(12)
C129 0.128(12) 0.159(13) 0.185(14) -0.010(11) 0.022(12) -0.018(9)
C137 0.146(8) 0.144(8) 0.166(8) 0.003(7) 0.013(7) -0.001(6)
C139 0.152(7) 0.133(7) 0.164(7) -0.002(6) 0.006(6) 0.001(5)
C35 0.154(8) 0.135(8) 0.164(7) -0.004(7) 0.001(7) -0.002(6)
C141 0.142(7) 0.151(8) 0.159(7) -0.003(7) 0.009(7) -0.008(6)
C71 0.143(7) 0.143(7) 0.163(7) -0.003(6) 0.010(6) 0.000(5)
C143 0.150(7) 0.145(8) 0.162(7) -0.001(7) 0.004(7) -0.002(6)
C9 0.153(7) 0.142(8) 0.162(7) -0.006(7) 0.001(7) 0.000(6)
C142 0.152(6) 0.136(6) 0.140(7) -0.003(5) 0.009(6) -0.002(6)
C144 0.154(7) 0.150(8) 0.147(8) -0.020(6) 0.007(7) -0.014(6)
C145 0.138(7) 0.135(8) 0.150(8) 0.004(7) 0.006(7) -0.006(6)
C146 0.119(7) 0.118(7) 0.118(8) 0.007(6) -0.005(6) 0.004(6)
C147 0.106(6) 0.116(6) 0.112(7) 0.002(5) -0.003(5) -0.009(5)
C148 0.131(7) 0.119(7) 0.133(8) -0.009(6) 0.010(6) 0.001(6)
C149 0.138(8) 0.135(8) 0.138(8) -0.002(7) -0.006(7) -0.014(6)
C150 0.144(6) 0.150(7) 0.150(7) 0.006(6) 0.011(6) -0.002(6)
C152 0.160(8) 0.155(8) 0.159(8) 0.012(6) 0.003(7) -0.001(7)
C154 0.163(8) 0.159(8) 0.159(8) 0.011(7) -0.001(7) -0.007(7)
C156 0.169(8) 0.159(8) 0.157(8) 0.003(7) -0.001(7) -0.005(7)
C158 0.169(7) 0.146(8) 0.153(8) 0.001(6) 0.002(7) 0.000(7)
C160 0.153(6) 0.142(7) 0.148(7) -0.002(6) 0.003(6) -0.003(6)
C157 0.110(7) 0.116(8) 0.124(8) 0.001(7) -0.004(7) 0.009(6)
C159 0.192(14) 0.169(14) 0.148(9) 0.011(12) -0.011(11) -0.032(12)
C161 0.116(11) 0.149(13) 0.165(13) 0.006(11) -0.007(11) -0.024(9)
C162 0.126(8) 0.129(8) 0.146(8) 0.006(7) 0.005(7) -0.015(6)
C163 0.118(6) 0.110(6) 0.119(7) 0.010(5) 0.013(6) -0.008(5)
C41 0.121(6) 0.126(6) 0.115(6) 0.011(5) 0.009(6) -0.006(6)
C165 0.122(6) 0.131(7) 0.120(6) 0.001(5) 0.013(6) -0.008(6)
C83 0.102(6) 0.126(7) 0.121(7) -0.001(6) 0.020(5) -0.006(5)
C167 0.107(6) 0.114(6) 0.120(7) 0.001(5) 0.015(6) -0.011(5)
C164 0.132(8) 0.119(8) 0.138(8) -0.004(6) -0.003(7) 0.006(7)
C166 0.142(12) 0.144(12) 0.114(9) 0.029(10) 0.014(11) -0.029(11)
C168 0.122(8) 0.111(7) 0.136(8) 0.003(6) 0.002(7) 0.004(6)
C169 0.120(9) 0.116(11) 0.116(13) 0.002(9) 0.033(9) -0.025(8)
C170 0.112(7) 0.118(7) 0.130(7) 0.006(7) -0.010(6) -0.018(6)
C171 0.117(11) 0.111(8) 0.126(13) 0.008(9) 0.037(11) -0.028(8)
C172 0.137(8) 0.138(8) 0.137(8) 0.001(7) 0.000(6) -0.005(7)
C173 0.134(10) 0.136(12) 0.152(14) 0.004(11) -0.002(9) 0.028(10)
C174 0.134(7) 0.131(8) 0.134(8) -0.002(6) -0.001(6) -0.009(6)
C176 0.115(11) 0.108(11) 0.168(15) 0.005(10) 0.007(10) -0.009(8)
C178 0.113(7) 0.132(7) 0.132(7) -0.008(6) 0.006(6) 0.003(6)
C179 0.126(7) 0.139(13) 0.166(15) 0.022(12) 0.004(10) 0.013(9)
C181 0.171(13) 0.146(13) 0.150(11) 0.005(12) -0.031(10) -0.003(11)
C187 0.167(11) 0.168(14) 0.193(16) -0.023(12) 0.005(12) -0.049(10)
C190 0.127(12) 0.125(12) 0.131(9) 0.001(10) -0.002(10) -0.035(10)
C192 0.141(8) 0.131(8) 0.150(8) 0.011(7) -0.005(7) -0.015(6)
C193 0.135(12) 0.166(14) 0.163(9) -0.002(10) 0.001(10) 0.009(12)
C195 0.129(12) 0.161(12) 0.170(10) -0.004(10) 0.039(10) 0.029(11)
C201 0.140(7) 0.111(6) 0.147(7) -0.014(6) 0.005(6) -0.003(6)
C101 0.131(6) 0.109(6) 0.152(7) -0.006(6) 0.001(6) 0.001(6)
C203 0.130(6) 0.113(6) 0.147(7) -0.006(6) 0.012(5) -0.007(6)
C51 0.133(7) 0.110(6) 0.146(7) -0.005(6) 0.005(6) 0.005(6)
C205 0.132(6) 0.109(6) 0.153(7) -0.004(6) 0.008(6) 0.015(6)
C207 0.131(11) 0.138(12) 0.155(10) -0.029(10) 0.020(9) -0.013(11)
C209 0.128(11) 0.148(13) 0.165(12) 0.017(12) 0.013(10) 0.005(11)
C214 0.121(7) 0.124(7) 0.122(7) -0.001(7) -0.004(7) -0.008(6)
C215 0.144(7) 0.138(6) 0.141(7) -0.006(6) -0.014(6) -0.030(6)
C27 0.145(7) 0.147(7) 0.139(6) 0.002(6) -0.017(5) -0.031(6)
C217 0.127(6) 0.149(7) 0.149(7) 0.008(6) -0.024(5) -0.020(6)
C109 0.126(5) 0.149(7) 0.143(8) 0.004(6) -0.017(6) -0.014(6)
C219 0.135(6) 0.145(6) 0.145(8) 0.004(6) -0.013(6) -0.026(5)
C216 0.152(7) 0.148(8) 0.150(8) -0.018(6) 0.005(7) -0.008(7)
C218 0.155(8) 0.155(8) 0.155(8) -0.017(7) 0.007(7) -0.011(7)
C220 0.144(7) 0.134(7) 0.152(7) 0.010(6) -0.005(6) -0.008(5)
C222 0.137(7) 0.127(7) 0.152(7) -0.003(7) -0.007(6) -0.017(6)
C224 0.137(7) 0.123(7) 0.149(7) 0.005(7) -0.008(6) -0.027(6)
C226 0.128(7) 0.126(7) 0.153(7) 0.008(6) -0.011(6) -0.024(5)
C228 0.136(7) 0.132(7) 0.152(7) 0.005(7) -0.006(6) -0.016(6)
C230 0.145(7) 0.136(7) 0.148(7) 0.005(7) -0.007(6) -0.013(6)
C221 0.172(14) 0.132(13) 0.162(9) 0.007(11) 0.016(12) 0.011(11)
C223 0.173(14) 0.132(13) 0.169(12) -0.008(12) 0.001(12) 0.008(11)
C225 0.164(11) 0.116(11) 0.142(12) 0.011(10) 0.020(11) -0.011(10)
C227 0.190(15) 0.158(12) 0.176(12) -0.012(10) 0.028(12) 0.004(12)
C229 0.182(11) 0.208(15) 0.178(16) -0.009(13) 0.006(11) 0.024(10)
C231 0.183(10) 0.158(13) 0.198(15) -0.023(13) -0.007(11) -0.004(11)
C232 0.128(7) 0.122(7) 0.146(8) 0.003(7) -0.001(6) -0.012(6)
C233 0.131(12) 0.161(10) 0.223(15) 0.022(11) -0.002(13) -0.016(10)
C234 0.143(7) 0.136(8) 0.155(8) 0.002(7) 0.015(7) -0.005(6)
C235 0.149(13) 0.199(12) 0.217(13) -0.036(11) 0.019(12) -0.023(12)
C237 0.192(15) 0.237(15) 0.182(9) -0.010(10) -0.002(11) 0.007(13)
C239 0.211(15) 0.179(10) 0.189(16) 0.020(10) -0.012(13) -0.014(11)
C241 0.210(12) 0.205(14) 0.207(16) -0.017(13) -0.023(11) 0.041(11)
C243 0.190(14) 0.164(14) 0.170(10) 0.022(11) 0.010(10) -0.021(12)
C245 0.153(13) 0.163(11) 0.155(15) 0.022(10) -0.028(12) -0.030(10)
C246 0.125(8) 0.133(8) 0.137(7) 0.003(7) -0.010(7) -0.009(6)
C247 0.224(15) 0.195(14) 0.193(12) 0.010(11) 0.024(13) -0.008(13)
C248 0.161(8) 0.156(8) 0.169(8) -0.005(7) 0.010(7) 0.010(6)

loop_
_atom_type_symbol
_atom_type_description
_atom_type_scat_dispersion_real
_atom_type_scat_dispersion_imag
_atom_type_scat_source
C C 0.0181 0.0091 'International Tables Vol C Tables 4.2.6.8 and 6.1.1.4'
F F 0.0727 0.0534 'International Tables Vol C Tables 4.2.6.8 and 6.1.1.4'
H H 0.0000 0.0000 'International Tables Vol C Tables 4.2.6.8 and 6.1.1.4'
N N 0.0311 0.0180 'International Tables Vol C Tables 4.2.6.8 and 6.1.1.4'
O O 0.0492 0.0322 'International Tables Vol C Tables 4.2.6.8 and 6.1.1.4'
Rh Rh 0.0927 3.6045 'International Tables Vol C Tables 4.2.6.8 and 6.1.1.4'
S S 0.3331 0.5567 'International Tables Vol C Tables 4.2.6.8 and 6.1.1.4'

loop_
_geom_angle_atom_site_label_1
_geom_angle_atom_site_label_2
_geom_angle_atom_site_label_3
_geom_angle
_geom_angle_site_symmetry_1
_geom_angle_site_symmetry_3
_geom_angle_publ_flag
O4 Rh1 N7 87.2(5) . . ?
O4 Rh1 C163 93.6(5) . . ?
O4 Rh1 C41 102.6(5) . . ?
O4 Rh1 C165 138.8(6) . . ?
O4 Rh1 C83 157.7(5) . . ?
O4 Rh1 C167 119.3(5) . . ?
O14 Rh1 O4 86.6(5) . . ?
O14 Rh1 N7 88.4(5) . . ?
O14 Rh1 C163 145.6(6) . . ?
O14 Rh1 C41 108.1(6) . . ?
O14 Rh1 C165 92.8(5) . . ?
O14 Rh1 C83 114.6(6) . . ?
O14 Rh1 C167 153.8(6) . . ?
C163 Rh1 N7 126.0(6) . . ?
C41 Rh1 N7 161.0(4) . . ?
C41 Rh1 C163 38.4(2) . . ?
C165 Rh1 N7 134.0(5) . . ?
C165 Rh1 C163 65.0(3) . . ?
C165 Rh1 C41 38.9(2) . . ?
C165 Rh1 C167 65.6(3) . . ?
C83 Rh1 N7 99.6(5) . . ?
C83 Rh1 C163 65.1(3) . . ?
C83 Rh1 C41 65.5(3) . . ?
C83 Rh1 C165 39.5(2) . . ?
C83 Rh1 C167 39.2(2) . . ?
C167 Rh1 N7 96.3(5) . . ?
C167 Rh1 C163 38.5(2) . . ?
C167 Rh1 C41 64.8(3) . . ?
O7 Rh2 O9 81.7(5) . . ?
O7 Rh2 C87 101.0(5) . . ?
O7 Rh2 C175 131.4(7) . . ?
O7 Rh2 C11 163.2(5) . . ?
O7 Rh2 C177 132.6(6) . . ?
O7 Rh2 C89 102.2(5) . . ?
O9 Rh2 C87 152.3(6) . . ?
O9 Rh2 C175 146.9(7) . . ?
O9 Rh2 C11 109.9(6) . . ?
O9 Rh2 C177 95.3(5) . . ?
O9 Rh2 C89 114.8(6) . . ?
N2 Rh2 O7 90.4(5) . . ?
N2 Rh2 O9 86.2(5) . . ?
N2 Rh2 C87 121.1(7) . . ?
N2 Rh2 C175 93.9(5) . . ?
N2 Rh2 C11 102.2(5) . . ?
N2 Rh2 C177 136.8(6) . . ?
N2 Rh2 C89 156.6(5) . . ?
C87 Rh2 C11 63.1(2) . . ?
C87 Rh2 C177 62.5(2) . . ?
C87 Rh2 C89 37.54(18) . . ?
C175 Rh2 C87 38.1(2) . . ?
C175 Rh2 C11 37.83(19) . . ?
C175 Rh2 C177 62.6(2) . . ?
C175 Rh2 C89 63.0(2) . . ?
C11 Rh2 C177 37.1(2) . . ?
C11 Rh2 C89 62.3(2) . . ?
C89 Rh2 C177 36.9(2) . . ?
O2 Rh3 O13 84.7(5) . . ?
O2 Rh3 N5 85.0(5) . . ?
O2 Rh3 C215 158.2(5) . . ?
O2 Rh3 C27 140.7(5) . . ?
O2 Rh3 C217 103.1(5) . . ?
O2 Rh3 C109 94.5(5) . . ?
O2 Rh3 C219 120.3(5) . . ?
O13 Rh3 N5 87.4(5) . . ?
O13 Rh3 C215 116.5(6) . . ?
O13 Rh3 C27 94.0(5) . . ?
O13 Rh3 C217 108.9(5) . . ?
O13 Rh3 C109 147.4(5) . . ?
O13 Rh3 C219 154.9(6) . . ?
N5 Rh3 C215 100.2(5) . . ?
N5 Rh3 C109 125.1(5) . . ?
N5 Rh3 C219 96.6(5) . . ?
C215 Rh3 C109 65.1(3) . . ?
C215 Rh3 C219 38.4(2) . . ?
C27 Rh3 N5 134.2(6) . . ?
C27 Rh3 C215 39.6(2) . . ?
C27 Rh3 C217 40.5(3) . . ?
C27 Rh3 C109 66.5(3) . . ?
C27 Rh3 C219 65.6(3) . . ?
C217 Rh3 N5 162.2(5) . . ?
C217 Rh3 C215 66.5(3) . . ?
C217 Rh3 C109 39.5(2) . . ?
C217 Rh3 C219 65.6(3) . . ?
C109 Rh3 C219 38.3(2) . . ?
O6 Rh4 O12 84.7(5) . . ?
O6 Rh4 N1 81.6(5) . . ?
O6 Rh4 C105 116.0(5) . . ?
O6 Rh4 C211 153.8(6) . . ?
O6 Rh4 C107 92.2(5) . . ?
O12 Rh4 N1 84.0(5) . . ?
O12 Rh4 C105 155.9(5) . . ?
O12 Rh4 C211 120.8(5) . . ?
O12 Rh4 C107 162.1(5) . . ?
N1 Rh4 C105 87.1(4) . . ?
C211 Rh4 N1 94.7(4) . . ?
C211 Rh4 C105 37.83(15) . . ?
C211 Rh4 C107 65.25(19) . . ?
C53 Rh4 O6 144.6(5) . . ?
C53 Rh4 O12 104.4(5) . . ?
C53 Rh4 N1 132.8(5) . . ?
C53 Rh4 C105 66.4(2) . . ?
C53 Rh4 C211 40.79(17) . . ?
C53 Rh4 C213 43.18(19) . . ?
C53 Rh4 C107 68.61(19) . . ?
C213 Rh4 O6 103.2(5) . . ?
C213 Rh4 O12 123.4(6) . . ?
C213 Rh4 N1 152.3(5) . . ?
C213 Rh4 C105 66.1(2) . . ?
C213 Rh4 C211 68.8(2) . . ?
C213 Rh4 C107 40.34(17) . . ?
C107 Rh4 N1 113.0(6) . . ?
C107 Rh4 C105 37.66(16) . . ?
O3 Rh5 O16 87.3(5) . . ?
O3 Rh5 N6 87.5(4) . . ?
O3 Rh5 C201 133.5(5) . . ?
O3 Rh5 C101 164.0(5) . . ?
O3 Rh5 C203 130.0(6) . . ?
O3 Rh5 C205 101.0(5) . . ?
O16 Rh5 N6 84.6(5) . . ?
O16 Rh5 C201 91.7(5) . . ?
O16 Rh5 C101 105.1(5) . . ?
N6 Rh5 C201 138.7(5) . . ?
N6 Rh5 C101 103.5(4) . . ?
C101 Rh5 C201 38.2(2) . . ?
C203 Rh5 O16 142.6(5) . . ?
C203 Rh5 N6 94.3(4) . . ?
C203 Rh5 C201 65.0(2) . . ?
C203 Rh5 C101 38.9(2) . . ?
C203 Rh5 C205 66.1(2) . . ?
C51 Rh5 O3 98.7(5) . . ?
C51 Rh5 O16 153.5(5) . . ?
C51 Rh5 N6 121.2(5) . . ?
C51 Rh5 C201 65.5(2) . . ?
C51 Rh5 C101 65.7(2) . . ?
C51 Rh5 C203 39.9(2) . . ?
C51 Rh5 C205 39.7(2) . . ?
C205 Rh5 O16 113.9(5) . . ?
C205 Rh5 N6 159.7(5) . . ?
C205 Rh5 C201 38.6(2) . . ?
C205 Rh5 C101 64.9(2) . . ?
O8 Rh6 N8 84.5(5) . . ?
O8 Rh6 C191 124.8(6) . . ?
O8 Rh6 C3 95.0(5) . . ?
O15 Rh6 O8 83.5(6) . . ?
O15 Rh6 N8 80.4(5) . . ?
O15 Rh6 C47 121.5(6) . . ?
O15 Rh6 C189 100.5(6) . . ?
O15 Rh6 C95 114.5(6) . . ?
O15 Rh6 C191 151.1(6) . . ?
O15 Rh6 C3 160.2(6) . . ?
C47 Rh6 O8 97.7(5) . . ?
C47 Rh6 N8 158.1(5) . . ?
C47 Rh6 C95 66.5(3) . . ?
C47 Rh6 C191 65.3(3) . . ?
C47 Rh6 C3 39.0(2) . . ?
C189 Rh6 O8 132.4(5) . . ?
C189 Rh6 N8 143.1(5) . . ?
C189 Rh6 C47 40.1(2) . . ?
C189 Rh6 C95 40.0(2) . . ?
C189 Rh6 C191 66.0(2) . . ?
C189 Rh6 C3 66.0(3) . . ?
C95 Rh6 O8 160.2(5) . . ?
C95 Rh6 N8 105.7(5) . . ?
C95 Rh6 C191 38.9(2) . . ?
C95 Rh6 C3 65.3(3) . . ?
C191 Rh6 N8 95.5(5) . . ?
C3 Rh6 N8 119.2(5) . . ?
C3 Rh6 C191 38.3(2) . . ?
O5 Rh7 N3 82.1(5) . . ?
O5 Rh7 C49 96.9(6) . . ?
O5 Rh7 C197 116.8(5) . . ?
O5 Rh7 C99 152.8(6) . . ?
O5 Rh7 C25 108.2(6) . . ?
O11 Rh7 O5 84.9(6) . . ?
O11 Rh7 N3 89.7(6) . . ?
O11 Rh7 C49 159.1(5) . . ?
O11 Rh7 C197 156.6(5) . . ?
O11 Rh7 C99 121.6(6) . . ?
O11 Rh7 C25 123.3(5) . . ?
N3 Rh7 C49 111.2(6) . . ?
N3 Rh7 C197 85.0(5) . . ?
N3 Rh7 C99 91.5(5) . . ?
N3 Rh7 C25 145.6(5) . . ?
C49 Rh7 C197 35.0(2) . . ?
C99 Rh7 C49 60.8(3) . . ?
C99 Rh7 C197 36.1(2) . . ?
C199 Rh7 O5 146.4(6) . . ?
C199 Rh7 O11 105.1(5) . . ?
C199 Rh7 N3 129.0(5) . . ?
C199 Rh7 C49 62.7(3) . . ?
C199 Rh7 C197 62.3(2) . . ?
C199 Rh7 C99 39.2(2) . . ?
C199 Rh7 C25 39.6(2) . . ?
C25 Rh7 C49 36.4(2) . . ?
C25 Rh7 C197 60.9(3) . . ?
C25 Rh7 C99 64.1(2) . . ?
O1 Rh8 C185 90.7(5) . . ?
O1 Rh8 C93 96.8(5) . . ?
O10 Rh8 O1 93.1(6) . . ?
O10 Rh8 C91 92.7(6) . . ?
O10 Rh8 C185 149.6(6) . . ?
O10 Rh8 C93 114.0(6) . . ?
N4 Rh8 O1 90.3(6) . . ?
N4 Rh8 O10 82.0(6) . . ?
N4 Rh8 C91 140.9(6) . . ?
N4 Rh8 C185 128.1(6) . . ?
N4 Rh8 C93 161.9(5) . . ?
C91 Rh8 O1 128.8(6) . . ?
C91 Rh8 C185 62.2(3) . . ?
C91 Rh8 C93 36.1(2) . . ?
C183 Rh8 O1 156.2(5) . . ?
C183 Rh8 O10 106.8(6) . . ?
C183 Rh8 N4 105.0(5) . . ?
C183 Rh8 C91 39.6(3) . . ?
C183 Rh8 C23 42.0(3) . . ?
C183 Rh8 C185 65.6(3) . . ?
C183 Rh8 C93 63.5(3) . . ?
C23 Rh8 O1 118.5(5) . . ?
C23 Rh8 O10 148.3(6) . . ?
C23 Rh8 N4 99.2(5) . . ?
C23 Rh8 C91 66.3(3) . . ?
C23 Rh8 C185 38.3(3) . . ?
C23 Rh8 C93 62.8(3) . . ?
C185 Rh8 C93 35.7(2) . . ?
C10 O1 Rh8 121.6(12) . . ?
C74 O2 Rh3 131.6(11) . . ?
C66 O3 Rh5 129.0(12) . . ?
C147 O4 Rh1 129.8(11) . . ?
C56 O5 Rh7 132.0(13) . . ?
C1 O6 Rh4 125.9(12) . . ?
C68 O7 Rh2 128.6(13) . . ?
C4 O8 Rh6 133.1(15) . . ?
C52 O9 Rh2 130.3(13) . . ?
C142 O10 Rh8 111.3(11) . . ?
C80 O11 Rh7 128.5(12) . . ?
C122 O12 Rh4 132.3(12) . . ?
C50 O13 Rh3 133.1(14) . . ?
C128 O14 Rh1 128.8(10) . . ?
C7 O15 Rh6 131.1(14) . . ?
C62 O16 Rh5 123.2(12) . . ?
C16 N1 Rh4 123.8(10) . . ?
C16 N1 C24 120.0 . . ?
C24 N1 Rh4 116.2(10) . . ?
N1 C16 H16 120.0 . . ?
N1 C16 C18 120.0 . . ?
C18 C16 H16 120.0 . . ?
C16 C18 H18 120.0 . . ?
C20 C18 C16 120.0 . . ?
C20 C18 H18 120.0 . . ?
C18 C20 C22 120.0 . . ?
C18 C20 C232 127.2(15) . . ?
C22 C20 C232 112.6(15) . . ?
C20 C22 H22 120.0 . . ?
C20 C22 C24 120.0 . . ?
C24 C22 H22 120.0 . . ?
N1 C24 H24 120.0 . . ?
C22 C24 N1 120.0 . . ?
C22 C24 H24 120.0 . . ?
C194 N2 Rh2 117.9(9) . . ?
C194 N2 C202 120.0 . . ?
C202 N2 Rh2 122.0(9) . . ?
N2 C194 H194 120.0 . . ?
C196 C194 N2 120.0 . . ?
C196 C194 H194 120.0 . . ?
C194 C196 H196 120.0 . . ?
C198 C196 C194 120.0 . . ?
C198 C196 H196 120.0 . . ?
C196 C198 C200 120.0 . . ?
C196 C198 C73 117.9(11) . . ?
C200 C198 C73 122.0(11) . . ?
C198 C200 H200 120.0 . . ?
C202 C200 C198 120.0 . . ?
C202 C200 H200 120.0 . . ?
N2 C202 H202 120.0 . . ?
C200 C202 N2 120.0 . . ?
C200 C202 H202 120.0 . . ?
C236 N3 Rh7 125.3(11) . . ?
C236 N3 C244 120.0 . . ?
C244 N3 Rh7 114.1(11) . . ?
N3 C236 H236 120.0 . . ?
N3 C236 C238 120.0 . . ?
C238 C236 H236 120.0 . . ?
C236 C238 H238 120.0 . . ?
C236 C238 C240 120.0 . . ?
C240 C238 H238 120.0 . . ?
C238 C240 C242 120.0 . . ?
C238 C240 C145 119.9(16) . . ?
C242 C240 C145 118.9(16) . . ?
C240 C242 H242 120.0 . . ?
C244 C242 C240 120.0 . . ?
C244 C242 H242 120.0 . . ?
N3 C244 H244 120.0 . . ?
C242 C244 N3 120.0 . . ?
C242 C244 H244 120.0 . . ?
C26 N4 Rh8 121.4(9) . . ?
C26 N4 C34 120.0 . . ?
C34 N4 Rh8 118.2(9) . . ?
N4 C26 H26 120.0 . . ?
N4 C26 C28 120.0 . . ?
C28 C26 H26 120.0 . . ?
C26 C28 H28 120.0 . . ?
C30 C28 C26 120.0 . . ?
C30 C28 H28 120.0 . . ?
C32 C30 C28 120.0 . . ?
C36 C30 C28 119.0(11) . . ?
C36 C30 C32 121.0(11) . . ?
C30 C32 H32 120.0 . . ?
C30 C32 C34 120.0 . . ?
C34 C32 H32 120.0 . . ?
N4 C34 H34 120.0 . . ?
C32 C34 N4 120.0 . . ?
C32 C34 H34 120.0 . . ?
C204 N5 Rh3 118.3(10) . . ?
C204 N5 C212 120.0 . . ?
C212 N5 Rh3 121.3(10) . . ?
N5 C204 H204 120.0 . . ?
C206 C204 N5 120.0 . . ?
C206 C204 H204 120.0 . . ?
C204 C206 H206 120.0 . . ?
C204 C206 C208 120.0 . . ?
C208 C206 H206 120.0 . . ?
C206 C208 C214 123.8(15) . . ?
C210 C208 C206 120.0 . . ?
C210 C208 C214 115.7(15) . . ?
C208 C210 H210 120.0 . . ?
C208 C210 C212 120.0 . . ?
C212 C210 H210 120.0 . . ?
N5 C212 H212 120.0 . . ?
C210 C212 N5 120.0 . . ?
C210 C212 H212 120.0 . . ?
C132 N6 Rh5 122.5(7) . . ?
C132 N6 C140 120.0 . . ?
C140 N6 Rh5 117.4(7) . . ?
N6 C132 H132 120.0 . . ?
C134 C132 N6 120.0 . . ?
C134 C132 H132 120.0 . . ?
C132 C134 H134 120.0 . . ?
C132 C134 C136 120.0 . . ?
C136 C134 H134 120.0 . . ?
C134 C136 C69 124.6(10) . . ?
C138 C136 C134 120.0 . . ?
C138 C136 C69 115.3(10) . . ?
C136 C138 H138 120.0 . . ?
C140 C138 C136 120.0 . . ?
C140 C138 H138 120.0 . . ?
N6 C140 H140 120.0 . . ?
C138 C140 N6 120.0 . . ?
C138 C140 H140 120.0 . . ?
C131 N7 Rh1 123.6(10) . . ?
C131 N7 C135 120.0 . . ?
C135 N7 Rh1 116.4(10) . . ?
N7 C131 H131 120.0 . . ?
N7 C131 C33 120.0 . . ?
C33 C131 H131 120.0 . . ?
C131 C33 H33 120.0 . . ?
C133 C33 C131 120.0 . . ?
C133 C33 H33 120.0 . . ?
C33 C133 C67 120.0 . . ?
C33 C133 C17 110.1(15) . . ?
C67 C133 C17 129.8(15) . . ?
C133 C67 H67 120.0 . . ?
C135 C67 C133 120.0 . . ?
C135 C67 H67 120.0 . . ?
N7 C135 H135 120.0 . . ?
C67 C135 N7 120.0 . . ?
C67 C135 H135 120.0 . . ?
C180 N8 Rh6 122.0(8) . . ?
C180 N8 C188 120.0 . . ?
C188 N8 Rh6 118.0(8) . . ?
N8 C180 H180 120.0 . . ?
N8 C180 C182 120.0 . . ?
C182 C180 H180 120.0 . . ?
C180 C182 H182 120.0 . . ?
C180 C182 C184 120.0 . . ?
C184 C182 H182 120.0 . . ?
C182 C184 C234 131.6(13) . . ?
C186 C184 C182 120.0 . . ?
C186 C184 C234 107.1(13) . . ?
C184 C186 H186 120.0 . . ?
C184 C186 C188 120.0 . . ?
C188 C186 H186 120.0 . . ?
N8 C188 H188 120.0 . . ?
C186 C188 N8 120.0 . . ?
C186 C188 H188 120.0 . . ?
O6 C1 C108 113.8(15) . . ?
O6 C1 C120 128.9(15) . . ?
C108 C1 C120 117.0(15) . . ?
H2A C2 H2B 109.5 . . ?
H2A C2 H2C 109.5 . . ?
H2B C2 H2C 109.5 . . ?
C98 C2 H2A 109.5 . . ?
C98 C2 H2B 109.5 . . ?
C98 C2 H2C 109.5 . . ?
O8 C4 C6 121.5(18) . . ?
O8 C4 C14 118.3(18) . . ?
C6 C4 C14 120.0 . . ?
C4 C6 C8 120.0 . . ?
C4 C6 C7 128.6(17) . . ?
C8 C6 C7 111.4(17) . . ?
C6 C8 C10 120.0 . . ?
C6 C8 C142 124.8(17) . . ?
C10 C8 C142 115.2(17) . . ?
O1 C10 C8 132.6(16) . . ?
O1 C10 C12 105.2(16) . . ?
C12 C10 C8 120.0 . . ?
C10 C12 C14 120.0 . . ?
C10 C12 C94 120.2(17) . . ?
C14 C12 C94 119.8(17) . . ?
C12 C14 C4 120.0 . . ?
C148 C14 C4 117.7(18) . . ?
C148 C14 C12 122.3(18) . . ?
H5A C5 H5B 109.5 . . ?
H5A C5 H5C 109.5 . . ?
H5B C5 H5C 109.5 . . ?
C224 C5 H5A 109.5 . . ?
C224 C5 H5B 109.5 . . ?
C224 C5 H5C 109.5 . . ?
O15 C7 C6 119.5(18) . . ?
O15 C7 C150 111.9(18) . . ?
C6 C7 C150 127.4(19) . . ?
H13A C13 H13B 109.5 . . ?
H13A C13 H13C 109.5 . . ?
H13B C13 H13C 109.5 . . ?
C205 C13 H13A 109.5 . . ?
C205 C13 H13B 109.5 . . ?
C205 C13 H13C 109.5 . . ?
H15A C15 H15B 109.5 . . ?
H15A C15 H15C 109.5 . . ?
H15B C15 H15C 109.5 . . ?
C105 C15 H15A 109.5 . . ?
C105 C15 H15B 109.5 . . ?
C105 C15 H15C 109.5 . . ?
C246 C17 C133 148(3) . . ?
H21A C21 H21B 109.5 . . ?
H21A C21 H21C 109.5 . . ?
H21B C21 H21C 109.5 . . ?
C83 C21 H21A 109.5 . . ?
C83 C21 H21B 109.5 . . ?
C83 C21 H21C 109.5 . . ?
H29A C29 H29B 109.5 . . ?
H29A C29 H29C 109.5 . . ?
H29B C29 H29C 109.5 . . ?
C99 C29 H29A 109.5 . . ?
C99 C29 H29B 109.5 . . ?
C99 C29 H29C 109.5 . . ?
C145 C31 C102 172(2) . . ?
C162 C36 C30 173(2) . . ?
C144 C37 H37 120.4 . . ?
C218 C37 H37 120.4 . . ?
C218 C37 C144 119.2(14) . . ?
C40 C38 C48 120.0 . . ?
C40 C38 C170 120.4(17) . . ?
C48 C38 C170 119.6(17) . . ?
C38 C40 C190 119.2(16) . . ?
C42 C40 C38 120.0 . . ?
C42 C40 C190 120.8(16) . . ?
C40 C42 C44 120.0 . . ?
C40 C42 C55 117.8(16) . . ?
C44 C42 C55 122.2(16) . . ?
C42 C44 C246 124.6(16) . . ?
C46 C44 C42 120.0 . . ?
C46 C44 C246 115.3(16) . . ?
C44 C46 C166 124.2(15) . . ?
C48 C46 C44 120.0 . . ?
C48 C46 C166 115.8(15) . . ?
C38 C48 C176 107.1(16) . . ?
C46 C48 C38 120.0 . . ?
C46 C48 C176 132.9(16) . . ?
C146 C39 H39 112.7 . . ?
C157 C39 H39 112.7 . . ?
C157 C39 C146 135(2) . . ?
H43A C43 H43B 109.5 . . ?
H43A C43 H43C 109.5 . . ?
H43B C43 H43C 109.5 . . ?
C165 C43 H43A 109.5 . . ?
C165 C43 H43B 109.5 . . ?
C165 C43 H43C 109.5 . . ?
H45A C45 H45B 109.5 . . ?
H45A C45 H45C 109.5 . . ?
H45B C45 H45C 109.5 . . ?
C177 C45 H45A 109.5 . . ?
C177 C45 H45B 109.5 . . ?
C177 C45 H45C 109.5 . . ?
C189 C47 Rh6 68.4(6) . . ?
C189 C47 C97 124.6(10) . . ?
C3 C47 Rh6 73.2(6) . . ?
C3 C47 C189 108.0 . . ?
C3 C47 C97 127.4(10) . . ?
C97 C47 Rh6 125.9(11) . . ?
C47 C189 Rh6 71.5(6) . . ?
C47 C189 C95 108.0 . . ?
C47 C189 C193 122.9(10) . . ?
C95 C189 Rh6 71.8(5) . . ?
C95 C189 C193 129.1(10) . . ?
C193 C189 Rh6 122.9(13) . . ?
C189 C95 Rh6 68.2(6) . . ?
C189 C95 C57 126.6(10) . . ?
C191 C95 Rh6 73.2(6) . . ?
C191 C95 C189 108.0 . . ?
C191 C95 C57 125.4(10) . . ?
C57 C95 Rh6 123.0(12) . . ?
C95 C191 Rh6 68.0(6) . . ?
C95 C191 C3 108.0 . . ?
C95 C191 C227 128.0(10) . . ?
C3 C191 Rh6 70.7(5) . . ?
C3 C191 C227 122.7(10) . . ?
C227 C191 Rh6 117.1(13) . . ?
C47 C3 Rh6 67.8(6) . . ?
C47 C3 C191 108.0 . . ?
C47 C3 C195 125.0(10) . . ?
C191 C3 Rh6 71.0(5) . . ?
C191 C3 C195 127.0(10) . . ?
C195 C3 Rh6 125.3(13) . . ?
C197 C49 Rh7 73.2(5) . . ?
C197 C49 C25 108.0 . . ?
C197 C49 C59 113.8(11) . . ?
C25 C49 Rh7 64.0(5) . . ?
C25 C49 C59 129.8(11) . . ?
C59 C49 Rh7 102.7(14) . . ?
C49 C197 Rh7 71.8(5) . . ?
C49 C197 C99 108.0 . . ?
C49 C197 C239 121.2(11) . . ?
C99 C197 Rh7 64.7(5) . . ?
C99 C197 C239 130.8(11) . . ?
C239 C197 Rh7 128.2(13) . . ?
C29 C99 Rh7 124.8(11) . . ?
C197 C99 Rh7 79.2(6) . . ?
C197 C99 C29 121.1(10) . . ?
C199 C99 Rh7 64.8(5) . . ?
C199 C99 C29 130.8(10) . . ?
C199 C99 C197 108.0 . . ?
C99 C199 Rh7 76.0(6) . . ?
C99 C199 C231 113.4(10) . . ?
C25 C199 Rh7 74.5(6) . . ?
C25 C199 C99 108.0 . . ?
C25 C199 C231 136.3(10) . . ?
C231 C199 Rh7 128.2(12) . . ?
C49 C25 Rh7 79.6(6) . . ?
C49 C25 C119 118.2(11) . . ?
C199 C25 Rh7 65.9(5) . . ?
C199 C25 C49 108.0 . . ?
C199 C25 C119 133.0(11) . . ?
C119 C25 Rh7 129.1(13) . . ?
O13 C50 C72 126.2(17) . . ?
O13 C50 C84 121.5(17) . . ?
C84 C50 C72 110.9(15) . . ?
O9 C52 C70 128.7(19) . . ?
O9 C52 C86 110.4(16) . . ?
C86 C52 C70 117.3(17) . . ?
C56 C54 C64 120.0 . . ?
C56 C54 C80 119.8(16) . . ?
C64 C54 C80 120.1(16) . . ?
O5 C56 C54 125.6(15) . . ?
O5 C56 C58 114.2(15) . . ?
C58 C56 C54 120.0 . . ?
C60 C58 C56 120.0 . . ?
C178 C58 C56 116.4(17) . . ?
C178 C58 C60 123.6(17) . . ?
C58 C60 C62 120.0 . . ?
C174 C60 C58 113.0(17) . . ?
C174 C60 C62 126.5(17) . . ?
O16 C62 C60 107.9(16) . . ?
O16 C62 C64 132.1(16) . . ?
C60 C62 C64 120.0 . . ?
C54 C64 C66 116.3(16) . . ?
C62 C64 C54 120.0 . . ?
C62 C64 C66 123.0(16) . . ?
C42 C55 H55A 109.5 . . ?
C42 C55 H55B 109.5 . . ?
C42 C55 H55C 109.5 . . ?
H55A C55 H55B 109.5 . . ?
H55A C55 H55C 109.5 . . ?
H55B C55 H55C 109.5 . . ?
C95 C57 H57A 109.5 . . ?
C95 C57 H57B 109.5 . . ?
C95 C57 H57C 109.5 . . ?
H57A C57 H57B 109.5 . . ?
H57A C57 H57C 109.5 . . ?
H57B C57 H57C 109.5 . . ?
C49 C59 H59A 109.5 . . ?
C49 C59 H59B 109.5 . . ?
C49 C59 H59C 109.5 . . ?
H59A C59 H59B 109.5 . . ?
H59A C59 H59C 109.5 . . ?
H59B C59 H59C 109.5 . . ?
H61A C61 H61B 109.5 . . ?
H61A C61 H61C 109.5 . . ?
H61B C61 H61C 109.5 . . ?
C219 C61 H61A 109.5 . . ?
C219 C61 H61B 109.5 . . ?
C219 C61 H61C 109.5 . . ?
H63A C63 H63B 109.5 . . ?
H63A C63 H63C 109.5 . . ?
H63B C63 H63C 109.5 . . ?
C100 C63 H63A 109.5 . . ?
C100 C63 H63B 109.5 . . ?
C100 C63 H63C 109.5 . . ?
C232 C65 C220 168(2) . . ?
O3 C66 C64 124.5(16) . . ?
O3 C66 C75 109.2(16) . . ?
C64 C66 C75 125.9(19) . . ?
O7 C68 C70 133.6(15) . . ?
O7 C68 C78 106.4(15) . . ?
C70 C68 C78 120.0 . . ?
C68 C70 C52 115.6(15) . . ?
C68 C70 C72 120.0 . . ?
C72 C70 C52 123.7(15) . . ?
C70 C72 C50 118.9(14) . . ?
C70 C72 C74 120.0 . . ?
C74 C72 C50 120.4(14) . . ?
O2 C74 C72 123.2(14) . . ?
O2 C74 C76 116.7(14) . . ?
C76 C74 C72 120.0 . . ?
C74 C76 C78 120.0 . . ?
C74 C76 C79 119.0(15) . . ?
C78 C76 C79 120.7(15) . . ?
C76 C78 C68 120.0 . . ?
C146 C78 C68 124.9(15) . . ?
C146 C78 C76 115.0(15) . . ?
C248 C69 C136 174(2) . . ?
C192 C73 C198 143.7(18) . . ?
C151 C75 C66 124.5(15) . . ?
C151 C75 C155 120.0 . . ?
C155 C75 C66 115.5(15) . . ?
C75 C151 H151 120.0 . . ?
C19 C151 C75 120.0 . . ?
C19 C151 H151 120.0 . . ?
C151 C19 H19 120.0 . . ?
C151 C19 C153 120.0 . . ?
C153 C19 H19 120.0 . . ?
C19 C153 H153 120.0 . . ?
C77 C153 C19 120.0 . . ?
C77 C153 H153 120.0 . . ?
C153 C77 H77 120.0 . . ?
C153 C77 C155 120.0 . . ?
C155 C77 H77 120.0 . . ?
C75 C155 C80 120.8(15) . . ?
C77 C155 C75 120.0 . . ?
C77 C155 C80 119.2(15) . . ?
C76 C79 H79A 106.0 . . ?
C76 C79 H79B 106.0 . . ?
H79A C79 H79B 106.3 . . ?
C157 C79 C76 125.4(18) . . ?
C157 C79 H79A 106.0 . . ?
C157 C79 H79B 106.0 . . ?
O11 C80 C54 128.5(17) . . ?
O11 C80 C155 110.6(16) . . ?
C155 C80 C54 120.8(18) . . ?
H81A C81 H81B 109.5 . . ?
H81A C81 H81C 109.5 . . ?
H81B C81 H81C 109.5 . . ?
C143 C81 H81A 109.5 . . ?
C143 C81 H81B 109.5 . . ?
C143 C81 H81C 109.5 . . ?
C84 C82 H82 120.0 . . ?
C84 C82 C92 120.0 . . ?
C92 C82 H82 120.0 . . ?
C82 C84 C50 116.0(14) . . ?
C86 C84 C50 123.9(14) . . ?
C86 C84 C82 120.0 . . ?
C52 C86 C84 120.8(15) . . ?
C52 C86 C88 119.1(15) . . ?
C88 C86 C84 120.0 . . ?
C86 C88 H88 120.0 . . ?
C90 C88 C86 120.0 . . ?
C90 C88 H88 120.0 . . ?
C88 C90 H90 120.0 . . ?
C88 C90 C92 120.0 . . ?
C92 C90 H90 120.0 . . ?
C82 C92 H92 120.0 . . ?
C90 C92 C82 120.0 . . ?
C90 C92 H92 120.0 . . ?
H85A C85 H85B 109.5 . . ?
H85A C85 H85C 109.5 . . ?
H85B C85 H85C 109.5 . . ?
C41 C85 H85A 109.5 . . ?
C41 C85 H85B 109.5 . . ?
C41 C85 H85C 109.5 . . ?
C175 C87 Rh2 70.5(5) . . ?
C175 C87 C89 108.0 . . ?
C175 C87 C225 144.0(17) . . ?
C89 C87 Rh2 73.2(6) . . ?
C89 C87 C225 107.3(17) . . ?
C225 C87 Rh2 113.9(11) . . ?
C87 C175 Rh2 71.4(5) . . ?
C87 C175 C181 128.3(19) . . ?
C11 C175 Rh2 72.8(6) . . ?
C11 C175 C87 108.0 . . ?
C11 C175 C181 123.6(19) . . ?
C181 C175 Rh2 124.6(12) . . ?
C175 C11 Rh2 69.4(6) . . ?
C175 C11 C177 108.0 . . ?
C177 C11 Rh2 72.9(6) . . ?
C179 C11 Rh2 121.6(11) . . ?
C179 C11 C175 115.5(19) . . ?
C179 C11 C177 136.5(19) . . ?
C45 C177 Rh2 122.7(11) . . ?
C11 C177 Rh2 70.0(5) . . ?
C11 C177 C45 120.5(17) . . ?
C89 C177 Rh2 70.8(5) . . ?
C89 C177 C45 131.5(17) . . ?
C89 C177 C11 108.0 . . ?
C87 C89 Rh2 69.3(6) . . ?
C87 C89 C173 136.2(17) . . ?
C177 C89 Rh2 72.3(5) . . ?
C177 C89 C87 108.0 . . ?
C177 C89 C173 114.4(17) . . ?
C173 C89 Rh2 113.6(10) . . ?
C183 C91 Rh8 61.4(6) . . ?
C183 C91 C93 108.0 . . ?
C183 C91 C247 122.1(10) . . ?
C93 C91 Rh8 78.7(6) . . ?
C93 C91 C247 128.8(10) . . ?
C247 C91 Rh8 115.1(14) . . ?
C91 C183 Rh8 79.0(7) . . ?
C91 C183 C23 108.0 . . ?
C91 C183 C241 126.1(11) . . ?
C23 C183 Rh8 71.0(7) . . ?
C23 C183 C241 125.6(11) . . ?
C241 C183 Rh8 110.7(14) . . ?
C183 C23 Rh8 67.0(7) . . ?
C183 C23 C187 130.2(9) . . ?
C185 C23 Rh8 80.6(7) . . ?
C185 C23 C183 108.0 . . ?
C185 C23 C187 120.4(9) . . ?
C187 C23 Rh8 129.3(13) . . ?
C23 C185 Rh8 61.1(6) . . ?
C23 C185 C93 108.0 . . ?
C23 C185 C113 121.1(10) . . ?
C93 C185 Rh8 76.0(6) . . ?
C93 C185 C113 130.8(10) . . ?
C113 C185 Rh8 129.3(13) . . ?
C91 C93 Rh8 65.1(6) . . ?
C91 C93 C185 108.0 . . ?
C91 C93 C229 129.6(10) . . ?
C185 C93 Rh8 68.3(6) . . ?
C185 C93 C229 122.0(10) . . ?
C229 C93 Rh8 126.8(14) . . ?
C12 C94 H94 121.8 . . ?
C168 C94 C12 116.3(19) . . ?
C168 C94 H94 121.8 . . ?
C98 C96 C106 120.0 . . ?
C98 C96 C162 124.8(15) . . ?
C106 C96 C162 115.2(15) . . ?
C96 C98 C2 112.8(15) . . ?
C96 C98 C100 120.0 . . ?
C100 C98 C2 127.2(14) . . ?
C98 C100 C63 116.7(14) . . ?
C102 C100 C63 123.3(14) . . ?
C102 C100 C98 120.0 . . ?
C100 C102 C31 120.7(11) . . ?
C104 C102 C31 119.3(11) . . ?
C104 C102 C100 120.0 . . ?
C102 C104 C106 120.0 . . ?
C102 C104 C125 124.2(14) . . ?
C106 C104 C125 115.8(14) . . ?
C96 C106 C127 128.0(14) . . ?
C104 C106 C96 120.0 . . ?
C104 C106 C127 112.0(14) . . ?
C47 C97 H97A 109.5 . . ?
C47 C97 H97B 109.5 . . ?
C47 C97 H97C 109.5 . . ?
H97A C97 H97B 109.5 . . ?
H97A C97 H97C 109.5 . . ?
H97B C97 H97C 109.5 . . ?
H10A C103 H10B 109.5 . . ?
H10A C103 H10C 109.5 . . ?
H10B C103 H10C 109.5 . . ?
C201 C103 H10A 109.5 . . ?
C201 C103 H10B 109.5 . . ?
C201 C103 H10C 109.5 . . ?
C15 C105 Rh4 133.4(7) . . ?
C211 C105 Rh4 66.2(4) . . ?
C211 C105 C15 127.0(10) . . ?
C211 C105 C107 108.0 . . ?
C107 C105 Rh4 67.2(3) . . ?
C107 C105 C15 125.0(10) . . ?
C105 C211 Rh4 76.0(4) . . ?
C105 C211 C53 108.0 . . ?
C105 C211 C117 129.5(10) . . ?
C53 C211 Rh4 62.1(4) . . ?
C53 C211 C117 122.5(10) . . ?
C117 C211 Rh4 127.0(10) . . ?
C211 C53 Rh4 77.1(4) . . ?
C211 C53 C237 126.6(9) . . ?
C213 C53 Rh4 69.0(4) . . ?
C213 C53 C211 108.0 . . ?
C213 C53 C237 125.4(9) . . ?
C237 C53 Rh4 118.9(6) . . ?
C53 C213 Rh4 67.8(4) . . ?
C53 C213 C233 123.1(10) . . ?
C107 C213 Rh4 77.6(4) . . ?
C107 C213 C53 108.0 . . ?
C107 C213 C233 128.9(10) . . ?
C233 C213 Rh4 121.5(6) . . ?
C105 C107 Rh4 75.1(4) . . ?
C105 C107 C235 124.0(10) . . ?
C213 C107 Rh4 62.0(4) . . ?
C213 C107 C105 108.0 . . ?
C213 C107 C235 127.9(10) . . ?
C235 C107 Rh4 130.5(6) . . ?
C110 C108 C1 122.4(13) . . ?
C110 C108 C118 120.0 . . ?
C118 C108 C1 117.6(13) . . ?
C112 C110 C108 120.0 . . ?
C147 C110 C108 119.8(13) . . ?
C147 C110 C112 120.1(13) . . ?
C110 C112 H112 120.0 . . ?
C110 C112 C114 120.0 . . ?
C114 C112 H112 120.0 . . ?
C112 C114 H114 120.0 . . ?
C116 C114 C112 120.0 . . ?
C116 C114 H114 120.0 . . ?
C114 C116 H116 120.0 . . ?
C114 C116 C118 120.0 . . ?
C118 C116 H116 120.0 . . ?
C108 C118 H118 120.0 . . ?
C116 C118 C108 120.0 . . ?
C116 C118 H118 120.0 . . ?
H11D C111 H11E 109.5 . . ?
H11D C111 H11F 109.5 . . ?
H11E C111 H11F 109.5 . . ?
C141 C111 H11D 109.5 . . ?
C141 C111 H11E 109.5 . . ?
C141 C111 H11F 109.5 . . ?
C185 C113 H11G 109.5 . . ?
C185 C113 H11H 109.5 . . ?
C185 C113 H11I 109.5 . . ?
H11G C113 H11H 109.5 . . ?
H11G C113 H11I 109.5 . . ?
H11H C113 H11I 109.5 . . ?
H11J C115 H11K 109.5 . . ?
H11J C115 H11L 109.5 . . ?
H11K C115 H11L 109.5 . . ?
C101 C115 H11J 109.5 . . ?
C101 C115 H11K 109.5 . . ?
C101 C115 H11L 109.5 . . ?
C211 C117 H11A 109.5 . . ?
C211 C117 H11B 109.5 . . ?
C211 C117 H11C 109.5 . . ?
H11A C117 H11B 109.5 . . ?
H11A C117 H11C 109.5 . . ?
H11B C117 H11C 109.5 . . ?
C25 C119 H11M 109.5 . . ?
C25 C119 H11N 109.5 . . ?
C25 C119 H11O 109.5 . . ?
H11M C119 H11N 109.5 . . ?
H11M C119 H11O 109.5 . . ?
H11N C119 H11O 109.5 . . ?
C122 C120 C1 120.0(12) . . ?
C122 C120 C130 120.0 . . ?
C130 C120 C1 119.2(13) . . ?
O12 C122 C120 124.1(13) . . ?
O12 C122 C124 115.9(13) . . ?
C120 C122 C124 120.0 . . ?
C122 C124 C144 124.0(11) . . ?
C126 C124 C122 120.0 . . ?
C126 C124 C144 115.9(11) . . ?
C124 C126 C128 120.0 . . ?
C216 C126 C124 120.6(12) . . ?
C216 C126 C128 119.3(12) . . ?
O14 C128 C126 112.3(11) . . ?
O14 C128 C130 127.6(11) . . ?
C130 C128 C126 120.0 . . ?
C120 C130 C147 119.6(12) . . ?
C128 C130 C120 120.0 . . ?
C128 C130 C147 119.8(13) . . ?
H12A C121 H12B 109.5 . . ?
H12A C121 H12C 109.5 . . ?
H12B C121 H12C 109.5 . . ?
C109 C121 H12A 109.5 . . ?
C109 C121 H12B 109.5 . . ?
C109 C121 H12C 109.5 . . ?
H12D C123 H12E 109.5 . . ?
H12D C123 H12F 109.5 . . ?
H12E C123 H12F 109.5 . . ?
C215 C123 H12D 109.5 . . ?
C215 C123 H12E 109.5 . . ?
C215 C123 H12F 109.5 . . ?
C104 C125 H12J 109.5 . . ?
C104 C125 H12K 109.5 . . ?
C104 C125 H12L 109.5 . . ?
H12J C125 H12K 109.5 . . ?
H12J C125 H12L 109.5 . . ?
H12K C125 H12L 109.5 . . ?
C106 C127 H12M 109.5 . . ?
C106 C127 H12N 109.5 . . ?
C106 C127 H12O 109.5 . . ?
H12M C127 H12N 109.5 . . ?
H12M C127 H12O 109.5 . . ?
H12N C127 H12O 109.5 . . ?
H12G C129 H12H 109.5 . . ?
H12G C129 H12I 109.5 . . ?
H12H C129 H12I 109.5 . . ?
C222 C129 H12G 109.5 . . ?
C222 C129 H12H 109.5 . . ?
C222 C129 H12I 109.5 . . ?
C234 C137 C139 174(3) . . ?
C137 C139 C35 120.6(11) . . ?
C137 C139 C9 119.4(11) . . ?
C35 C139 C9 120.0 . . ?
C139 C35 C223 126.8(10) . . ?
C141 C35 C139 120.0 . . ?
C141 C35 C223 113.2(10) . . ?
C35 C141 C111 121.3(9) . . ?
C71 C141 C111 118.7(9) . . ?
C71 C141 C35 120.0 . . ?
C141 C71 C143 120.0 . . ?
C248 C71 C141 121.9(11) . . ?
C248 C71 C143 118.1(11) . . ?
C71 C143 C81 117.9(9) . . ?
C71 C143 C9 120.0 . . ?
C9 C143 C81 122.1(9) . . ?
C139 C9 C221 117.9(8) . . ?
C143 C9 C139 120.0 . . ?
C143 C9 C221 122.1(8) . . ?
C8 C142 O10 138.1(18) . . ?
C160 C142 O10 102.4(16) . . ?
C160 C142 C8 119.2(19) . . ?
C37 C144 H144 118.6 . . ?
C124 C144 C37 122.9(13) . . ?
C124 C144 H144 118.6 . . ?
C31 C145 C240 161.4(18) . . ?
C39 C146 H146 121.7 . . ?
C78 C146 C39 116.7(19) . . ?
C78 C146 H146 121.7 . . ?
O4 C147 C130 125.3(15) . . ?
C110 C147 O4 114.9(14) . . ?
C110 C147 C130 119.5(16) . . ?
C14 C148 H148 119.0 . . ?
C14 C148 C164 122(2) . . ?
C164 C148 H148 119.0 . . ?
C172 C149 H149 124.7 . . ?
C174 C149 H149 124.7 . . ?
C174 C149 C172 111(2) . . ?
C152 C150 C7 121.2(17) . . ?
C152 C150 C160 120.0 . . ?
C160 C150 C7 116.8(17) . . ?
C150 C152 H152 120.0 . . ?
C150 C152 C154 120.0 . . ?
C154 C152 H152 120.0 . . ?
C152 C154 H154 120.0 . . ?
C152 C154 C156 120.0 . . ?
C156 C154 H154 120.0 . . ?
C154 C156 H156 120.0 . . ?
C158 C156 C154 120.0 . . ?
C158 C156 H156 120.0 . . ?
C156 C158 H158 120.0 . . ?
C160 C158 C156 120.0 . . ?
C160 C158 H158 120.0 . . ?
C150 C160 C142 118.4(17) . . ?
C158 C160 C142 121.6(17) . . ?
C158 C160 C150 120.0 . . ?
C39 C157 C79 105(2) . . ?
C39 C157 H157 127.4 . . ?
C79 C157 H157 127.4 . . ?
H15D C159 H15E 109.5 . . ?
H15D C159 H15F 109.5 . . ?
H15E C159 H15F 109.5 . . ?
C230 C159 H15D 109.5 . . ?
C230 C159 H15E 109.5 . . ?
C230 C159 H15F 109.5 . . ?
H16A C161 H16B 109.5 . . ?
H16A C161 H16C 109.5 . . ?
H16B C161 H16C 109.5 . . ?
C228 C161 H16A 109.5 . . ?
C228 C161 H16B 109.5 . . ?
C228 C161 H16C 109.5 . . ?
C36 C162 C96 174(3) . . ?
C41 C163 Rh1 70.1(5) . . ?
C41 C163 C171 123.7(13) . . ?
C167 C163 Rh1 69.5(5) . . ?
C167 C163 C41 108.0 . . ?
C167 C163 C171 128.3(13) . . ?
C171 C163 Rh1 124.6(11) . . ?
C85 C41 Rh1 113.2(12) . . ?
C163 C41 Rh1 71.5(5) . . ?
C163 C41 C85 127.1(14) . . ?
C165 C41 Rh1 68.8(5) . . ?
C165 C41 C85 123.1(13) . . ?
C165 C41 C163 108.0 . . ?
C43 C165 Rh1 119.2(11) . . ?
C41 C165 Rh1 72.3(5) . . ?
C41 C165 C43 125.1(11) . . ?
C41 C165 C83 108.0 . . ?
C83 C165 Rh1 69.9(5) . . ?
C83 C165 C43 126.7(11) . . ?
C21 C83 Rh1 136.3(13) . . ?
C165 C83 Rh1 70.6(6) . . ?
C165 C83 C21 125.5(14) . . ?
C167 C83 Rh1 71.9(5) . . ?
C167 C83 C21 124.3(13) . . ?
C167 C83 C165 108.0 . . ?
C163 C167 Rh1 72.0(5) . . ?
C163 C167 C169 134.8(13) . . ?
C83 C167 Rh1 68.9(5) . . ?
C83 C167 C163 108.0 . . ?
C83 C167 C169 117.1(13) . . ?
C169 C167 Rh1 127.0(11) . . ?
C148 C164 H164 121.8 . . ?
C148 C164 C168 116(2) . . ?
C168 C164 H164 121.8 . . ?
C46 C166 H16D 109.5 . . ?
C46 C166 H16E 109.5 . . ?
C46 C166 H16F 109.5 . . ?
H16D C166 H16E 109.5 . . ?
H16D C166 H16F 109.5 . . ?
H16E C166 H16F 109.5 . . ?
C94 C168 C164 123(2) . . ?
C94 C168 H168 118.7 . . ?
C164 C168 H168 118.7 . . ?
C167 C169 H16G 109.5 . . ?
C167 C169 H16H 109.5 . . ?
C167 C169 H16I 109.5 . . ?
H16G C169 H16H 109.5 . . ?
H16G C169 H16I 109.5 . . ?
H16H C169 H16I 109.5 . . ?
C214 C170 C38 176(3) . . ?
C163 C171 H17A 109.5 . . ?
C163 C171 H17B 109.5 . . ?
C163 C171 H17C 109.5 . . ?
H17A C171 H17B 109.5 . . ?
H17A C171 H17C 109.5 . . ?
H17B C171 H17C 109.5 . . ?
C149 C172 H172 117.9 . . ?
C178 C172 C149 124(2) . . ?
C178 C172 H172 117.9 . . ?
C89 C173 H17D 109.5 . . ?
C89 C173 H17E 109.5 . . ?
C89 C173 H17F 109.5 . . ?
H17D C173 H17E 109.5 . . ?
H17D C173 H17F 109.5 . . ?
H17E C173 H17F 109.5 . . ?
C60 C174 H174 114.4 . . ?
C149 C174 C60 131(2) . . ?
C149 C174 H174 114.4 . . ?
C48 C176 H17G 109.5 . . ?
C48 C176 H17H 109.5 . . ?
C48 C176 H17I 109.5 . . ?
H17G C176 H17H 109.5 . . ?
H17G C176 H17I 109.5 . . ?
H17H C176 H17I 109.5 . . ?
C58 C178 C172 116(2) . . ?
C58 C178 H178 122.0 . . ?
C172 C178 H178 122.0 . . ?
C11 C179 H17J 109.5 . . ?
C11 C179 H17K 109.5 . . ?
C11 C179 H17L 109.5 . . ?
H17J C179 H17K 109.5 . . ?
H17J C179 H17L 109.5 . . ?
H17K C179 H17L 109.5 . . ?
C175 C181 H18A 109.5 . . ?
C175 C181 H18B 109.5 . . ?
C175 C181 H18C 109.5 . . ?
H18A C181 H18B 109.5 . . ?
H18A C181 H18C 109.5 . . ?
H18B C181 H18C 109.5 . . ?
C23 C187 H18D 109.5 . . ?
C23 C187 H18E 109.5 . . ?
C23 C187 H18F 109.5 . . ?
H18D C187 H18E 109.5 . . ?
H18D C187 H18F 109.5 . . ?
H18E C187 H18F 109.5 . . ?
C40 C190 H19A 109.5 . . ?
C40 C190 H19B 109.5 . . ?
C40 C190 H19C 109.5 . . ?
H19A C190 H19B 109.5 . . ?
H19A C190 H19C 109.5 . . ?
H19B C190 H19C 109.5 . . ?
C73 C192 C226 147(2) . . ?
C189 C193 H19D 109.5 . . ?
C189 C193 H19E 109.5 . . ?
C189 C193 H19F 109.5 . . ?
H19D C193 H19E 109.5 . . ?
H19D C193 H19F 109.5 . . ?
H19E C193 H19F 109.5 . . ?
C3 C195 H19G 109.5 . . ?
C3 C195 H19H 109.5 . . ?
C3 C195 H19I 109.5 . . ?
H19G C195 H19H 109.5 . . ?
H19G C195 H19I 109.5 . . ?
H19H C195 H19I 109.5 . . ?
C103 C201 Rh5 122.7(12) . . ?
C101 C201 Rh5 70.5(5) . . ?
C101 C201 C103 129.3(10) . . ?
C205 C201 Rh5 68.4(5) . . ?
C205 C201 C103 122.5(10) . . ?
C205 C201 C101 108.0 . . ?
C115 C101 Rh5 133.3(11) . . ?
C201 C101 Rh5 71.4(5) . . ?
C201 C101 C115 126.5(10) . . ?
C203 C101 Rh5 67.9(6) . . ?
C203 C101 C115 124.9(10) . . ?
C203 C101 C201 108.0 . . ?
C101 C203 Rh5 73.2(6) . . ?
C101 C203 C209 125.2(10) . . ?
C51 C203 Rh5 68.9(5) . . ?
C51 C203 C101 108.0 . . ?
C51 C203 C209 125.3(9) . . ?
C209 C203 Rh5 134.3(11) . . ?
C203 C51 Rh5 71.2(5) . . ?
C203 C51 C207 128.0(9) . . ?
C205 C51 Rh5 72.1(6) . . ?
C205 C51 C203 108.0 . . ?
C205 C51 C207 123.2(9) . . ?
C207 C51 Rh5 114.1(11) . . ?
C13 C205 Rh5 115.8(11) . . ?
C201 C205 Rh5 73.0(5) . . ?
C201 C205 C13 126.1(10) . . ?
C51 C205 Rh5 68.2(6) . . ?
C51 C205 C13 125.0(10) . . ?
C51 C205 C201 108.0 . . ?
C51 C207 H20A 109.5 . . ?
C51 C207 H20B 109.5 . . ?
C51 C207 H20C 109.5 . . ?
H20A C207 H20B 109.5 . . ?
H20A C207 H20C 109.5 . . ?
H20B C207 H20C 109.5 . . ?
C203 C209 H20D 109.5 . . ?
C203 C209 H20E 109.5 . . ?
C203 C209 H20F 109.5 . . ?
H20D C209 H20E 109.5 . . ?
H20D C209 H20F 109.5 . . ?
H20E C209 H20F 109.5 . . ?
C170 C214 C208 167(2) . . ?
C123 C215 Rh3 119.1(11) . . ?
C27 C215 Rh3 67.1(6) . . ?
C27 C215 C123 122.0(10) . . ?
C27 C215 C219 108.0 . . ?
C219 C215 Rh3 72.8(6) . . ?
C219 C215 C123 129.5(10) . . ?
C215 C27 Rh3 73.3(6) . . ?
C215 C27 C217 108.0 . . ?
C215 C27 C243 121.5(10) . . ?
C217 C27 Rh3 69.9(6) . . ?
C217 C27 C243 130.0(10) . . ?
C243 C27 Rh3 116.7(12) . . ?
C27 C217 Rh3 69.6(6) . . ?
C27 C217 C245 127.7(10) . . ?
C109 C217 Rh3 73.4(6) . . ?
C109 C217 C27 108.0 . . ?
C109 C217 C245 123.3(10) . . ?
C245 C217 Rh3 131.5(12) . . ?
C121 C109 Rh3 128.1(12) . . ?
C217 C109 Rh3 67.0(6) . . ?
C217 C109 C121 125.4(10) . . ?
C217 C109 C219 108.0 . . ?
C219 C109 Rh3 72.6(5) . . ?
C219 C109 C121 126.6(10) . . ?
C61 C219 Rh3 124.6(12) . . ?
C215 C219 Rh3 68.8(6) . . ?
C215 C219 C61 124.3(10) . . ?
C109 C219 Rh3 69.0(5) . . ?
C109 C219 C61 127.6(10) . . ?
C109 C219 C215 108.0 . . ?
C126 C216 H216 118.6 . . ?
C126 C216 C218 122.8(14) . . ?
C218 C216 H216 118.6 . . ?
C37 C218 C216 118.1(14) . . ?
C37 C218 H218 120.9 . . ?
C216 C218 H218 120.9 . . ?
C65 C220 C222 116.0(12) . . ?
C65 C220 C230 124.0(12) . . ?
C222 C220 C230 120.0 . . ?
C220 C222 C129 112.9(11) . . ?
C224 C222 C129 126.8(11) . . ?
C224 C222 C220 120.0 . . ?
C222 C224 C5 117.0(14) . . ?
C222 C224 C226 120.0 . . ?
C226 C224 C5 123.0(14) . . ?
C224 C226 C192 108.7(14) . . ?
C228 C226 C192 131.2(14) . . ?
C228 C226 C224 120.0 . . ?
C226 C228 C161 117.8(15) . . ?
C230 C228 C161 122.2(15) . . ?
C230 C228 C226 120.0 . . ?
C220 C230 C159 111.7(14) . . ?
C228 C230 C159 128.3(14) . . ?
C228 C230 C220 120.0 . . ?
C9 C221 H22D 109.5 . . ?
C9 C221 H22E 109.5 . . ?
C9 C221 H22F 109.5 . . ?
H22D C221 H22E 109.5 . . ?
H22D C221 H22F 109.5 . . ?
H22E C221 H22F 109.5 . . ?
C35 C223 H22G 109.5 . . ?
C35 C223 H22H 109.5 . . ?
C35 C223 H22I 109.5 . . ?
H22G C223 H22H 109.5 . . ?
H22G C223 H22I 109.5 . . ?
H22H C223 H22I 109.5 . . ?
C87 C225 H22A 109.5 . . ?
C87 C225 H22B 109.5 . . ?
C87 C225 H22C 109.5 . . ?
H22A C225 H22B 109.5 . . ?
H22A C225 H22C 109.5 . . ?
H22B C225 H22C 109.5 . . ?
C191 C227 H22J 109.5 . . ?
C191 C227 H22K 109.5 . . ?
C191 C227 H22L 109.5 . . ?
H22J C227 H22K 109.5 . . ?
H22J C227 H22L 109.5 . . ?
H22K C227 H22L 109.5 . . ?
C93 C229 H22M 109.5 . . ?
C93 C229 H22N 109.5 . . ?
C93 C229 H22O 109.5 . . ?
H22M C229 H22N 109.5 . . ?
H22M C229 H22O 109.5 . . ?
H22N C229 H22O 109.5 . . ?
C199 C231 H23J 109.5 . . ?
C199 C231 H23K 109.5 . . ?
C199 C231 H23L 109.5 . . ?
H23J C231 H23K 109.5 . . ?
H23J C231 H23L 109.5 . . ?
H23K C231 H23L 109.5 . . ?
C65 C232 C20 165(3) . . ?
C213 C233 H23A 109.5 . . ?
C213 C233 H23B 109.5 . . ?
C213 C233 H23C 109.5 . . ?
H23A C233 H23B 109.5 . . ?
H23A C233 H23C 109.5 . . ?
H23B C233 H23C 109.5 . . ?
C137 C234 C184 167.9(18) . . ?
C107 C235 H23D 109.5 . . ?
C107 C235 H23E 109.5 . . ?
C107 C235 H23F 109.5 . . ?
H23D C235 H23E 109.5 . . ?
H23D C235 H23F 109.5 . . ?
H23E C235 H23F 109.5 . . ?
C53 C237 H23G 109.5 . . ?
C53 C237 H23H 109.5 . . ?
C53 C237 H23I 109.5 . . ?
H23G C237 H23H 109.5 . . ?
H23G C237 H23I 109.5 . . ?
H23H C237 H23I 109.5 . . ?
C197 C239 H23M 109.5 . . ?
C197 C239 H23N 109.5 . . ?
C197 C239 H23O 109.5 . . ?
H23M C239 H23N 109.5 . . ?
H23M C239 H23O 109.5 . . ?
H23N C239 H23O 109.5 . . ?
C183 C241 H24G 109.5 . . ?
C183 C241 H24H 109.5 . . ?
C183 C241 H24I 109.5 . . ?
H24G C241 H24H 109.5 . . ?
H24G C241 H24I 109.5 . . ?
H24H C241 H24I 109.5 . . ?
C27 C243 H24A 109.5 . . ?
C27 C243 H24B 109.5 . . ?
C27 C243 H24C 109.5 . . ?
H24A C243 H24B 109.5 . . ?
H24A C243 H24C 109.5 . . ?
H24B C243 H24C 109.5 . . ?
C217 C245 H24D 109.5 . . ?
C217 C245 H24E 109.5 . . ?
C217 C245 H24F 109.5 . . ?
H24D C245 H24E 109.5 . . ?
H24D C245 H24F 109.5 . . ?
H24E C245 H24F 109.5 . . ?
C17 C246 C44 153(3) . . ?
C91 C247 H24J 109.5 . . ?
C91 C247 H24K 109.5 . . ?
C91 C247 H24L 109.5 . . ?
H24J C247 H24K 109.5 . . ?
H24J C247 H24L 109.5 . . ?
H24K C247 H24L 109.5 . . ?
C69 C248 C71 169(2) . . ?

loop_
_geom_bond_atom_site_label_1
_geom_bond_atom_site_label_2
_geom_bond_distance
_geom_bond_site_symmetry_2
_geom_bond_publ_flag
Rh1 O4 2.026(12) . ?
Rh1 O14 2.003(11) . ?
Rh1 N7 2.200(11) . ?
Rh1 C163 2.170(13) . ?
Rh1 C41 2.152(14) . ?
Rh1 C165 2.106(14) . ?
Rh1 C83 2.097(14) . ?
Rh1 C167 2.137(13) . ?
Rh2 O7 2.109(12) . ?
Rh2 O9 2.142(14) . ?
Rh2 N2 2.098(9) . ?
Rh2 C87 2.179(13) . ?
Rh2 C175 2.167(14) . ?
Rh2 C11 2.211(13) . ?
Rh2 C177 2.250(15) . ?
Rh2 C89 2.231(12) . ?
Rh3 O2 2.038(14) . ?
Rh3 O13 2.049(13) . ?
Rh3 N5 2.107(10) . ?
Rh3 C215 2.132(14) . ?
Rh3 C27 2.050(15) . ?
Rh3 C217 2.054(14) . ?
Rh3 C109 2.138(14) . ?
Rh3 C219 2.185(14) . ?
Rh4 O6 2.039(13) . ?
Rh4 O12 2.082(14) . ?
Rh4 N1 2.167(10) . ?
Rh4 C105 2.246(10) . ?
Rh4 C211 2.119(9) . ?
Rh4 C53 1.921(10) . ?
Rh4 C213 1.938(9) . ?
Rh4 C107 2.143(10) . ?
Rh5 O3 2.096(13) . ?
Rh5 O16 2.136(14) . ?
Rh5 N6 2.141(8) . ?
Rh5 C201 2.178(13) . ?
Rh5 C101 2.166(13) . ?
Rh5 C203 2.097(13) . ?
Rh5 C51 2.066(13) . ?
Rh5 C205 2.117(12) . ?
Rh6 O8 2.118(13) . ?
Rh6 O15 1.999(17) . ?
Rh6 N8 2.172(8) . ?
Rh6 C47 2.091(13) . ?
Rh6 C189 2.050(15) . ?
Rh6 C95 2.098(13) . ?
Rh6 C191 2.166(14) . ?
Rh6 C3 2.162(15) . ?
Rh7 O5 2.060(13) . ?
Rh7 O11 2.051(15) . ?
Rh7 N3 2.074(10) . ?
Rh7 C49 2.351(15) . ?
Rh7 C197 2.370(14) . ?
Rh7 C99 2.181(12) . ?
Rh7 C199 2.034(13) . ?
Rh7 C25 2.148(15) . ?
Rh8 O1 2.212(15) . ?
Rh8 O10 2.121(14) . ?
Rh8 N4 2.014(11) . ?
Rh8 C91 2.185(16) . ?
Rh8 C183 1.954(17) . ?
Rh8 C23 2.007(16) . ?
Rh8 C185 2.263(15) . ?
Rh8 C93 2.362(15) . ?
O1 C10 1.358(16) . ?
O2 C74 1.371(13) . ?
O3 C66 1.36(2) . ?
O4 C147 1.384(18) . ?
O5 C56 1.350(15) . ?
O6 C1 1.329(18) . ?
O7 C68 1.237(14) . ?
O8 C4 1.216(14) . ?
O9 C52 1.252(19) . ?
O10 C142 1.53(2) . ?
O11 C80 1.369(19) . ?
O12 C122 1.221(14) . ?
O13 C50 1.196(18) . ?
O14 C128 1.378(14) . ?
O15 C7 1.366(16) . ?
O16 C62 1.321(14) . ?
N1 C16 1.3900 . ?
N1 C24 1.3900 . ?
C16 H16 0.9500 . ?
C16 C18 1.3900 . ?
C18 H18 0.9500 . ?
C18 C20 1.3900 . ?
C20 C22 1.3900 . ?
C20 C232 1.54(2) . ?
C22 H22 0.9500 . ?
C22 C24 1.3900 . ?
C24 H24 0.9500 . ?
N2 C194 1.3900 . ?
N2 C202 1.3900 . ?
C194 H194 0.9500 . ?
C194 C196 1.3900 . ?
C196 H196 0.9500 . ?
C196 C198 1.3900 . ?
C198 C200 1.3900 . ?
C198 C73 1.451(12) . ?
C200 H200 0.9500 . ?
C200 C202 1.3900 . ?
C202 H202 0.9500 . ?
N3 C236 1.3900 . ?
N3 C244 1.3900 . ?
C236 H236 0.9500 . ?
C236 C238 1.3900 . ?
C238 H238 0.9500 . ?
C238 C240 1.3900 . ?
C240 C242 1.3900 . ?
C240 C145 1.477(16) . ?
C242 H242 0.9500 . ?
C242 C244 1.3900 . ?
C244 H244 0.9500 . ?
N4 C26 1.3900 . ?
N4 C34 1.3900 . ?
C26 H26 0.9500 . ?
C26 C28 1.3900 . ?
C28 H28 0.9500 . ?
C28 C30 1.3900 . ?
C30 C32 1.3900 . ?
C30 C36 1.351(14) . ?
C32 H32 0.9500 . ?
C32 C34 1.3900 . ?
C34 H34 0.9500 . ?
N5 C204 1.3900 . ?
N5 C212 1.3900 . ?
C204 H204 0.9500 . ?
C204 C206 1.3900 . ?
C206 H206 0.9500 . ?
C206 C208 1.3900 . ?
C208 C210 1.3900 . ?
C208 C214 1.44(2) . ?
C210 H210 0.9500 . ?
C210 C212 1.3900 . ?
C212 H212 0.9500 . ?
N6 C132 1.3900 . ?
N6 C140 1.3900 . ?
C132 H132 0.9500 . ?
C132 C134 1.3900 . ?
C134 H134 0.9500 . ?
C134 C136 1.3900 . ?
C136 C138 1.3900 . ?
C136 C69 1.497(12) . ?
C138 H138 0.9500 . ?
C138 C140 1.3900 . ?
C140 H140 0.9500 . ?
N7 C131 1.3900 . ?
N7 C135 1.3900 . ?
C131 H131 0.9500 . ?
C131 C33 1.3900 . ?
C33 H33 0.9500 . ?
C33 C133 1.3900 . ?
C133 C67 1.3900 . ?
C133 C17 1.511(18) . ?
C67 H67 0.9500 . ?
C67 C135 1.3900 . ?
C135 H135 0.9500 . ?
N8 C180 1.3900 . ?
N8 C188 1.3900 . ?
C180 H180 0.9500 . ?
C180 C182 1.3900 . ?
C182 H182 0.9500 . ?
C182 C184 1.3900 . ?
C184 C186 1.3900 . ?
C184 C234 1.564(14) . ?
C186 H186 0.9500 . ?
C186 C188 1.3900 . ?
C188 H188 0.9500 . ?
C1 C108 1.422(15) . ?
C1 C120 1.436(17) . ?
C2 H2A 0.9800 . ?
C2 H2B 0.9800 . ?
C2 H2C 0.9800 . ?
C2 C98 1.551(18) . ?
C4 C6 1.3900 . ?
C4 C14 1.3900 . ?
C6 C8 1.3900 . ?
C6 C7 1.398(17) . ?
C8 C10 1.3900 . ?
C8 C142 1.439(18) . ?
C10 C12 1.3900 . ?
C12 C14 1.3900 . ?
C12 C94 1.419(16) . ?
C14 C148 1.301(17) . ?
C5 H5A 0.9800 . ?
C5 H5B 0.9800 . ?
C5 H5C 0.9800 . ?
C5 C224 1.495(17) . ?
C7 C150 1.424(18) . ?
C13 H13A 0.9800 . ?
C13 H13B 0.9800 . ?
C13 H13C 0.9800 . ?
C13 C205 1.547(12) . ?
C15 H15A 0.9800 . ?
C15 H15B 0.9800 . ?
C15 H15C 0.9800 . ?
C15 C105 1.567(13) . ?
C17 C246 1.05(2) . ?
C21 H21A 0.9800 . ?
C21 H21B 0.9800 . ?
C21 H21C 0.9800 . ?
C21 C83 1.484(15) . ?
C29 H29A 0.9800 . ?
C29 H29B 0.9800 . ?
C29 H29C 0.9800 . ?
C29 C99 1.519(9) . ?
C31 C102 1.485(13) . ?
C31 C145 1.182(17) . ?
C36 C162 1.26(2) . ?
C37 H37 0.9500 . ?
C37 C144 1.393(16) . ?
C37 C218 1.360(16) . ?
C38 C40 1.3900 . ?
C38 C48 1.3900 . ?
C38 C170 1.41(2) . ?
C40 C42 1.3900 . ?
C40 C190 1.502(17) . ?
C42 C44 1.3900 . ?
C42 C55 1.559(15) . ?
C44 C46 1.3900 . ?
C44 C246 1.50(3) . ?
C46 C48 1.3900 . ?
C46 C166 1.532(17) . ?
C48 C176 1.527(15) . ?
C39 H39 0.9500 . ?
C39 C146 1.386(17) . ?
C39 C157 1.335(16) . ?
C43 H43A 0.9800 . ?
C43 H43B 0.9800 . ?
C43 H43C 0.9800 . ?
C43 C165 1.551(12) . ?
C45 H45A 0.9800 . ?
C45 H45B 0.9800 . ?
C45 H45C 0.9800 . ?
C45 C177 1.64(2) . ?
C47 C189 1.4200 . ?
C47 C3 1.4200 . ?
C47 C97 1.515(12) . ?
C189 C95 1.4200 . ?
C189 C193 1.509(13) . ?
C95 C191 1.4200 . ?
C95 C57 1.548(13) . ?
C191 C3 1.4200 . ?
C191 C227 1.509(13) . ?
C3 C195 1.542(13) . ?
C49 C197 1.4200 . ?
C49 C25 1.4200 . ?
C49 C59 1.549(9) . ?
C197 C99 1.4200 . ?
C197 C239 1.530(9) . ?
C99 C199 1.4200 . ?
C199 C25 1.4200 . ?
C199 C231 1.533(9) . ?
C25 C119 1.544(9) . ?
C50 C72 1.522(17) . ?
C50 C84 1.471(16) . ?
C52 C70 1.406(16) . ?
C52 C86 1.366(17) . ?
C54 C56 1.3900 . ?
C54 C64 1.3900 . ?
C54 C80 1.422(16) . ?
C56 C58 1.3900 . ?
C58 C60 1.3900 . ?
C58 C178 1.366(17) . ?
C60 C62 1.3900 . ?
C60 C174 1.342(17) . ?
C62 C64 1.3900 . ?
C64 C66 1.405(17) . ?
C55 H55A 0.9800 . ?
C55 H55B 0.9800 . ?
C55 H55C 0.9800 . ?
C57 H57A 0.9800 . ?
C57 H57B 0.9800 . ?
C57 H57C 0.9800 . ?
C59 H59A 0.9800 . ?
C59 H59B 0.9800 . ?
C59 H59C 0.9800 . ?
C61 H61A 0.9800 . ?
C61 H61B 0.9800 . ?
C61 H61C 0.9800 . ?
C61 C219 1.575(13) . ?
C63 H63A 0.9800 . ?
C63 H63B 0.9800 . ?
C63 H63C 0.9800 . ?
C63 C100 1.43(2) . ?
C65 C220 1.332(16) . ?
C65 C232 1.21(2) . ?
C66 C75 1.419(16) . ?
C68 C70 1.3900 . ?
C68 C78 1.3900 . ?
C70 C72 1.3900 . ?
C72 C74 1.3900 . ?
C74 C76 1.3900 . ?
C76 C78 1.3900 . ?
C76 C79 1.432(15) . ?
C78 C146 1.382(16) . ?
C69 C248 1.153(14) . ?
C73 C192 1.214(16) . ?
C75 C151 1.3900 . ?
C75 C155 1.3900 . ?
C151 H151 0.9500 . ?
C151 C19 1.3900 . ?
C19 H19 0.9500 . ?
C19 C153 1.3900 . ?
C153 H153 0.9500 . ?
C153 C77 1.3900 . ?
C77 H77 0.9500 . ?
C77 C155 1.3900 . ?
C155 C80 1.421(17) . ?
C79 H79A 0.9900 . ?
C79 H79B 0.9900 . ?
C79 C157 1.379(18) . ?
C81 H81A 0.9800 . ?
C81 H81B 0.9800 . ?
C81 H81C 0.9800 . ?
C81 C143 1.617(13) . ?
C82 H82 0.9500 . ?
C82 C84 1.3900 . ?
C82 C92 1.3900 . ?
C84 C86 1.3900 . ?
C86 C88 1.3900 . ?
C88 H88 0.9500 . ?
C88 C90 1.3900 . ?
C90 H90 0.9500 . ?
C90 C92 1.3900 . ?
C92 H92 0.9500 . ?
C85 H85A 0.9800 . ?
C85 H85B 0.9800 . ?
C85 H85C 0.9800 . ?
C85 C41 1.518(15) . ?
C87 C175 1.4200 . ?
C87 C89 1.4200 . ?
C87 C225 1.54(2) . ?
C175 C11 1.4200 . ?
C175 C181 1.44(2) . ?
C11 C177 1.4200 . ?
C11 C179 1.421(18) . ?
C177 C89 1.4200 . ?
C89 C173 1.62(2) . ?
C91 C183 1.4200 . ?
C91 C93 1.4200 . ?
C91 C247 1.561(9) . ?
C183 C23 1.4200 . ?
C183 C241 1.526(9) . ?
C23 C185 1.4200 . ?
C23 C187 1.536(9) . ?
C185 C93 1.4200 . ?
C185 C113 1.518(9) . ?
C93 C229 1.555(9) . ?
C94 H94 0.9500 . ?
C94 C168 1.396(18) . ?
C96 C98 1.3900 . ?
C96 C106 1.3900 . ?
C96 C162 1.59(2) . ?
C98 C100 1.3900 . ?
C100 C102 1.3900 . ?
C102 C104 1.3900 . ?
C104 C106 1.3900 . ?
C104 C125 1.549(11) . ?
C106 C127 1.524(11) . ?
C97 H97A 0.9800 . ?
C97 H97B 0.9800 . ?
C97 H97C 0.9800 . ?
C103 H10A 0.9800 . ?
C103 H10B 0.9800 . ?
C103 H10C 0.9800 . ?
C103 C201 1.522(13) . ?
C105 C211 1.4200 . ?
C105 C107 1.4200 . ?
C211 C53 1.4200 . ?
C211 C117 1.531(12) . ?
C53 C213 1.4200 . ?
C53 C237 1.530(11) . ?
C213 C107 1.4200 . ?
C213 C233 1.488(13) . ?
C107 C235 1.529(13) . ?
C108 C110 1.3900 . ?
C108 C118 1.3900 . ?
C110 C112 1.3900 . ?
C110 C147 1.368(16) . ?
C112 H112 0.9500 . ?
C112 C114 1.3900 . ?
C114 H114 0.9500 . ?
C114 C116 1.3900 . ?
C116 H116 0.9500 . ?
C116 C118 1.3900 . ?
C118 H118 0.9500 . ?
C111 H11D 0.9800 . ?
C111 H11E 0.9800 . ?
C111 H11F 0.9800 . ?
C111 C141 1.553(13) . ?
C113 H11G 0.9800 . ?
C113 H11H 0.9800 . ?
C113 H11I 0.9800 . ?
C115 H11J 0.9800 . ?
C115 H11K 0.9800 . ?
C115 H11L 0.9800 . ?
C115 C101 1.524(12) . ?
C117 H11A 0.9800 . ?
C117 H11B 0.9800 . ?
C117 H11C 0.9800 . ?
C119 H11M 0.9800 . ?
C119 H11N 0.9800 . ?
C119 H11O 0.9800 . ?
C120 C122 1.3900 . ?
C120 C130 1.3900 . ?
C122 C124 1.3900 . ?
C124 C126 1.3900 . ?
C124 C144 1.392(15) . ?
C126 C128 1.3900 . ?
C126 C216 1.358(15) . ?
C128 C130 1.3900 . ?
C130 C147 1.440(15) . ?
C121 H12A 0.9800 . ?
C121 H12B 0.9800 . ?
C121 H12C 0.9800 . ?
C121 C109 1.541(13) . ?
C123 H12D 0.9800 . ?
C123 H12E 0.9800 . ?
C123 H12F 0.9800 . ?
C123 C215 1.559(12) . ?
C125 H12J 0.9800 . ?
C125 H12K 0.9800 . ?
C125 H12L 0.9800 . ?
C127 H12M 0.9800 . ?
C127 H12N 0.9800 . ?
C127 H12O 0.9800 . ?
C129 H12G 0.9800 . ?
C129 H12H 0.9800 . ?
C129 H12I 0.9800 . ?
C129 C222 1.460(13) . ?
C137 C139 1.364(14) . ?
C137 C234 1.158(15) . ?
C139 C35 1.3900 . ?
C139 C9 1.3900 . ?
C35 C141 1.3900 . ?
C35 C223 1.500(14) . ?
C141 C71 1.3900 . ?
C71 C143 1.3900 . ?
C71 C248 1.364(11) . ?
C143 C9 1.3900 . ?
C9 C221 1.565(13) . ?
C142 C160 1.412(17) . ?
C144 H144 0.9500 . ?
C146 H146 0.9500 . ?
C148 H148 0.9500 . ?
C148 C164 1.411(18) . ?
C149 H149 0.9500 . ?
C149 C172 1.420(17) . ?
C149 C174 1.334(18) . ?
C150 C152 1.3900 . ?
C150 C160 1.3900 . ?
C152 H152 0.9500 . ?
C152 C154 1.3900 . ?
C154 H154 0.9500 . ?
C154 C156 1.3900 . ?
C156 H156 0.9500 . ?
C156 C158 1.3900 . ?
C158 H158 0.9500 . ?
C158 C160 1.3900 . ?
C157 H157 0.9500 . ?
C159 H15D 0.9800 . ?
C159 H15E 0.9800 . ?
C159 H15F 0.9800 . ?
C159 C230 1.478(18) . ?
C161 H16A 0.9800 . ?
C161 H16B 0.9800 . ?
C161 H16C 0.9800 . ?
C161 C228 1.485(16) . ?
C163 C41 1.4200 . ?
C163 C167 1.4200 . ?
C163 C171 1.523(15) . ?
C41 C165 1.4200 . ?
C165 C83 1.4200 . ?
C83 C167 1.4200 . ?
C167 C169 1.452(15) . ?
C164 H164 0.9500 . ?
C164 C168 1.410(17) . ?
C166 H16D 0.9800 . ?
C166 H16E 0.9800 . ?
C166 H16F 0.9800 . ?
C168 H168 0.9500 . ?
C169 H16G 0.9800 . ?
C169 H16H 0.9800 . ?
C169 H16I 0.9800 . ?
C170 C214 1.23(3) . ?
C171 H17A 0.9800 . ?
C171 H17B 0.9800 . ?
C171 H17C 0.9800 . ?
C172 H172 0.9500 . ?
C172 C178 1.393(18) . ?
C173 H17D 0.9800 . ?
C173 H17E 0.9800 . ?
C173 H17F 0.9800 . ?
C174 H174 0.9500 . ?
C176 H17G 0.9800 . ?
C176 H17H 0.9800 . ?
C176 H17I 0.9800 . ?
C178 H178 0.9500 . ?
C179 H17J 0.9800 . ?
C179 H17K 0.9800 . ?
C179 H17L 0.9800 . ?
C181 H18A 0.9800 . ?
C181 H18B 0.9800 . ?
C181 H18C 0.9800 . ?
C187 H18D 0.9800 . ?
C187 H18E 0.9800 . ?
C187 H18F 0.9800 . ?
C190 H19A 0.9800 . ?
C190 H19B 0.9800 . ?
C190 H19C 0.9800 . ?
C192 C226 1.542(14) . ?
C193 H19D 0.9800 . ?
C193 H19E 0.9800 . ?
C193 H19F 0.9800 . ?
C195 H19G 0.9800 . ?
C195 H19H 0.9800 . ?
C195 H19I 0.9800 . ?
C201 C101 1.4200 . ?
C201 C205 1.4200 . ?
C101 C203 1.4200 . ?
C203 C51 1.4200 . ?
C203 C209 1.552(9) . ?
C51 C205 1.4200 . ?
C51 C207 1.560(13) . ?
C207 H20A 0.9800 . ?
C207 H20B 0.9800 . ?
C207 H20C 0.9800 . ?
C209 H20D 0.9800 . ?
C209 H20E 0.9800 . ?
C209 H20F 0.9800 . ?
C215 C27 1.4200 . ?
C215 C219 1.4200 . ?
C27 C217 1.4200 . ?
C27 C243 1.580(13) . ?
C217 C109 1.4200 . ?
C217 C245 1.553(12) . ?
C109 C219 1.4200 . ?
C216 H216 0.9500 . ?
C216 C218 1.384(16) . ?
C218 H218 0.9500 . ?
C220 C222 1.3900 . ?
C220 C230 1.3900 . ?
C222 C224 1.3900 . ?
C224 C226 1.3900 . ?
C226 C228 1.3900 . ?
C228 C230 1.3900 . ?
C221 H22D 0.9800 . ?
C221 H22E 0.9800 . ?
C221 H22F 0.9800 . ?
C223 H22G 0.9800 . ?
C223 H22H 0.9800 . ?
C223 H22I 0.9800 . ?
C225 H22A 0.9800 . ?
C225 H22B 0.9800 . ?
C225 H22C 0.9800 . ?
C227 H22J 0.9800 . ?
C227 H22K 0.9800 . ?
C227 H22L 0.9800 . ?
C229 H22M 0.9800 . ?
C229 H22N 0.9800 . ?
C229 H22O 0.9800 . ?
C231 H23J 0.9800 . ?
C231 H23K 0.9800 . ?
C231 H23L 0.9800 . ?
C233 H23A 0.9800 . ?
C233 H23B 0.9800 . ?
C233 H23C 0.9800 . ?
C235 H23D 0.9800 . ?
C235 H23E 0.9800 . ?
C235 H23F 0.9800 . ?
C237 H23G 0.9800 . ?
C237 H23H 0.9800 . ?
C237 H23I 0.9800 . ?
C239 H23M 0.9800 . ?
C239 H23N 0.9800 . ?
C239 H23O 0.9800 . ?
C241 H24G 0.9800 . ?
C241 H24H 0.9800 . ?
C241 H24I 0.9800 . ?
C243 H24A 0.9800 . ?
C243 H24B 0.9800 . ?
C243 H24C 0.9800 . ?
C245 H24D 0.9800 . ?
C245 H24E 0.9800 . ?
C245 H24F 0.9800 . ?
C247 H24J 0.9800 . ?
C247 H24K 0.9800 . ?
C247 H24L 0.9800 . ?

loop_
_geom_torsion_atom_site_label_1
_geom_torsion_atom_site_label_2
_geom_torsion_atom_site_label_3
_geom_torsion_atom_site_label_4
_geom_torsion
_geom_torsion_site_symmetry_1
_geom_torsion_site_symmetry_2
_geom_torsion_site_symmetry_3
_geom_torsion_site_symmetry_4
_geom_torsion_publ_flag
Rh1 O4 C147 C110 -177.0(11) . . . . ?
Rh1 O4 C147 C130 -3(3) . . . . ?
Rh1 O14 C128 C126 -159.8(9) . . . . ?
Rh1 O14 C128 C130 17.3(19) . . . . ?
Rh1 N7 C131 C33 179.9(8) . . . . ?
Rh1 N7 C135 C67 -179.9(7) . . . . ?
Rh1 C163 C41 C85 -105.6(16) . . . . ?
Rh1 C163 C41 C165 59.4(5) . . . . ?
Rh1 C163 C167 C83 -59.8(5) . . . . ?
Rh1 C163 C167 C169 124.8(17) . . . . ?
Rh1 C41 C165 C43 -113.6(15) . . . . ?
Rh1 C41 C165 C83 61.1(5) . . . . ?
Rh1 C165 C83 C21 -133.7(16) . . . . ?
Rh1 C165 C83 C167 62.6(5) . . . . ?
Rh1 C83 C167 C163 61.8(5) . . . . ?
Rh1 C83 C167 C169 -121.8(13) . . . . ?
Rh2 O7 C68 C70 0(2) . . . . ?
Rh2 O7 C68 C78 179.9(9) . . . . ?
Rh2 O9 C52 C70 -13(3) . . . . ?
Rh2 O9 C52 C86 -170.9(11) . . . . ?
Rh2 N2 C194 C196 -176.3(6) . . . . ?
Rh2 N2 C202 C200 176.1(7) . . . . ?
Rh2 C87 C175 C11 64.0(6) . . . . ?
Rh2 C87 C175 C181 -119.8(17) . . . . ?
Rh2 C87 C89 C177 -62.3(5) . . . . ?
Rh2 C87 C89 C173 102.9(16) . . . . ?
Rh2 C175 C11 C177 63.1(5) . . . . ?
Rh2 C175 C11 C179 -116.2(13) . . . . ?
Rh2 C11 C177 C45 -116.9(14) . . . . ?
Rh2 C11 C177 C89 60.9(5) . . . . ?
Rh2 C177 C89 C87 60.3(5) . . . . ?
Rh2 C177 C89 C173 -108.4(11) . . . . ?
Rh3 O2 C74 C72 1.5(17) . . . . ?
Rh3 O2 C74 C76 178.3(8) . . . . ?
Rh3 O13 C50 C72 -1(3) . . . . ?
Rh3 O13 C50 C84 164.2(11) . . . . ?
Rh3 N5 C204 C206 -173.2(7) . . . . ?
Rh3 N5 C212 C210 173.0(7) . . . . ?
Rh3 C215 C27 C217 -61.7(6) . . . . ?
Rh3 C215 C27 C243 111.5(15) . . . . ?
Rh3 C215 C219 C61 -118.2(15) . . . . ?
Rh3 C215 C219 C109 58.0(5) . . . . ?
Rh3 C27 C217 C109 -63.9(6) . . . . ?
Rh3 C27 C217 C245 127.3(16) . . . . ?
Rh3 C217 C109 C121 121.3(15) . . . . ?
Rh3 C217 C109 C219 -61.4(5) . . . . ?
Rh3 C109 C219 C61 118.2(16) . . . . ?
Rh3 C109 C219 C215 -57.9(6) . . . . ?
Rh4 O6 C1 C108 -174.8(10) . . . . ?
Rh4 O6 C1 C120 12(3) . . . . ?
Rh4 O12 C122 C120 26.3(19) . . . . ?
Rh4 O12 C122 C124 -154.2(9) . . . . ?
Rh4 N1 C16 C18 179.3(7) . . . . ?
Rh4 N1 C24 C22 -179.3(6) . . . . ?
Rh4 C105 C211 C53 54.0(4) . . . . ?
Rh4 C105 C211 C117 -126.7(13) . . . . ?
Rh4 C105 C107 C213 -53.4(4) . . . . ?
Rh4 C105 C107 C235 129.1(8) . . . . ?
Rh4 C211 C53 C213 62.6(4) . . . . ?
Rh4 C211 C53 C237 -116.5(8) . . . . ?
Rh4 C53 C213 C107 67.9(4) . . . . ?
Rh4 C53 C213 C233 -114.0(8) . . . . ?
Rh4 C213 C107 C105 61.4(4) . . . . ?
Rh4 C213 C107 C235 -121.2(8) . . . . ?
Rh5 O3 C66 C64 1(3) . . . . ?
Rh5 O3 C66 C75 -171.2(9) . . . . ?
Rh5 O16 C62 C60 -178.1(7) . . . . ?
Rh5 O16 C62 C64 2.3(17) . . . . ?
Rh5 N6 C132 C134 176.1(7) . . . . ?
Rh5 N6 C140 C138 -176.3(7) . . . . ?
Rh5 C201 C101 C115 130.6(15) . . . . ?
Rh5 C201 C101 C203 -58.3(5) . . . . ?
Rh5 C201 C205 C13 -109.9(14) . . . . ?
Rh5 C201 C205 C51 59.5(5) . . . . ?
Rh5 C101 C203 C51 -60.4(5) . . . . ?
Rh5 C101 C203 C209 132.8(15) . . . . ?
Rh5 C203 C51 C205 -63.2(6) . . . . ?
Rh5 C203 C51 C207 106.3(15) . . . . ?
Rh5 C51 C205 C13 107.0(14) . . . . ?
Rh5 C51 C205 C201 -62.6(5) . . . . ?
Rh6 O8 C4 C6 5(2) . . . . ?
Rh6 O8 C4 C14 -179.7(9) . . . . ?
Rh6 O15 C7 C6 20(3) . . . . ?
Rh6 O15 C7 C150 -171.9(11) . . . . ?
Rh6 N8 C180 C182 -179.2(7) . . . . ?
Rh6 N8 C188 C186 179.2(7) . . . . ?
Rh6 C47 C189 C95 -62.9(6) . . . . ?
Rh6 C47 C189 C193 117.8(17) . . . . ?
Rh6 C47 C3 C191 59.8(5) . . . . ?
Rh6 C47 C3 C195 -118.4(16) . . . . ?
Rh6 C189 C95 C191 -62.7(6) . . . . ?
Rh6 C189 C95 C57 115.7(15) . . . . ?
Rh6 C95 C191 C3 -59.6(5) . . . . ?
Rh6 C95 C191 C227 107.9(18) . . . . ?
Rh6 C191 C3 C47 -57.9(6) . . . . ?
Rh6 C191 C3 C195 120.3(17) . . . . ?
Rh7 O5 C56 C54 -8.7(19) . . . . ?
Rh7 O5 C56 C58 176.6(8) . . . . ?
Rh7 O11 C80 C54 -4(3) . . . . ?
Rh7 O11 C80 C155 178.0(10) . . . . ?
Rh7 N3 C236 C238 170.7(8) . . . . ?
Rh7 N3 C244 C242 -171.7(7) . . . . ?
Rh7 C49 C197 C99 54.6(5) . . . . ?
Rh7 C49 C197 C239 -124.2(15) . . . . ?
Rh7 C49 C25 C199 -60.2(5) . . . . ?
Rh7 C49 C25 C119 128.9(16) . . . . ?
Rh7 C197 C99 C29 -124.3(14) . . . . ?
Rh7 C197 C99 C199 58.9(5) . . . . ?
Rh7 C99 C199 C25 68.3(6) . . . . ?
Rh7 C99 C199 C231 -125.9(14) . . . . ?
Rh7 C199 C25 C49 69.3(6) . . . . ?
Rh7 C199 C25 C119 -121.8(19) . . . . ?
Rh8 O1 C10 C8 20.9(19) . . . . ?
Rh8 O1 C10 C12 -176.4(8) . . . . ?
Rh8 O10 C142 C8 31(3) . . . . ?
Rh8 O10 C142 C160 -156.5(12) . . . . ?
Rh8 N4 C26 C28 172.9(8) . . . . ?
Rh8 N4 C34 C32 -173.2(8) . . . . ?
Rh8 C91 C183 C23 65.7(6) . . . . ?
Rh8 C91 C183 C241 -107.6(19) . . . . ?
Rh8 C91 C93 C185 -54.7(6) . . . . ?
Rh8 C91 C93 C229 118.2(19) . . . . ?
Rh8 C183 C23 C185 71.1(7) . . . . ?
Rh8 C183 C23 C187 -122.8(18) . . . . ?
Rh8 C23 C185 C93 62.0(6) . . . . ?
Rh8 C23 C185 C113 -120.8(16) . . . . ?
Rh8 C185 C93 C91 52.8(6) . . . . ?
Rh8 C185 C93 C229 -120.7(17) . . . . ?
O1 C10 C12 C14 -165.4(13) . . . . ?
O1 C10 C12 C94 15.3(15) . . . . ?
O2 C74 C76 C78 -176.9(12) . . . . ?
O2 C74 C76 C79 -3.6(15) . . . . ?
O3 C66 C75 C151 1(2) . . . . ?
O3 C66 C75 C155 179.8(11) . . . . ?
O5 C56 C58 C60 175.0(13) . . . . ?
O5 C56 C58 C178 -6.0(14) . . . . ?
O6 C1 C108 C110 -171.5(11) . . . . ?
O6 C1 C108 C118 11(2) . . . . ?
O6 C1 C120 C122 -9(3) . . . . ?
O6 C1 C120 C130 161.0(16) . . . . ?
O7 C68 C70 C52 -8.8(18) . . . . ?
O7 C68 C70 C72 -179.7(17) . . . . ?
O7 C68 C78 C76 179.8(13) . . . . ?
O7 C68 C78 C146 3.1(15) . . . . ?
O8 C4 C6 C8 175.6(15) . . . . ?
O8 C4 C6 C7 -7.0(19) . . . . ?
O8 C4 C14 C12 -175.7(14) . . . . ?
O8 C4 C14 C148 1.2(16) . . . . ?
O9 C52 C70 C68 16(3) . . . . ?
O9 C52 C70 C72 -173.8(17) . . . . ?
O9 C52 C86 C84 177.2(13) . . . . ?
O9 C52 C86 C88 -6(2) . . . . ?
O10 C142 C160 C150 178.9(11) . . . . ?
O10 C142 C160 C158 -1(2) . . . . ?
O12 C122 C124 C126 -179.5(14) . . . . ?
O12 C122 C124 C144 -2.7(16) . . . . ?
O13 C50 C72 C70 -177.1(17) . . . . ?
O13 C50 C72 C74 -7(3) . . . . ?
O13 C50 C84 C82 -1(2) . . . . ?
O13 C50 C84 C86 175.3(15) . . . . ?
O14 C128 C130 C120 -176.9(14) . . . . ?
O14 C128 C130 C147 -5.6(16) . . . . ?
O15 C7 C150 C152 12(2) . . . . ?
O15 C7 C150 C160 175.7(13) . . . . ?
O16 C62 C64 C54 179.6(15) . . . . ?
O16 C62 C64 C66 -10.7(17) . . . . ?
N1 C16 C18 C20 0.0 . . . . ?
C16 N1 C24 C22 0.0 . . . . ?
C16 C18 C20 C22 0.0 . . . . ?
C16 C18 C20 C232 -174.9(13) . . . . ?
C18 C20 C22 C24 0.0 . . . . ?
C18 C20 C232 C65 -19(7) . . . . ?
C20 C22 C24 N1 0.0 . . . . ?
C22 C20 C232 C65 166(7) . . . . ?
C24 N1 C16 C18 0.0 . . . . ?
N2 C194 C196 C198 0.0 . . . . ?
C194 N2 C202 C200 0.0 . . . . ?
C194 C196 C198 C200 0.0 . . . . ?
C194 C196 C198 C73 176.0(10) . . . . ?
C196 C198 C200 C202 0.0 . . . . ?
C196 C198 C73 C192 -179.6(9) . . . . ?
C198 C200 C202 N2 0.0 . . . . ?
C198 C73 C192 C226 167.5(18) . . . . ?
C200 C198 C73 C192 -3.7(16) . . . . ?
C202 N2 C194 C196 0.0 . . . . ?
N3 C236 C238 C240 0.0 . . . . ?
C236 N3 C244 C242 0.0 . . . . ?
C236 C238 C240 C242 0.0 . . . . ?
C236 C238 C240 C145 -167.4(12) . . . . ?
C238 C240 C242 C244 0.0 . . . . ?
C238 C240 C145 C31 -147(7) . . . . ?
C240 C242 C244 N3 0.0 . . . . ?
C242 C240 C145 C31 45(7) . . . . ?
C244 N3 C236 C238 0.0 . . . . ?
N4 C26 C28 C30 0.0 . . . . ?
C26 N4 C34 C32 0.0 . . . . ?
C26 C28 C30 C32 0.0 . . . . ?
C26 C28 C30 C36 178.3(13) . . . . ?
C28 C30 C32 C34 0.0 . . . . ?
C30 C32 C34 N4 0.0 . . . . ?
C34 N4 C26 C28 0.0 . . . . ?
N5 C204 C206 C208 0.0 . . . . ?
C204 N5 C212 C210 0.0 . . . . ?
C204 C206 C208 C210 0.0 . . . . ?
C204 C206 C208 C214 -171.7(13) . . . . ?
C206 C208 C210 C212 0.0 . . . . ?
C206 C208 C214 C170 -27(8) . . . . ?
C208 C210 C212 N5 0.0 . . . . ?
C210 C208 C214 C170 161(7) . . . . ?
C212 N5 C204 C206 0.0 . . . . ?
N6 C132 C134 C136 0.0 . . . . ?
C132 N6 C140 C138 0.0 . . . . ?
C132 C134 C136 C138 0.0 . . . . ?
C132 C134 C136 C69 -177.3(12) . . . . ?
C134 C136 C138 C140 0.0 . . . . ?
C136 C138 C140 N6 0.0 . . . . ?
C140 N6 C132 C134 0.0 . . . . ?
N7 C131 C33 C133 0.0 . . . . ?
C131 N7 C135 C67 0.0 . . . . ?
C131 C33 C133 C67 0.0 . . . . ?
C131 C33 C133 C17 -177.5(11) . . . . ?
C33 C133 C67 C135 0.0 . . . . ?
C33 C133 C17 C246 167(3) . . . . ?
C133 C67 C135 N7 0.0 . . . . ?
C133 C17 C246 C44 176(2) . . . . ?
C67 C133 C17 C246 -10(3) . . . . ?
C135 N7 C131 C33 0.0 . . . . ?
N8 C180 C182 C184 0.0 . . . . ?
C180 N8 C188 C186 0.0 . . . . ?
C180 C182 C184 C186 0.0 . . . . ?
C180 C182 C184 C234 -165.0(13) . . . . ?
C182 C184 C186 C188 0.0 . . . . ?
C182 C184 C234 C137 -86(11) . . . . ?
C184 C186 C188 N8 0.0 . . . . ?
C186 C184 C234 C137 108(11) . . . . ?
C188 N8 C180 C182 0.0 . . . . ?
C1 C108 C110 C112 -177.4(15) . . . . ?
C1 C108 C110 C147 -0.2(17) . . . . ?
C1 C108 C118 C116 177.5(14) . . . . ?
C1 C120 C122 O12 -11.0(15) . . . . ?
C1 C120 C122 C124 169.5(14) . . . . ?
C1 C120 C130 C128 -169.5(14) . . . . ?
C1 C120 C130 C147 19.2(17) . . . . ?
C2 C98 C100 C63 -0.7(5) . . . . ?
C2 C98 C100 C102 179.6(4) . . . . ?
C4 C6 C8 C10 0.0 . . . . ?
C4 C6 C8 C142 -177.5(17) . . . . ?
C4 C6 C7 O15 -5(3) . . . . ?
C4 C6 C7 C150 -171.2(16) . . . . ?
C4 C14 C148 C164 -173.4(16) . . . . ?
C6 C4 C14 C12 0.0 . . . . ?
C6 C4 C14 C148 176.9(16) . . . . ?
C6 C8 C10 O1 160.6(16) . . . . ?
C6 C8 C10 C12 0.0 . . . . ?
C6 C8 C142 O10 168(2) . . . . ?
C6 C8 C142 C160 -5(3) . . . . ?
C6 C7 C150 C152 179.1(17) . . . . ?
C6 C7 C150 C160 -17(3) . . . . ?
C8 C6 C7 O15 172.7(16) . . . . ?
C8 C6 C7 C150 6(3) . . . . ?
C8 C10 C12 C14 0.0 . . . . ?
C8 C10 C12 C94 -179.4(15) . . . . ?
C8 C142 C160 C150 -6(3) . . . . ?
C8 C142 C160 C158 173.5(14) . . . . ?
C10 C8 C142 O10 -10(3) . . . . ?
C10 C8 C142 C160 177.8(15) . . . . ?
C10 C12 C14 C4 0.0 . . . . ?
C10 C12 C14 C148 -176.8(17) . . . . ?
C10 C12 C94 C168 171.1(14) . . . . ?
C12 C14 C148 C164 4(3) . . . . ?
C12 C94 C168 C164 9(3) . . . . ?
C14 C4 C6 C8 0.0 . . . . ?
C14 C4 C6 C7 177.4(19) . . . . ?
C14 C12 C94 C168 -8(2) . . . . ?
C14 C148 C164 C168 -3(3) . . . . ?
C5 C224 C226 C192 -1.7(14) . . . . ?
C5 C224 C226 C228 -179.1(15) . . . . ?
C7 C6 C8 C10 -177.8(16) . . . . ?
C7 C6 C8 C142 4.7(19) . . . . ?
C7 C150 C152 C154 163.4(17) . . . . ?
C7 C150 C160 C142 15.9(18) . . . . ?
C7 C150 C160 C158 -164.1(17) . . . . ?
C15 C105 C211 Rh4 127.5(9) . . . . ?
C15 C105 C211 C53 -178.6(9) . . . . ?
C15 C105 C211 C117 0.7(16) . . . . ?
C15 C105 C107 Rh4 -128.0(9) . . . . ?
C15 C105 C107 C213 178.6(9) . . . . ?
C15 C105 C107 C235 1.1(10) . . . . ?
C17 C133 C67 C135 177.0(13) . . . . ?
C21 C83 C167 Rh1 134.3(16) . . . . ?
C21 C83 C167 C163 -163.9(18) . . . . ?
C21 C83 C167 C169 12(2) . . . . ?
C29 C99 C199 Rh7 115.2(16) . . . . ?
C29 C99 C199 C25 -176.5(18) . . . . ?
C29 C99 C199 C231 -11(2) . . . . ?
C31 C102 C104 C106 -179.4(4) . . . . ?
C31 C102 C104 C125 -0.6(5) . . . . ?
C36 C30 C32 C34 -178.2(14) . . . . ?
C38 C40 C42 C44 0.0 . . . . ?
C38 C40 C42 C55 179.9(7) . . . . ?
C40 C38 C48 C46 0.0 . . . . ?
C40 C38 C48 C176 -178.8(6) . . . . ?
C40 C42 C44 C46 0.0 . . . . ?
C40 C42 C44 C246 -177.1(10) . . . . ?
C42 C44 C46 C48 0.0 . . . . ?
C42 C44 C46 C166 -178.2(9) . . . . ?
C42 C44 C246 C17 -14(4) . . . . ?
C44 C46 C48 C38 0.0 . . . . ?
C44 C46 C48 C176 178.4(8) . . . . ?
C46 C44 C246 C17 169(3) . . . . ?
C48 C38 C40 C42 0.0 . . . . ?
C48 C38 C40 C190 -179.5(7) . . . . ?
C43 C165 C83 Rh1 112.0(15) . . . . ?
C43 C165 C83 C21 -22(2) . . . . ?
C43 C165 C83 C167 174.6(17) . . . . ?
C45 C177 C89 Rh2 117.1(16) . . . . ?
C45 C177 C89 C87 177.5(18) . . . . ?
C45 C177 C89 C173 8.7(18) . . . . ?
C47 C189 C95 Rh6 62.7(6) . . . . ?
C47 C189 C95 C191 0.0 . . . . ?
C47 C189 C95 C57 178.4(17) . . . . ?
C189 C47 C3 Rh6 -59.8(5) . . . . ?
C189 C47 C3 C191 0.0 . . . . ?
C189 C47 C3 C195 -178.3(19) . . . . ?
C189 C95 C191 Rh6 59.6(5) . . . . ?
C189 C95 C191 C3 0.0 . . . . ?
C189 C95 C191 C227 168(2) . . . . ?
C95 C191 C3 Rh6 57.9(6) . . . . ?
C95 C191 C3 C47 0.0 . . . . ?
C95 C191 C3 C195 178.2(19) . . . . ?
C3 C47 C189 Rh6 62.9(6) . . . . ?
C3 C47 C189 C95 0.0 . . . . ?
C3 C47 C189 C193 -179.3(19) . . . . ?
C49 C197 C99 Rh7 -58.9(5) . . . . ?
C49 C197 C99 C29 176.9(16) . . . . ?
C49 C197 C99 C199 0.0 . . . . ?
C197 C49 C25 Rh7 60.2(5) . . . . ?
C197 C49 C25 C199 0.0 . . . . ?
C197 C49 C25 C119 -170.8(17) . . . . ?
C197 C99 C199 Rh7 -68.3(6) . . . . ?
C197 C99 C199 C25 0.0 . . . . ?
C197 C99 C199 C231 165.8(15) . . . . ?
C99 C199 C25 Rh7 -69.3(6) . . . . ?
C99 C199 C25 C49 0.0 . . . . ?
C99 C199 C25 C119 169(2) . . . . ?
C25 C49 C197 Rh7 -54.6(5) . . . . ?
C25 C49 C197 C99 0.0 . . . . ?
C25 C49 C197 C239 -178.7(17) . . . . ?
C50 C72 C74 O2 6.6(15) . . . . ?
C50 C72 C74 C76 -170.1(14) . . . . ?
C50 C84 C86 C52 1.1(18) . . . . ?
C50 C84 C86 C88 -175.6(15) . . . . ?
C52 C70 C72 C50 0.1(17) . . . . ?
C52 C70 C72 C74 -170.1(16) . . . . ?
C52 C86 C88 C90 -176.9(16) . . . . ?
C54 C56 C58 C60 0.0 . . . . ?
C54 C56 C58 C178 179.0(15) . . . . ?
C54 C64 C66 O3 178.5(14) . . . . ?
C54 C64 C66 C75 -10(2) . . . . ?
C56 C54 C64 C62 0.0 . . . . ?
C56 C54 C64 C66 -170.3(14) . . . . ?
C56 C54 C80 O11 -2(3) . . . . ?
C56 C54 C80 C155 175.5(13) . . . . ?
C56 C58 C60 C62 0.0 . . . . ?
C56 C58 C60 C174 -172.7(14) . . . . ?
C56 C58 C178 C172 177.5(14) . . . . ?
C58 C60 C62 O16 -179.7(11) . . . . ?
C58 C60 C62 C64 0.0 . . . . ?
C58 C60 C174 C149 -15(3) . . . . ?
C60 C58 C178 C172 -4(2) . . . . ?
C60 C62 C64 C54 0.0 . . . . ?
C60 C62 C64 C66 169.7(15) . . . . ?
C62 C60 C174 C149 173(2) . . . . ?
C62 C64 C66 O3 9(2) . . . . ?
C62 C64 C66 C75 179.7(13) . . . . ?
C64 C54 C56 O5 -174.4(14) . . . . ?
C64 C54 C56 C58 0.0 . . . . ?
C64 C54 C80 O11 -179.0(16) . . . . ?
C64 C54 C80 C155 -2(2) . . . . ?
C64 C66 C75 C151 -171.1(13) . . . . ?
C64 C66 C75 C155 8(2) . . . . ?
C55 C42 C44 C46 -179.9(7) . . . . ?
C55 C42 C44 C246 3.1(10) . . . . ?
C57 C95 C191 Rh6 -118.9(16) . . . . ?
C57 C95 C191 C3 -178.5(17) . . . . ?
C57 C95 C191 C227 -11(2) . . . . ?
C59 C49 C197 Rh7 96.8(15) . . . . ?
C59 C49 C197 C99 151.4(17) . . . . ?
C59 C49 C197 C239 -27(2) . . . . ?
C59 C49 C25 Rh7 -85.0(18) . . . . ?
C59 C49 C25 C199 -145.2(19) . . . . ?
C59 C49 C25 C119 44(2) . . . . ?
C63 C100 C102 C31 -0.3(5) . . . . ?
C63 C100 C102 C104 -179.7(5) . . . . ?
C65 C220 C222 C129 5.6(15) . . . . ?
C65 C220 C222 C224 179.6(12) . . . . ?
C65 C220 C230 C159 0.6(16) . . . . ?
C65 C220 C230 C228 -179.6(13) . . . . ?
C66 C75 C151 C19 178.6(14) . . . . ?
C66 C75 C155 C77 -178.7(13) . . . . ?
C66 C75 C155 C80 -1.5(15) . . . . ?
C68 C70 C72 C50 170.2(14) . . . . ?
C68 C70 C72 C74 0.0 . . . . ?
C68 C78 C146 C39 178.5(13) . . . . ?
C70 C52 C86 C84 17(2) . . . . ?
C70 C52 C86 C88 -166.6(13) . . . . ?
C70 C68 C78 C76 0.0 . . . . ?
C70 C68 C78 C146 -176.7(16) . . . . ?
C70 C72 C74 O2 176.7(13) . . . . ?
C70 C72 C74 C76 0.0 . . . . ?
C72 C50 C84 C82 167.2(10) . . . . ?
C72 C50 C84 C86 -17(2) . . . . ?
C72 C74 C76 C78 0.0 . . . . ?
C72 C74 C76 C79 173.3(14) . . . . ?
C74 C76 C78 C68 0.0 . . . . ?
C74 C76 C78 C146 177.0(14) . . . . ?
C74 C76 C79 C157 171.1(17) . . . . ?
C76 C78 C146 C39 2(2) . . . . ?
C76 C79 C157 C39 18(3) . . . . ?
C78 C68 C70 C52 170.9(15) . . . . ?
C78 C68 C70 C72 0.0 . . . . ?
C78 C76 C79 C157 -16(3) . . . . ?
C69 C136 C138 C140 177.6(10) . . . . ?
C73 C198 C200 C202 -175.8(10) . . . . ?
C73 C192 C226 C224 179.3(10) . . . . ?
C73 C192 C226 C228 -3.7(18) . . . . ?
C75 C151 C19 C153 0.0 . . . . ?
C75 C155 C80 O11 176.6(11) . . . . ?
C75 C155 C80 C54 -1(2) . . . . ?
C151 C75 C155 C77 0.0 . . . . ?
C151 C75 C155 C80 177.2(15) . . . . ?
C151 C19 C153 C77 0.0 . . . . ?
C19 C153 C77 C155 0.0 . . . . ?
C153 C77 C155 C75 0.0 . . . . ?
C153 C77 C155 C80 -177.3(14) . . . . ?
C77 C155 C80 O11 -6(2) . . . . ?
C77 C155 C80 C54 176.1(12) . . . . ?
C155 C75 C151 C19 0.0 . . . . ?
C79 C76 C78 C68 -173.1(14) . . . . ?
C79 C76 C78 C146 3.9(16) . . . . ?
C80 C54 C56 O5 8.3(16) . . . . ?
C80 C54 C56 C58 -177.3(14) . . . . ?
C80 C54 C64 C62 177.3(14) . . . . ?
C80 C54 C64 C66 6.9(16) . . . . ?
C81 C143 C9 C139 179.4(5) . . . . ?
C81 C143 C9 C221 -0.9(8) . . . . ?
C82 C84 C86 C52 176.8(16) . . . . ?
C82 C84 C86 C88 0.0 . . . . ?
C84 C50 C72 C70 15.9(19) . . . . ?
C84 C50 C72 C74 -173.9(11) . . . . ?
C84 C82 C92 C90 0.0 . . . . ?
C84 C86 C88 C90 0.0 . . . . ?
C86 C52 C70 C68 172.2(14) . . . . ?
C86 C52 C70 C72 -17(2) . . . . ?
C86 C88 C90 C92 0.0 . . . . ?
C88 C90 C92 C82 0.0 . . . . ?
C92 C82 C84 C50 176.0(14) . . . . ?
C92 C82 C84 C86 0.0 . . . . ?
C85 C41 C165 Rh1 104.6(15) . . . . ?
C85 C41 C165 C43 -9(2) . . . . ?
C85 C41 C165 C83 165.7(17) . . . . ?
C87 C175 C11 Rh2 -63.1(5) . . . . ?
C87 C175 C11 C177 0.0 . . . . ?
C87 C175 C11 C179 -179.3(15) . . . . ?
C175 C87 C89 Rh2 62.3(5) . . . . ?
C175 C87 C89 C177 0.0 . . . . ?
C175 C87 C89 C173 165.1(18) . . . . ?
C175 C11 C177 Rh2 -60.9(5) . . . . ?
C175 C11 C177 C45 -177.8(16) . . . . ?
C175 C11 C177 C89 0.0 . . . . ?
C11 C177 C89 Rh2 -60.3(5) . . . . ?
C11 C177 C89 C87 0.0 . . . . ?
C11 C177 C89 C173 -168.8(13) . . . . ?
C89 C87 C175 Rh2 -64.0(6) . . . . ?
C89 C87 C175 C11 0.0 . . . . ?
C89 C87 C175 C181 176.2(19) . . . . ?
C91 C183 C23 Rh8 -71.1(7) . . . . ?
C91 C183 C23 C185 0.0 . . . . ?
C91 C183 C23 C187 166(2) . . . . ?
C183 C91 C93 Rh8 54.7(6) . . . . ?
C183 C91 C93 C185 0.0 . . . . ?
C183 C91 C93 C229 173(2) . . . . ?
C183 C23 C185 Rh8 -62.0(6) . . . . ?
C183 C23 C185 C93 0.0 . . . . ?
C183 C23 C185 C113 177.2(19) . . . . ?
C23 C185 C93 Rh8 -52.8(6) . . . . ?
C23 C185 C93 C91 0.0 . . . . ?
C23 C185 C93 C229 -174(2) . . . . ?
C93 C91 C183 Rh8 -65.7(6) . . . . ?
C93 C91 C183 C23 0.0 . . . . ?
C93 C91 C183 C241 -173(2) . . . . ?
C94 C12 C14 C4 179.4(15) . . . . ?
C94 C12 C14 C148 2.6(18) . . . . ?
C96 C98 C100 C63 179.7(5) . . . . ?
C96 C98 C100 C102 0.0 . . . . ?
C98 C96 C106 C104 0.0 . . . . ?
C98 C96 C106 C127 -179.5(5) . . . . ?
C98 C100 C102 C31 179.4(4) . . . . ?
C98 C100 C102 C104 0.0 . . . . ?
C100 C102 C104 C106 0.0 . . . . ?
C100 C102 C104 C125 178.9(5) . . . . ?
C102 C104 C106 C96 0.0 . . . . ?
C102 C104 C106 C127 179.6(4) . . . . ?
C106 C96 C98 C2 -179.6(3) . . . . ?
C106 C96 C98 C100 0.0 . . . . ?
C97 C47 C189 Rh6 -119.5(14) . . . . ?
C97 C47 C189 C95 177.5(16) . . . . ?
C97 C47 C189 C193 -2(2) . . . . ?
C97 C47 C3 Rh6 122.7(15) . . . . ?
C97 C47 C3 C191 -177.4(17) . . . . ?
C97 C47 C3 C195 4(2) . . . . ?
C103 C201 C101 Rh5 -116.7(16) . . . . ?
C103 C201 C101 C115 14(2) . . . . ?
C103 C201 C101 C203 -175.0(18) . . . . ?
C103 C201 C205 Rh5 115.9(15) . . . . ?
C103 C201 C205 C13 6.0(19) . . . . ?
C103 C201 C205 C51 175.4(17) . . . . ?
C105 C211 C53 Rh4 -62.6(4) . . . . ?
C105 C211 C53 C213 0.0 . . . . ?
C105 C211 C53 C237 -179.1(8) . . . . ?
C211 C105 C107 Rh4 53.4(4) . . . . ?
C211 C105 C107 C213 0.0 . . . . ?
C211 C105 C107 C235 -177.5(8) . . . . ?
C211 C53 C213 Rh4 -67.9(4) . . . . ?
C211 C53 C213 C107 0.0 . . . . ?
C211 C53 C213 C233 178.1(8) . . . . ?
C53 C213 C107 Rh4 -61.4(4) . . . . ?
C53 C213 C107 C105 0.0 . . . . ?
C53 C213 C107 C235 177.4(8) . . . . ?
C107 C105 C211 Rh4 -54.0(4) . . . . ?
C107 C105 C211 C53 0.0 . . . . ?
C107 C105 C211 C117 179.3(14) . . . . ?
C108 C1 C120 C122 178.3(11) . . . . ?
C108 C1 C120 C130 -12(2) . . . . ?
C108 C110 C112 C114 0.0 . . . . ?
C108 C110 C147 O4 -178.9(12) . . . . ?
C108 C110 C147 C130 7(2) . . . . ?
C110 C108 C118 C116 0.0 . . . . ?
C110 C112 C114 C116 0.0 . . . . ?
C112 C110 C147 O4 -2(2) . . . . ?
C112 C110 C147 C130 -175.9(12) . . . . ?
C112 C114 C116 C118 0.0 . . . . ?
C114 C116 C118 C108 0.0 . . . . ?
C118 C108 C110 C112 0.0 . . . . ?
C118 C108 C110 C147 177.2(15) . . . . ?
C111 C141 C71 C143 179.2(5) . . . . ?
C111 C141 C71 C248 0.4(7) . . . . ?
C113 C185 C93 Rh8 130.3(19) . . . . ?
C113 C185 C93 C91 -177(2) . . . . ?
C113 C185 C93 C229 10(3) . . . . ?
C115 C101 C203 Rh5 -128.3(14) . . . . ?
C115 C101 C203 C51 171.3(16) . . . . ?
C115 C101 C203 C209 5(2) . . . . ?
C117 C211 C53 Rh4 118.1(12) . . . . ?
C117 C211 C53 C213 -179.4(12) . . . . ?
C117 C211 C53 C237 1.5(14) . . . . ?
C120 C1 C108 C110 3(2) . . . . ?
C120 C1 C108 C118 -174.7(12) . . . . ?
C120 C122 C124 C126 0.0 . . . . ?
C120 C122 C124 C144 176.9(13) . . . . ?
C120 C130 C147 O4 169.8(15) . . . . ?
C120 C130 C147 C110 -17(2) . . . . ?
C122 C120 C130 C128 0.0 . . . . ?
C122 C120 C130 C147 -171.3(13) . . . . ?
C122 C124 C126 C128 0.0 . . . . ?
C122 C124 C126 C216 -178.7(14) . . . . ?
C122 C124 C144 C37 175.2(12) . . . . ?
C124 C126 C128 O14 177.3(12) . . . . ?
C124 C126 C128 C130 0.0 . . . . ?
C124 C126 C216 C218 0(3) . . . . ?
C126 C124 C144 C37 -8(2) . . . . ?
C126 C128 C130 C120 0.0 . . . . ?
C126 C128 C130 C147 171.3(13) . . . . ?
C126 C216 C218 C37 -1(3) . . . . ?
C128 C126 C216 C218 -178.6(16) . . . . ?
C128 C130 C147 O4 -1(2) . . . . ?
C128 C130 C147 C110 172.1(13) . . . . ?
C130 C120 C122 O12 179.5(15) . . . . ?
C130 C120 C122 C124 0.0 . . . . ?
C121 C109 C219 Rh3 -124.9(16) . . . . ?
C121 C109 C219 C61 -7(2) . . . . ?
C121 C109 C219 C215 177.2(17) . . . . ?
C123 C215 C27 Rh3 -111.0(14) . . . . ?
C123 C215 C27 C217 -172.6(16) . . . . ?
C123 C215 C27 C243 0.5(19) . . . . ?
C123 C215 C219 Rh3 113.9(16) . . . . ?
C123 C215 C219 C61 -4(2) . . . . ?
C123 C215 C219 C109 171.9(17) . . . . ?
C125 C104 C106 C96 -178.9(4) . . . . ?
C125 C104 C106 C127 0.6(5) . . . . ?
C129 C222 C224 C5 -7.7(16) . . . . ?
C129 C222 C224 C226 173.1(15) . . . . ?
C137 C139 C35 C141 -179.5(6) . . . . ?
C137 C139 C35 C223 -0.2(7) . . . . ?
C137 C139 C9 C143 179.5(6) . . . . ?
C137 C139 C9 C221 -0.2(7) . . . . ?
C139 C35 C141 C111 -179.2(6) . . . . ?
C139 C35 C141 C71 0.0 . . . . ?
C35 C139 C9 C143 0.0 . . . . ?
C35 C139 C9 C221 -179.7(5) . . . . ?
C35 C141 C71 C143 0.0 . . . . ?
C35 C141 C71 C248 -178.8(8) . . . . ?
C141 C71 C143 C81 -179.4(5) . . . . ?
C141 C71 C143 C9 0.0 . . . . ?
C141 C71 C248 C69 -5(6) . . . . ?
C71 C143 C9 C139 0.0 . . . . ?
C71 C143 C9 C221 179.7(5) . . . . ?
C143 C71 C248 C69 176(5) . . . . ?
C9 C139 C35 C141 0.0 . . . . ?
C9 C139 C35 C223 179.3(5) . . . . ?
C142 C8 C10 O1 -21.7(18) . . . . ?
C142 C8 C10 C12 177.7(16) . . . . ?
C144 C37 C218 C216 -2(3) . . . . ?
C144 C124 C126 C128 -177.1(12) . . . . ?
C144 C124 C126 C216 4.2(16) . . . . ?
C145 C240 C242 C244 167.6(11) . . . . ?
C146 C39 C157 C79 -13(3) . . . . ?
C147 C110 C112 C114 -177.1(15) . . . . ?
C148 C164 C168 C94 -3(3) . . . . ?
C149 C172 C178 C58 3(3) . . . . ?
C150 C152 C154 C156 0.0 . . . . ?
C152 C150 C160 C142 -180.0(17) . . . . ?
C152 C150 C160 C158 0.0 . . . . ?
C152 C154 C156 C158 0.0 . . . . ?
C154 C156 C158 C160 0.0 . . . . ?
C156 C158 C160 C142 180.0(17) . . . . ?
C156 C158 C160 C150 0.0 . . . . ?
C160 C150 C152 C154 0.0 . . . . ?
C157 C39 C146 C78 4(4) . . . . ?
C161 C228 C230 C159 0.6(18) . . . . ?
C161 C228 C230 C220 -179.1(14) . . . . ?
C162 C96 C98 C2 0.2(5) . . . . ?
C162 C96 C98 C100 179.9(5) . . . . ?
C162 C96 C106 C104 -179.9(4) . . . . ?
C162 C96 C106 C127 0.6(6) . . . . ?
C163 C41 C165 Rh1 -61.1(5) . . . . ?
C163 C41 C165 C43 -174.7(17) . . . . ?
C163 C41 C165 C83 0.0 . . . . ?
C41 C163 C167 Rh1 59.8(5) . . . . ?
C41 C163 C167 C83 0.0 . . . . ?
C41 C163 C167 C169 -175.5(19) . . . . ?
C41 C165 C83 Rh1 -62.6(5) . . . . ?
C41 C165 C83 C21 163.7(18) . . . . ?
C41 C165 C83 C167 0.0 . . . . ?
C165 C83 C167 Rh1 -61.8(5) . . . . ?
C165 C83 C167 C163 0.0 . . . . ?
C165 C83 C167 C169 176.4(15) . . . . ?
C167 C163 C41 Rh1 -59.4(5) . . . . ?
C167 C163 C41 C85 -165.0(18) . . . . ?
C167 C163 C41 C165 0.0 . . . . ?
C166 C46 C48 C38 178.4(8) . . . . ?
C166 C46 C48 C176 -3.2(10) . . . . ?
C170 C38 C40 C42 -179.7(8) . . . . ?
C170 C38 C40 C190 0.8(9) . . . . ?
C170 C38 C48 C46 179.7(8) . . . . ?
C170 C38 C48 C176 0.9(9) . . . . ?
C171 C163 C41 Rh1 119.0(14) . . . . ?
C171 C163 C41 C85 13(2) . . . . ?
C171 C163 C41 C165 178.4(16) . . . . ?
C171 C163 C167 Rh1 -118.5(15) . . . . ?
C171 C163 C167 C83 -178.3(17) . . . . ?
C171 C163 C167 C169 6(2) . . . . ?
C172 C149 C174 C60 13(4) . . . . ?
C174 C60 C62 O16 -8.1(16) . . . . ?
C174 C60 C62 C64 171.6(16) . . . . ?
C174 C149 C172 C178 -6(3) . . . . ?
C178 C58 C60 C62 -178.9(16) . . . . ?
C178 C58 C60 C174 8.4(17) . . . . ?
C179 C11 C177 Rh2 118.2(18) . . . . ?
C179 C11 C177 C45 1(2) . . . . ?
C179 C11 C177 C89 179.1(19) . . . . ?
C181 C175 C11 Rh2 120.5(16) . . . . ?
C181 C175 C11 C177 -176.4(17) . . . . ?
C181 C175 C11 C179 4.3(19) . . . . ?
C187 C23 C185 Rh8 130.3(16) . . . . ?
C187 C23 C185 C93 -167.8(18) . . . . ?
C187 C23 C185 C113 9(2) . . . . ?
C190 C40 C42 C44 179.5(7) . . . . ?
C190 C40 C42 C55 -0.6(9) . . . . ?
C192 C226 C228 C161 2.4(15) . . . . ?
C192 C226 C228 C230 -176.8(12) . . . . ?
C193 C189 C95 Rh6 -118.0(18) . . . . ?
C193 C189 C95 C191 179(2) . . . . ?
C193 C189 C95 C57 -2(2) . . . . ?
C201 C101 C203 Rh5 60.4(5) . . . . ?
C201 C101 C203 C51 0.0 . . . . ?
C201 C101 C203 C209 -166.8(16) . . . . ?
C101 C201 C205 Rh5 -59.5(5) . . . . ?
C101 C201 C205 C13 -169.4(16) . . . . ?
C101 C201 C205 C51 0.0 . . . . ?
C101 C203 C51 Rh5 63.2(6) . . . . ?
C101 C203 C51 C205 0.0 . . . . ?
C101 C203 C51 C207 169.5(18) . . . . ?
C203 C51 C205 Rh5 62.6(5) . . . . ?
C203 C51 C205 C13 169.5(16) . . . . ?
C203 C51 C205 C201 0.0 . . . . ?
C205 C201 C101 Rh5 58.3(5) . . . . ?
C205 C201 C101 C115 -171.1(16) . . . . ?
C205 C201 C101 C203 0.0 . . . . ?
C207 C51 C205 Rh5 -107.5(14) . . . . ?
C207 C51 C205 C13 -1(2) . . . . ?
C207 C51 C205 C201 -170.1(17) . . . . ?
C209 C203 C51 Rh5 -130.1(15) . . . . ?
C209 C203 C51 C205 166.7(17) . . . . ?
C209 C203 C51 C207 -24(2) . . . . ?
C214 C208 C210 C212 172.4(12) . . . . ?
C215 C27 C217 Rh3 63.9(6) . . . . ?
C215 C27 C217 C109 0.0 . . . . ?
C215 C27 C217 C245 -168.8(18) . . . . ?
C27 C215 C219 Rh3 -58.0(5) . . . . ?
C27 C215 C219 C61 -176.2(17) . . . . ?
C27 C215 C219 C109 0.0 . . . . ?
C27 C217 C109 Rh3 61.4(5) . . . . ?
C27 C217 C109 C121 -177.3(17) . . . . ?
C27 C217 C109 C219 0.0 . . . . ?
C217 C109 C219 Rh3 57.9(6) . . . . ?
C217 C109 C219 C61 176.0(18) . . . . ?
C217 C109 C219 C215 0.0 . . . . ?
C219 C215 C27 Rh3 61.7(6) . . . . ?
C219 C215 C27 C217 0.0 . . . . ?
C219 C215 C27 C243 173.1(17) . . . . ?
C216 C126 C128 O14 -4.0(14) . . . . ?
C216 C126 C128 C130 178.7(14) . . . . ?
C218 C37 C144 C124 7(3) . . . . ?
C220 C65 C232 C20 -169(5) . . . . ?
C220 C222 C224 C5 179.2(14) . . . . ?
C220 C222 C224 C226 0.0 . . . . ?
C222 C220 C230 C159 -179.8(15) . . . . ?
C222 C220 C230 C228 0.0 . . . . ?
C222 C224 C226 C192 177.4(9) . . . . ?
C222 C224 C226 C228 0.0 . . . . ?
C224 C226 C228 C161 179.2(13) . . . . ?
C224 C226 C228 C230 0.0 . . . . ?
C226 C228 C230 C159 179.7(17) . . . . ?
C226 C228 C230 C220 0.0 . . . . ?
C230 C220 C222 C129 -174.0(13) . . . . ?
C230 C220 C222 C224 0.0 . . . . ?
C223 C35 C141 C111 1.4(7) . . . . ?
C223 C35 C141 C71 -179.4(4) . . . . ?
C225 C87 C175 Rh2 104(2) . . . . ?
C225 C87 C175 C11 168(2) . . . . ?
C225 C87 C175 C181 -16(3) . . . . ?
C225 C87 C89 Rh2 -110.5(11) . . . . ?
C225 C87 C89 C177 -172.7(13) . . . . ?
C225 C87 C89 C173 -8(2) . . . . ?
C227 C191 C3 Rh6 -110.4(16) . . . . ?
C227 C191 C3 C47 -168.3(18) . . . . ?
C227 C191 C3 C195 10(2) . . . . ?
C231 C199 C25 Rh7 129.7(18) . . . . ?
C231 C199 C25 C49 -161(2) . . . . ?
C231 C199 C25 C119 8(3) . . . . ?
C232 C20 C22 C24 175.6(11) . . . . ?
C232 C65 C220 C222 169(8) . . . . ?
C232 C65 C220 C230 -11(9) . . . . ?
C233 C213 C107 Rh4 120.6(8) . . . . ?
C233 C213 C107 C105 -177.9(8) . . . . ?
C233 C213 C107 C235 -0.6(10) . . . . ?
C234 C184 C186 C188 168.3(10) . . . . ?
C237 C53 C213 Rh4 111.2(8) . . . . ?
C237 C53 C213 C107 179.1(8) . . . . ?
C237 C53 C213 C233 -2.8(9) . . . . ?
C239 C197 C99 Rh7 119.7(18) . . . . ?
C239 C197 C99 C29 -5(2) . . . . ?
C239 C197 C99 C199 178.5(19) . . . . ?
C241 C183 C23 Rh8 102.3(18) . . . . ?
C241 C183 C23 C185 173(2) . . . . ?
C241 C183 C23 C187 -20(3) . . . . ?
C243 C27 C217 Rh3 -108.5(17) . . . . ?
C243 C27 C217 C109 -172.3(19) . . . . ?
C243 C27 C217 C245 19(2) . . . . ?
C245 C217 C109 Rh3 -129.2(15) . . . . ?
C245 C217 C109 C121 -8(2) . . . . ?
C245 C217 C109 C219 169.4(17) . . . . ?
C246 C44 C46 C48 177.3(9) . . . . ?
C246 C44 C46 C166 -0.9(9) . . . . ?
C247 C91 C183 Rh8 103.2(17) . . . . ?
C247 C91 C183 C23 169(2) . . . . ?
C247 C91 C183 C241 -4(2) . . . . ?
C247 C91 C93 Rh8 -113(2) . . . . ?
C247 C91 C93 C185 -168(2) . . . . ?
C247 C91 C93 C229 5(3) . . . . ?
C248 C71 C143 C81 -0.6(7) . . . . ?
C248 C71 C143 C9 178.9(7) . . . . ?

loop_
_twin_individual_id
_twin_individual_mass_fraction_refined
1 0.361(10)
2 0.639(10)

loop_
_smtbx_masks_void_nr
_smtbx_masks_void_average_x
_smtbx_masks_void_average_y
_smtbx_masks_void_average_z
_smtbx_masks_void_volume
_smtbx_masks_void_count_electrons
_smtbx_masks_void_content
1 -0.671 -0.995 -0.012 15988.0 5773.6 '80 CF3SO3'
